data_4128363
loop_
_publ_author_name
'Takezawa, Hiroki'
'Kanda, Tomoya'
'Nanjo, Hikaru'
'Fujita, Makoto'

_publ_contact_author 'Makoto Fujita'
_publ_section_title
;
 Site-Selective Functionalization of Linear Diterpenoids through U-Shaped
 Folding in a Confined Artificial Cavity.
;
_journal_issue 13
_journal_name_full 'Journal of the American Chemical Society'
_journal_page_first 5112
_journal_page_last 5115
_journal_paper_doi 10.1021/jacs.9b00131
_journal_volume 141
_journal_year 2019
_chemical_formula_sum 'C273.27 H366.41 N89.81 O140.75 Pd12'
_chemical_formula_weight 8438.06
_space_group_crystal_system triclinic
_space_group_IT_number 2
_space_group_name_Hall '-P 1'
_space_group_name_H-M_alt 'P -1'
_atom_sites_solution_hydrogens geom
_atom_sites_solution_primary direct
_atom_sites_solution_secondary difmap
_audit_creation_method SHELXL-2018/1
_cell_angle_alpha 101.0890(10)
_cell_angle_beta 91.7400(10)
_cell_angle_gamma 107.5590(10)
_cell_formula_units_Z 2
_cell_length_a 27.2333(15)
_cell_length_b 27.3279(15)
_cell_length_c 32.2689(18)
_cell_measurement_reflns_used 9271
_cell_measurement_temperature 90(2)
_cell_measurement_theta_max 21.75
_cell_measurement_theta_min 2.15
_cell_volume 22369(2)
_computing_cell_refinement 'Bruker SAINT'
_computing_data_collection 'Bruker APEX2'
_computing_data_reduction 'Bruker SAINT'
_computing_molecular_graphics 'Bruker SHELXTL'
_computing_publication_material 'Bruker SHELXTL'
_computing_structure_refinement 'SHELXL-2018/1 (Sheldrick, 2018)'
_computing_structure_solution 'SHELXT 2014/5 (Sheldrick, 2014)'
_diffrn_ambient_temperature 90(2)
_diffrn_measured_fraction_theta_full 0.998
_diffrn_measured_fraction_theta_max 0.994
_diffrn_measurement_device_type 'Bruker APEX-II CCD'
_diffrn_measurement_method '\f and \w scans'
_diffrn_radiation_type MoK\a
_diffrn_radiation_wavelength 0.71073
_diffrn_reflns_av_R_equivalents 0.0816
_diffrn_reflns_av_unetI/netI 0.1194
_diffrn_reflns_Laue_measured_fraction_full 0.998
_diffrn_reflns_Laue_measured_fraction_max 0.994
_diffrn_reflns_limit_h_max 34
_diffrn_reflns_limit_h_min -33
_diffrn_reflns_limit_k_max 34
_diffrn_reflns_limit_k_min -34
_diffrn_reflns_limit_l_max 40
_diffrn_reflns_limit_l_min -40
_diffrn_reflns_number 246298
_diffrn_reflns_point_group_measured_fraction_full 0.998
_diffrn_reflns_point_group_measured_fraction_max 0.994
_diffrn_reflns_theta_full 25.242
_diffrn_reflns_theta_max 26.366
_diffrn_reflns_theta_min 0.646
_diffrn_source 'fine-focus sealed tube'
_exptl_absorpt_coefficient_mu 0.555
_exptl_absorpt_correction_T_max 0.7454
_exptl_absorpt_correction_T_min 0.6991
_exptl_absorpt_correction_type multi-scan
_exptl_absorpt_process_details SADABS
_exptl_crystal_colour orange
_exptl_crystal_density_diffrn 1.253
_exptl_crystal_density_meas ?
_exptl_crystal_density_method 'not measured'
_exptl_crystal_description block
_exptl_crystal_F_000 8625
_exptl_crystal_size_max 0.100
_exptl_crystal_size_mid 0.070
_exptl_crystal_size_min 0.070
_refine_diff_density_max 1.496
_refine_diff_density_min -1.079
_refine_diff_density_rms 0.167
_refine_ls_extinction_method none
_refine_ls_goodness_of_fit_ref 1.019
_refine_ls_hydrogen_treatment constr
_refine_ls_matrix_type full
_refine_ls_number_parameters 5956
_refine_ls_number_reflns 90863
_refine_ls_number_restraints 4171
_refine_ls_restrained_S_all 1.010
_refine_ls_R_factor_all 0.1884
_refine_ls_R_factor_gt 0.0936
_refine_ls_shift/su_max 0.032
_refine_ls_shift/su_mean 0.001
_refine_ls_structure_factor_coef Fsqd
_refine_ls_weighting_details 'w=1/[\s^2^(Fo^2^)+(0.1992P)^2^] where P=(Fo^2^+2Fc^2^)/3'
_refine_ls_weighting_scheme calc
_refine_ls_wR_factor_gt 0.2613
_refine_ls_wR_factor_ref 0.3328
_reflns_Friedel_coverage 0.000
_reflns_number_gt 43620
_reflns_number_total 90863
_reflns_threshold_expression 'I > 2\s(I)'
_cod_data_source_file ja9b00131_si_003.cif
_cod_data_source_block ht1305b
_cod_depositor_comments
;
The following automatic conversions were performed:

data item '_exptl_crystal_density_meas' value 'not measured' was
changed to '?' -- the value is perceived as not measured.

Automatic conversion script
Id: cif_fix_values 6909 2019-04-08 15:41:33Z antanas 
;
_cod_database_code 4128363
_shelx_shelxl_version_number 2018/1
_shelx_space_group_comment
; 
The symmetry employed for this shelxl refinement is uniquely defined 
by the following loop, which should always be used as a source of 
symmetry information in preference to the above space-group names. 
They are only intended as comments. 
;
_shelx_estimated_absorpt_t_min 0.947
_shelx_estimated_absorpt_t_max 0.962

loop_
_space_group_symop_operation_xyz
'x, y, z'
'-x, -y, -z'

loop_
_atom_site_label
_atom_site_type_symbol
_atom_site_fract_x
_atom_site_fract_y
_atom_site_fract_z
_atom_site_U_iso_or_equiv
_atom_site_adp_type
_atom_site_occupancy
_atom_site_site_symmetry_order
_atom_site_calc_flag
_atom_site_refinement_flags_posn
_atom_site_refinement_flags_adp
_atom_site_refinement_flags_occupancy
_atom_site_disorder_assembly
_atom_site_disorder_group
C1X C 0.4945(11) 0.0962(14) 0.2192(11) 0.227(15) Uani 0.735(5) 1 d D U P A 1
H1XA H 0.492407 0.130328 0.219110 0.272 Uiso 0.735(5) 1 calc R U P A 1
H1XB H 0.525981 0.088898 0.214278 0.272 Uiso 0.735(5) 1 calc R U P A 1
C2X C 0.4527(9) 0.0584(11) 0.2262(8) 0.171(9) Uani 0.735(5) 1 d D U P A 1
H2X H 0.456137 0.024773 0.226008 0.205 Uiso 0.735(5) 1 calc R U P A 1
C3X C 0.3996(8) 0.0658(7) 0.2345(6) 0.151(7) Uani 0.735(5) 1 d D U P A 1
C4X C 0.3996(9) 0.0745(10) 0.2824(6) 0.161(7) Uani 0.735(5) 1 d D U P A 1
H4XA H 0.403324 0.042638 0.290676 0.193 Uiso 0.735(5) 1 calc R U P A 1
H4XB H 0.431373 0.103656 0.294575 0.193 Uiso 0.735(5) 1 calc R U P A 1
C5X C 0.3561(9) 0.0863(8) 0.3040(8) 0.152(7) Uani 0.735(5) 1 d D U P A 1
H5XA H 0.357765 0.078714 0.332702 0.182 Uiso 0.735(5) 1 calc R U P A 1
H5XB H 0.323511 0.061661 0.288304 0.182 Uiso 0.735(5) 1 calc R U P A 1
C6X C 0.3531(6) 0.1403(6) 0.3086(6) 0.117(6) Uani 0.735(5) 1 d D U P A 1
H6X H 0.341909 0.146593 0.282538 0.140 Uiso 0.735(5) 1 calc R U P A 1
C7X C 0.3618(6) 0.1818(6) 0.3397(6) 0.105(5) Uani 0.735(5) 1 d D U P A 1
C8X C 0.3509(5) 0.2328(6) 0.3365(6) 0.091(4) Uani 0.735(5) 1 d D U P A 1
H8XA H 0.331979 0.226927 0.308368 0.109 Uiso 0.735(5) 1 calc R U P A 1
H8XB H 0.327022 0.238763 0.358058 0.109 Uiso 0.735(5) 1 calc R U P A 1
C9X C 0.3958(5) 0.2831(6) 0.3419(6) 0.094(5) Uani 0.735(5) 1 d D U P A 1
H9XA H 0.382445 0.311981 0.337988 0.113 Uiso 0.735(5) 1 calc R U P A 1
H9XB H 0.412798 0.292122 0.371107 0.113 Uiso 0.735(5) 1 calc R U P A 1
C10X C 0.4349(5) 0.2788(6) 0.3112(6) 0.105(5) Uani 0.735(5) 1 d D U P A 1
H10X H 0.424660 0.280355 0.283186 0.126 Uiso 0.735(5) 1 calc R U P A 1
C11X C 0.4798(5) 0.2735(5) 0.3156(5) 0.090(4) Uani 0.735(5) 1 d D U P A 1
C12X C 0.5167(8) 0.2711(7) 0.2817(7) 0.146(8) Uani 0.735(5) 1 d D U P A 1
H12A H 0.503643 0.281644 0.256967 0.175 Uiso 0.735(5) 1 calc R U P A 1
H12B H 0.550601 0.297528 0.292808 0.175 Uiso 0.735(5) 1 calc R U P A 1
C13X C 0.5253(8) 0.2189(8) 0.2664(7) 0.160(8) Uani 0.735(5) 1 d D U P A 1
H13A H 0.492051 0.190018 0.261416 0.192 Uiso 0.735(5) 1 calc R U P A 1
H13B H 0.548287 0.212228 0.287586 0.192 Uiso 0.735(5) 1 calc R U P A 1
C14X C 0.5517(7) 0.2230(9) 0.2233(7) 0.165(8) Uani 0.735(5) 1 d D U P A 1
H14X H 0.535734 0.232759 0.201022 0.198 Uiso 0.735(5) 1 calc R U P A 1
C15X C 0.5965(7) 0.2126(8) 0.2187(6) 0.150(8) Uani 0.735(5) 1 d D U P A 1
C16X C 0.6242(8) 0.2155(13) 0.1780(6) 0.203(13) Uani 0.735(5) 1 d D U P A 1
H16A H 0.656124 0.206516 0.181255 0.305 Uiso 0.735(5) 1 calc R U P A 1
H16B H 0.601514 0.190664 0.153943 0.305 Uiso 0.735(5) 1 calc R U P A 1
H16C H 0.632636 0.251189 0.172854 0.305 Uiso 0.735(5) 1 calc R U P A 1
C17X C 0.4062(7) 0.1318(8) 0.1907(6) 0.140(6) Uani 0.735(5) 1 d D U P A 1
C20X C 0.3341(8) 0.1608(14) 0.1772(11) 0.243(16) Uani 0.735(5) 1 d D U P A 1
H20A H 0.317802 0.143425 0.199391 0.364 Uiso 0.735(5) 1 calc R U P A 1
H20B H 0.320103 0.189274 0.174511 0.364 Uiso 0.735(5) 1 calc R U P A 1
H20C H 0.327057 0.135304 0.150140 0.364 Uiso 0.735(5) 1 calc R U P A 1
C18X C 0.3915(7) 0.1831(8) 0.1887(6) 0.115(6) Uani 0.735(5) 1 d D U P A 1
H18X H 0.399356 0.207463 0.217197 0.138 Uiso 0.735(5) 1 calc R U P A 1
C19X C 0.4190(9) 0.2104(10) 0.1559(7) 0.153(9) Uani 0.735(5) 1 d D U P A 1
H19A H 0.394830 0.203342 0.130693 0.230 Uiso 0.735(5) 1 calc R U P A 1
H19B H 0.447991 0.197433 0.148013 0.230 Uiso 0.735(5) 1 calc R U P A 1
H19C H 0.432085 0.248346 0.167439 0.230 Uiso 0.735(5) 1 calc R U P A 1
CX3 C 0.3569(9) 0.0213(9) 0.2057(8) 0.169(9) Uani 0.735(5) 1 d D U P A 1
HX3A H 0.357623 0.026959 0.176556 0.253 Uiso 0.735(5) 1 calc R U P A 1
HX3B H 0.323192 0.020936 0.215705 0.253 Uiso 0.735(5) 1 calc R U P A 1
HX3C H 0.362437 -0.012329 0.206250 0.253 Uiso 0.735(5) 1 calc R U P A 1
CX7 C 0.3799(8) 0.1805(10) 0.3850(6) 0.158(9) Uani 0.735(5) 1 d D U P A 1
HX7A H 0.367769 0.144370 0.389128 0.237 Uiso 0.735(5) 1 calc R U P A 1
HX7B H 0.365752 0.202787 0.405510 0.237 Uiso 0.735(5) 1 calc R U P A 1
HX7C H 0.417802 0.193607 0.389117 0.237 Uiso 0.735(5) 1 calc R U P A 1
CX11 C 0.5045(7) 0.2706(7) 0.3579(6) 0.110(6) Uani 0.735(5) 1 d D U P A 1
HX1A H 0.507192 0.235370 0.356242 0.165 Uiso 0.735(5) 1 calc R U P A 1
HX1B H 0.482916 0.278098 0.380559 0.165 Uiso 0.735(5) 1 calc R U P A 1
HX1C H 0.539035 0.296557 0.364064 0.165 Uiso 0.735(5) 1 calc R U P A 1
CX15 C 0.6285(9) 0.1979(11) 0.2508(9) 0.176(11) Uani 0.735(5) 1 d D U P A 1
HX1D H 0.659422 0.192640 0.238370 0.265 Uiso 0.735(5) 1 calc R U P A 1
HX1E H 0.638928 0.226132 0.276227 0.265 Uiso 0.735(5) 1 calc R U P A 1
HX1F H 0.607818 0.165342 0.258469 0.265 Uiso 0.735(5) 1 calc R U P A 1
O3X O 0.3995(6) 0.1202(5) 0.2280(4) 0.128(5) Uani 0.735(5) 1 d D U P A 1
O17X O 0.4205(11) 0.1108(10) 0.1597(5) 0.249(12) Uani 0.735(5) 1 d D U P A 1
O1YW O 0.671(2) 0.2062(18) 0.2908(14) 0.146(17) Uani 0.265(5) 1 d . . P A 2
C1P C 0.8975(13) 0.6610(16) 0.1583(12) 0.174(18) Uani 0.427(8) 1 d D U P B 1
H1PA H 0.882728 0.644125 0.180093 0.208 Uiso 0.427(8) 1 calc R U P B 1
H1PB H 0.879445 0.651598 0.130797 0.208 Uiso 0.427(8) 1 calc R U P B 1
C2P C 0.9435(13) 0.6979(14) 0.1661(8) 0.152(13) Uani 0.427(8) 1 d D U P B 1
H2P H 0.955284 0.712664 0.142461 0.183 Uiso 0.427(8) 1 calc R U P B 1
C3P C 0.9806(10) 0.7207(9) 0.2061(7) 0.120(8) Uani 0.427(8) 1 d D U P B 1
C4P C 0.9659(11) 0.7647(10) 0.2352(7) 0.100(8) Uani 0.427(8) 1 d D U P B 1
H4PA H 0.962703 0.790220 0.218201 0.120 Uiso 0.427(8) 1 calc R U P B 1
H4PB H 0.931334 0.749019 0.244391 0.120 Uiso 0.427(8) 1 calc R U P B 1
C5P C 1.0025(13) 0.7948(10) 0.2748(6) 0.099(9) Uani 0.427(8) 1 d D U P B 1
H5PA H 1.038577 0.802019 0.267152 0.118 Uiso 0.427(8) 1 calc R U P B 1
H5PB H 0.996550 0.828985 0.284464 0.118 Uiso 0.427(8) 1 calc R U P B 1
C6P C 0.9964(10) 0.7663(9) 0.3110(6) 0.091(7) Uani 0.427(8) 1 d D U P B 1
H6P H 1.015677 0.742319 0.308320 0.109 Uiso 0.427(8) 1 calc R U P B 1
C7P C 0.9714(9) 0.7661(8) 0.3452(6) 0.082(6) Uani 0.427(8) 1 d D U P B 1
C8P C 0.9693(10) 0.7320(10) 0.3778(8) 0.090(8) Uani 0.427(8) 1 d D U P B 1
H8PA H 0.996919 0.715516 0.372820 0.108 Uiso 0.427(8) 1 calc R U P B 1
H8PB H 0.978352 0.755712 0.406125 0.108 Uiso 0.427(8) 1 calc R U P B 1
C9P C 0.9200(10) 0.6890(10) 0.3799(7) 0.075(7) Uani 0.427(8) 1 d D U P B 1
H9PA H 0.894660 0.705603 0.392438 0.091 Uiso 0.427(8) 1 calc R U P B 1
H9PB H 0.927411 0.667875 0.399487 0.091 Uiso 0.427(8) 1 calc R U P B 1
C10P C 0.8943(11) 0.6516(12) 0.3380(7) 0.143(12) Uani 0.427(8) 1 d D U P B 1
H10P H 0.912946 0.628758 0.326175 0.172 Uiso 0.427(8) 1 calc R U P B 1
C11P C 0.8506(12) 0.6455(13) 0.3151(8) 0.167(13) Uani 0.427(8) 1 d D U P B 1
C12P C 0.8252(18) 0.6067(14) 0.2737(8) 0.178(15) Uani 0.427(8) 1 d D U P B 1
H12C H 0.787374 0.594730 0.275629 0.214 Uiso 0.427(8) 1 calc R U P B 1
H12D H 0.837199 0.575631 0.271687 0.214 Uiso 0.427(8) 1 calc R U P B 1
C13P C 0.835(2) 0.6268(15) 0.2323(9) 0.192(16) Uani 0.427(8) 1 d D U P B 1
H13C H 0.872037 0.634184 0.227466 0.230 Uiso 0.427(8) 1 calc R U P B 1
H13D H 0.826275 0.659758 0.234486 0.230 Uiso 0.427(8) 1 calc R U P B 1
C14P C 0.8007(17) 0.5839(17) 0.1943(10) 0.265(19) Uani 0.427(8) 1 d D U P B 1
H14P H 0.772880 0.591466 0.181317 0.318 Uiso 0.427(8) 1 calc R U P B 1
C15P C 0.8076(17) 0.5378(15) 0.1789(11) 0.28(2) Uani 0.427(8) 1 d D U P B 1
C16P C 0.780(2) 0.493(2) 0.1401(15) 0.32(3) Uani 0.427(8) 1 d D U P B 1
H16D H 0.794799 0.464165 0.138066 0.474 Uiso 0.427(8) 1 calc R U P B 1
H16E H 0.742653 0.479217 0.143983 0.474 Uiso 0.427(8) 1 calc R U P B 1
H16F H 0.783479 0.506221 0.114008 0.474 Uiso 0.427(8) 1 calc R U P B 1
C17P C 0.9879(9) 0.6413(11) 0.2162(8) 0.108(8) Uani 0.427(8) 1 d D U P B 1
C18P C 0.9939(11) 0.6073(9) 0.2553(8) 0.090(7) Uani 0.427(8) 1 d D U P B 1
H18P H 0.973460 0.617358 0.278845 0.108 Uiso 0.427(8) 1 calc R U P B 1
C19P C 0.9707(13) 0.5465(9) 0.2381(13) 0.118(11) Uani 0.427(8) 1 d D U P B 1
H19D H 0.935338 0.538137 0.225087 0.177 Uiso 0.427(8) 1 calc R U P B 1
H19E H 0.992039 0.534888 0.216872 0.177 Uiso 0.427(8) 1 calc R U P B 1
H19F H 0.970060 0.528334 0.261603 0.177 Uiso 0.427(8) 1 calc R U P B 1
C20P C 1.0497(13) 0.6161(16) 0.2752(17) 0.164(17) Uani 0.427(8) 1 d D U P B 1
H20D H 1.066588 0.653656 0.286706 0.246 Uiso 0.427(8) 1 calc R U P B 1
H20E H 1.047774 0.596822 0.298102 0.246 Uiso 0.427(8) 1 calc R U P B 1
H20F H 1.069752 0.603376 0.253371 0.246 Uiso 0.427(8) 1 calc R U P B 1
CP3 C 1.0388(11) 0.7407(16) 0.1980(12) 0.149(13) Uani 0.427(8) 1 d D U P B 1
HP3A H 1.060090 0.754720 0.225232 0.224 Uiso 0.427(8) 1 calc R U P B 1
HP3B H 1.048824 0.711548 0.181915 0.224 Uiso 0.427(8) 1 calc R U P B 1
HP3C H 1.043992 0.768451 0.181804 0.224 Uiso 0.427(8) 1 calc R U P B 1
CP7 C 0.9393(13) 0.8041(12) 0.3556(10) 0.114(10) Uani 0.427(8) 1 d D U P B 1
HP7A H 0.945392 0.827968 0.335876 0.171 Uiso 0.427(8) 1 calc R U P B 1
HP7B H 0.949555 0.824439 0.384725 0.171 Uiso 0.427(8) 1 calc R U P B 1
HP7C H 0.902414 0.783861 0.352786 0.171 Uiso 0.427(8) 1 calc R U P B 1
CP11 C 0.8157(17) 0.6793(16) 0.3308(13) 0.179(15) Uani 0.427(8) 1 d D U P B 1
HP1A H 0.785338 0.669722 0.310307 0.269 Uiso 0.427(8) 1 calc R U P B 1
HP1B H 0.804597 0.673013 0.358411 0.269 Uiso 0.427(8) 1 calc R U P B 1
HP1C H 0.835204 0.716479 0.333520 0.269 Uiso 0.427(8) 1 calc R U P B 1
CP15 C 0.851(2) 0.5193(19) 0.1967(13) 0.23(2) Uani 0.427(8) 1 d D U P B 1
HP1D H 0.848274 0.484370 0.180424 0.344 Uiso 0.427(8) 1 calc R U P B 1
HP1E H 0.884590 0.544089 0.194427 0.344 Uiso 0.427(8) 1 calc R U P B 1
HP1F H 0.846598 0.517886 0.226546 0.344 Uiso 0.427(8) 1 calc R U P B 1
O3P O 0.9791(8) 0.6802(7) 0.2334(6) 0.112(6) Uani 0.427(8) 1 d D U P B 1
O17P O 0.9904(15) 0.6197(10) 0.1815(7) 0.143(12) Uani 0.427(8) 1 d D U P B 1
O1PW O 0.9761(7) 0.7913(9) 0.0945(8) 0.111(8) Uani 0.427(8) 1 d . . P B 1
O4PW O 0.9792(7) 0.8589(9) 0.1675(6) 0.095(7) Uani 0.427(8) 1 d . . P B 1
C1Q C 0.836(3) 0.606(3) 0.1560(17) 0.42(3) Uani 0.573(8) 1 d D U P B 2
H1QA H 0.840861 0.639360 0.174498 0.499 Uiso 0.573(8) 1 calc R U P B 2
H1QB H 0.829188 0.602457 0.126331 0.499 Uiso 0.573(8) 1 calc R U P B 2
C2Q C 0.840(2) 0.565(2) 0.1718(12) 0.39(2) Uani 0.573(8) 1 d D U P B 2
H2Q H 0.835579 0.532933 0.152792 0.463 Uiso 0.573(8) 1 calc R U P B 2
C3Q C 0.8518(14) 0.5692(14) 0.2198(12) 0.351(18) Uani 0.573(8) 1 d D U P B 2
C4Q C 0.8073(13) 0.5809(18) 0.2443(16) 0.353(19) Uani 0.573(8) 1 d D U P B 2
H4QA H 0.776875 0.574969 0.224198 0.423 Uiso 0.573(8) 1 calc R U P B 2
H4QB H 0.796994 0.557043 0.264257 0.423 Uiso 0.573(8) 1 calc R U P B 2
C5Q C 0.8254(17) 0.6382(18) 0.2690(14) 0.306(17) Uani 0.573(8) 1 d D U P B 2
H5QA H 0.841565 0.661379 0.249777 0.368 Uiso 0.573(8) 1 calc R U P B 2
H5QB H 0.794957 0.648077 0.279044 0.368 Uiso 0.573(8) 1 calc R U P B 2
C6Q C 0.8638(15) 0.6470(17) 0.3068(12) 0.331(19) Uani 0.573(8) 1 d D U P B 2
H6Q H 0.882637 0.622567 0.304120 0.397 Uiso 0.573(8) 1 calc R U P B 2
C7Q C 0.8759(13) 0.6827(16) 0.3429(12) 0.313(18) Uani 0.573(8) 1 d D U P B 2
C8Q C 0.9221(16) 0.687(2) 0.3747(15) 0.307(18) Uani 0.573(8) 1 d D U P B 2
H8QA H 0.911130 0.690461 0.403774 0.368 Uiso 0.573(8) 1 calc R U P B 2
H8QB H 0.931987 0.654766 0.367763 0.368 Uiso 0.573(8) 1 calc R U P B 2
C9Q C 0.9691(19) 0.735(2) 0.3732(15) 0.35(2) Uani 0.573(8) 1 d D U P B 2
H9QA H 0.995826 0.735931 0.395314 0.423 Uiso 0.573(8) 1 calc R U P B 2
H9QB H 0.958528 0.766375 0.382136 0.423 Uiso 0.573(8) 1 calc R U P B 2
C10Q C 0.9959(17) 0.7401(17) 0.3323(16) 0.37(2) Uani 0.573(8) 1 d D U P B 2
H10Q H 1.014931 0.716619 0.323227 0.446 Uiso 0.573(8) 1 calc R U P B 2
C11Q C 0.9949(16) 0.7752(17) 0.3079(13) 0.40(2) Uani 0.573(8) 1 d D U P B 2
C12Q C 1.023(2) 0.782(2) 0.2675(15) 0.42(2) Uani 0.573(8) 1 d D U P B 2
H12E H 1.028583 0.818319 0.264353 0.503 Uiso 0.573(8) 1 calc R U P B 2
H12F H 1.057087 0.777501 0.272320 0.503 Uiso 0.573(8) 1 calc R U P B 2
C13Q C 0.997(2) 0.746(3) 0.2255(14) 0.41(2) Uani 0.573(8) 1 d D U P B 2
H13E H 0.966016 0.755244 0.218725 0.494 Uiso 0.573(8) 1 calc R U P B 2
H13F H 0.984850 0.709886 0.230930 0.494 Uiso 0.573(8) 1 calc R U P B 2
C14Q C 1.0243(19) 0.7417(19) 0.1848(13) 0.40(2) Uani 0.573(8) 1 d D U P B 2
H14Q H 1.046014 0.720034 0.182394 0.485 Uiso 0.573(8) 1 calc R U P B 2
C15Q C 1.0215(16) 0.7647(16) 0.1517(13) 0.39(2) Uani 0.573(8) 1 d D U P B 2
C16Q C 0.989(2) 0.803(2) 0.152(2) 0.38(3) Uani 0.573(8) 1 d D U P B 2
H16G H 0.991468 0.815398 0.125600 0.576 Uiso 0.573(8) 1 calc R U P B 2
H16H H 0.952605 0.783913 0.154662 0.576 Uiso 0.573(8) 1 calc R U P B 2
H16I H 1.001954 0.832451 0.176176 0.576 Uiso 0.573(8) 1 calc R U P B 2
C17Q C 0.9419(18) 0.6038(12) 0.2175(12) 0.260(14) Uani 0.573(8) 1 d D U P B 2
C18Q C 0.9914(15) 0.608(2) 0.2504(14) 0.253(15) Uani 0.573(8) 1 d D U P B 2
H18Q H 1.000979 0.645274 0.266219 0.303 Uiso 0.573(8) 1 calc R U P B 2
C19Q C 1.044(2) 0.606(3) 0.2322(17) 0.31(2) Uani 0.573(8) 1 d D U P B 2
H19G H 1.049589 0.625006 0.209033 0.460 Uiso 0.573(8) 1 calc R U P B 2
H19H H 1.072040 0.622333 0.254665 0.460 Uiso 0.573(8) 1 calc R U P B 2
H19I H 1.041665 0.569323 0.221378 0.460 Uiso 0.573(8) 1 calc R U P B 2
C20Q C 0.9816(19) 0.579(2) 0.2864(17) 0.28(2) Uani 0.573(8) 1 d D U P B 2
H20G H 0.948886 0.579973 0.297610 0.417 Uiso 0.573(8) 1 calc R U P B 2
H20H H 0.979546 0.541824 0.275713 0.417 Uiso 0.573(8) 1 calc R U P B 2
H20I H 1.009921 0.594834 0.309000 0.417 Uiso 0.573(8) 1 calc R U P B 2
CQ3 C 0.860(3) 0.5166(16) 0.226(2) 0.39(3) Uani 0.573(8) 1 d D U P B 2
HQ3A H 0.867435 0.518399 0.256237 0.590 Uiso 0.573(8) 1 calc R U P B 2
HQ3B H 0.828638 0.487212 0.214827 0.590 Uiso 0.573(8) 1 calc R U P B 2
HQ3C H 0.889184 0.511202 0.210696 0.590 Uiso 0.573(8) 1 calc R U P B 2
CQ7 C 0.8509(17) 0.726(2) 0.3560(15) 0.27(2) Uani 0.573(8) 1 d D U P B 2
HQ7A H 0.866565 0.747148 0.384030 0.405 Uiso 0.573(8) 1 calc R U P B 2
HQ7B H 0.856502 0.748546 0.335215 0.405 Uiso 0.573(8) 1 calc R U P B 2
HQ7C H 0.813677 0.710059 0.357106 0.405 Uiso 0.573(8) 1 calc R U P B 2
CQ11 C 0.9647(19) 0.815(2) 0.3193(17) 0.32(2) Uani 0.573(8) 1 d D U P B 2
HQ1A H 0.968652 0.836753 0.298078 0.476 Uiso 0.573(8) 1 calc R U P B 2
HQ1B H 0.928024 0.795872 0.319717 0.476 Uiso 0.573(8) 1 calc R U P B 2
HQ1C H 0.978445 0.837293 0.347340 0.476 Uiso 0.573(8) 1 calc R U P B 2
CQ15 C 1.0484(16) 0.7581(14) 0.1101(13) 0.265(18) Uani 0.573(8) 1 d D U P B 2
HQ1D H 1.039483 0.779508 0.091682 0.398 Uiso 0.573(8) 1 calc R U P B 2
HQ1E H 1.085950 0.769649 0.116850 0.398 Uiso 0.573(8) 1 calc R U P B 2
HQ1F H 1.036556 0.721146 0.095365 0.398 Uiso 0.573(8) 1 calc R U P B 2
O3Q O 0.9048(11) 0.6135(13) 0.2351(10) 0.289(14) Uani 0.573(8) 1 d D U P B 2
O17Q O 0.9521(15) 0.592(2) 0.1812(11) 0.33(2) Uani 0.573(8) 1 d D U P B 2
O274 O 0.7506(14) 0.5624(10) 0.1016(13) 0.29(2) Uani 0.573(8) 1 d . . P B 2
Pd01 Pd 0.85299(2) 0.31600(2) 0.18333(2) 0.04110(17) Uani 1 1 d . . . . .
Pd0A Pd 0.17019(3) -0.05002(3) 0.05922(2) 0.0603(2) Uani 1 1 d . . . . .
Pd1B Pd 0.27557(19) 0.0051(2) 0.46594(18) 0.0699(12) Uani 0.804(16) 1 d D . P C 1
N051 N 0.2986(5) -0.0235(5) 0.5148(4) 0.084(4) Uani 0.804(16) 1 d D U P C 1
N052 N 0.2055(4) -0.0100(5) 0.4916(4) 0.082(4) Uani 0.804(16) 1 d D U P C 1
CA51 C 0.3338(7) 0.0195(7) 0.5469(5) 0.124(7) Uani 0.804(16) 1 d D U P C 1
HA5A H 0.316460 0.045466 0.557290 0.187 Uiso 0.804(16) 1 calc R U P C 1
HA5B H 0.343273 0.005370 0.570549 0.187 Uiso 0.804(16) 1 calc R U P C 1
HA5C H 0.365055 0.036210 0.534175 0.187 Uiso 0.804(16) 1 calc R U P C 1
CA52 C 0.3236(6) -0.0640(7) 0.4980(7) 0.108(5) Uani 0.804(16) 1 d D U P C 1
HA5D H 0.299342 -0.092084 0.476751 0.162 Uiso 0.804(16) 1 calc R U P C 1
HA5E H 0.354753 -0.047834 0.485002 0.162 Uiso 0.804(16) 1 calc R U P C 1
HA5F H 0.332971 -0.078674 0.521377 0.162 Uiso 0.804(16) 1 calc R U P C 1
CA53 C 0.2502(5) -0.0510(6) 0.5320(5) 0.093(5) Uani 0.804(16) 1 d D U P C 1
HA5G H 0.258697 -0.056158 0.560605 0.111 Uiso 0.804(16) 1 calc R U P C 1
HA5H H 0.233708 -0.085964 0.513439 0.111 Uiso 0.804(16) 1 calc R U P C 1
CA54 C 0.2132(6) -0.0195(6) 0.5348(4) 0.088(4) Uani 0.804(16) 1 d D U P C 1
HA5I H 0.179839 -0.039261 0.543814 0.106 Uiso 0.804(16) 1 calc R U P C 1
HA5J H 0.227749 0.014198 0.555546 0.106 Uiso 0.804(16) 1 calc R U P C 1
CA55 C 0.1673(7) -0.0575(7) 0.4638(6) 0.122(8) Uani 0.804(16) 1 d D U P C 1
HA5K H 0.156651 -0.048199 0.437893 0.183 Uiso 0.804(16) 1 calc R U P C 1
HA5L H 0.136923 -0.070026 0.479030 0.183 Uiso 0.804(16) 1 calc R U P C 1
HA5M H 0.183397 -0.085188 0.456442 0.183 Uiso 0.804(16) 1 calc R U P C 1
CA56 C 0.1798(7) 0.0319(7) 0.4961(6) 0.117(6) Uani 0.804(16) 1 d D U P C 1
HA5N H 0.168406 0.035040 0.467930 0.175 Uiso 0.804(16) 1 calc R U P C 1
HA5O H 0.204392 0.065459 0.510957 0.175 Uiso 0.804(16) 1 calc R U P C 1
HA5P H 0.149803 0.022542 0.512403 0.175 Uiso 0.804(16) 1 calc R U P C 1
Pd0B Pd 0.2705(6) 0.0157(8) 0.4734(6) 0.054(3) Uani 0.196(16) 1 d D . P C 2
N51 N 0.2946(17) -0.0006(18) 0.5278(12) 0.084(4) Uani 0.196(16) 1 d D U P C 2
N52 N 0.1996(11) -0.018(2) 0.4905(15) 0.115(19) Uani 0.196(16) 1 d D U P C 2
C151 C 0.326(3) 0.049(2) 0.557(2) 0.124(7) Uani 0.196(16) 1 d D U P C 2
H15A H 0.305545 0.072513 0.563411 0.187 Uiso 0.196(16) 1 calc R U P C 2
H15B H 0.337247 0.040525 0.583342 0.187 Uiso 0.196(16) 1 calc R U P C 2
H15C H 0.356744 0.065519 0.543508 0.187 Uiso 0.196(16) 1 calc R U P C 2
C152 C 0.325(3) -0.038(3) 0.517(3) 0.108(5) Uani 0.196(16) 1 d D U P C 2
H15D H 0.302824 -0.069877 0.498020 0.162 Uiso 0.196(16) 1 calc R U P C 2
H15E H 0.355060 -0.021532 0.503526 0.162 Uiso 0.196(16) 1 calc R U P C 2
H15F H 0.335563 -0.046527 0.543360 0.162 Uiso 0.196(16) 1 calc R U P C 2
C153 C 0.2496(19) -0.026(2) 0.5502(14) 0.099(12) Uani 0.196(16) 1 d D U P C 2
H15G H 0.258190 -0.051558 0.564606 0.119 Uiso 0.196(16) 1 calc R U P C 2
H15H H 0.242402 0.001208 0.572145 0.119 Uiso 0.196(16) 1 calc R U P C 2
C154 C 0.2026(19) -0.053(2) 0.5196(19) 0.106(16) Uani 0.196(16) 1 d D U P C 2
H15I H 0.205178 -0.086742 0.503257 0.127 Uiso 0.196(16) 1 calc R U P C 2
H15J H 0.171235 -0.060785 0.535004 0.127 Uiso 0.196(16) 1 calc R U P C 2
C155 C 0.149(3) -0.031(3) 0.467(3) 0.14(3) Uani 0.196(16) 1 d D U P C 2
H15K H 0.136721 -0.068157 0.453530 0.214 Uiso 0.196(16) 1 calc R U P C 2
H15L H 0.124304 -0.022180 0.485975 0.214 Uiso 0.196(16) 1 calc R U P C 2
H15M H 0.152403 -0.010075 0.444554 0.214 Uiso 0.196(16) 1 calc R U P C 2
C156 C 0.223(3) 0.038(2) 0.512(2) 0.13(2) Uani 0.196(16) 1 d D U P C 2
H15N H 0.256735 0.042156 0.527197 0.192 Uiso 0.196(16) 1 calc R U P C 2
H15O H 0.228491 0.059980 0.491282 0.192 Uiso 0.196(16) 1 calc R U P C 2
H15P H 0.200391 0.047876 0.532704 0.192 Uiso 0.196(16) 1 calc R U P C 2
Pd0C Pd 0.62596(18) -0.04247(18) 0.19429(14) 0.0777(17) Uani 0.608(3) 1 d D . P D 1
N57 N 0.6647(11) -0.0654(11) 0.2395(7) 0.140(5) Uani 0.608(3) 1 d D U P D 1
N58 N 0.6588(7) -0.0814(7) 0.1503(6) 0.122(7) Uani 0.608(3) 1 d D U P D 1
C169 C 0.6339(16) -0.0894(12) 0.2729(13) 0.162(10) Uani 0.608(3) 1 d D U P D 1
H16J H 0.604282 -0.119396 0.258997 0.243 Uiso 0.608(3) 1 calc R U P D 1
H16K H 0.655908 -0.101166 0.290622 0.243 Uiso 0.608(3) 1 calc R U P D 1
H16L H 0.621381 -0.063046 0.290566 0.243 Uiso 0.608(3) 1 calc R U P D 1
C170 C 0.7096(16) -0.0200(12) 0.2598(11) 0.153(11) Uani 0.608(3) 1 d D U P D 1
H17A H 0.729228 -0.004843 0.237854 0.230 Uiso 0.608(3) 1 calc R U P D 1
H17B H 0.697364 0.006578 0.277459 0.230 Uiso 0.608(3) 1 calc R U P D 1
H17C H 0.731891 -0.031542 0.277515 0.230 Uiso 0.608(3) 1 calc R U P D 1
C171 C 0.6836(12) -0.1077(11) 0.2141(8) 0.177(9) Uani 0.608(3) 1 d D U P D 1
H17D H 0.655103 -0.141442 0.207122 0.213 Uiso 0.608(3) 1 calc R U P D 1
H17E H 0.712098 -0.112656 0.230961 0.213 Uiso 0.608(3) 1 calc R U P D 1
C172 C 0.7026(9) -0.0910(11) 0.1736(8) 0.169(8) Uani 0.608(3) 1 d D U P D 1
H17F H 0.732637 -0.058559 0.180545 0.202 Uiso 0.608(3) 1 calc R U P D 1
H17G H 0.713507 -0.118903 0.155738 0.202 Uiso 0.608(3) 1 calc R U P D 1
C173 C 0.6179(8) -0.1303(8) 0.1297(10) 0.117(7) Uani 0.608(3) 1 d D U P D 1
H17H H 0.596878 -0.122922 0.107951 0.176 Uiso 0.608(3) 1 calc R U P D 1
H17I H 0.595854 -0.143930 0.151016 0.176 Uiso 0.608(3) 1 calc R U P D 1
H17J H 0.633806 -0.156414 0.116508 0.176 Uiso 0.608(3) 1 calc R U P D 1
C174 C 0.6765(10) -0.0495(10) 0.1181(9) 0.122(7) Uani 0.608(3) 1 d D U P D 1
H17K H 0.703710 -0.016906 0.131491 0.182 Uiso 0.608(3) 1 calc R U P D 1
H17L H 0.690298 -0.069378 0.095412 0.182 Uiso 0.608(3) 1 calc R U P D 1
H17M H 0.647360 -0.040953 0.106223 0.182 Uiso 0.608(3) 1 calc R U P D 1
Pd1C Pd 0.6266(12) -0.0411(12) 0.1750(8) 0.0777(17) Uani 0.061(3) 1 d . . P D 2
Pd2C Pd 0.6244(3) -0.0408(3) 0.2083(2) 0.0484(12) Uani 0.330(3) 1 d D . P D 3
NB57 N 0.671(2) -0.067(2) 0.2434(13) 0.140(5) Uani 0.330(3) 1 d D U P D 3
NB58 N 0.6385(14) -0.0916(14) 0.1578(9) 0.121(9) Uani 0.330(3) 1 d D U P D 3
CB69 C 0.633(3) -0.109(2) 0.261(3) 0.162(10) Uani 0.330(3) 1 d D U P D 3
HB6A H 0.611598 -0.135801 0.237510 0.243 Uiso 0.330(3) 1 calc R U P D 3
HB6B H 0.652384 -0.124762 0.277630 0.243 Uiso 0.330(3) 1 calc R U P D 3
HB6C H 0.611379 -0.093210 0.279119 0.243 Uiso 0.330(3) 1 calc R U P D 3
CB70 C 0.705(3) -0.025(2) 0.2772(19) 0.153(11) Uani 0.330(3) 1 d D U P D 3
HB7A H 0.683302 -0.009712 0.296215 0.230 Uiso 0.330(3) 1 calc R U P D 3
HB7B H 0.725417 -0.040036 0.293318 0.230 Uiso 0.330(3) 1 calc R U P D 3
HB7C H 0.727469 0.002035 0.264559 0.230 Uiso 0.330(3) 1 calc R U P D 3
CB71 C 0.7007(17) -0.092(2) 0.2130(14) 0.171(11) Uani 0.330(3) 1 d D U P D 3
HB7D H 0.717021 -0.113869 0.226763 0.205 Uiso 0.330(3) 1 calc R U P D 3
HB7E H 0.728180 -0.065676 0.202800 0.205 Uiso 0.330(3) 1 calc R U P D 3
CB72 C 0.6616(18) -0.1271(15) 0.1764(13) 0.153(9) Uani 0.330(3) 1 d D U P D 3
HB7F H 0.678772 -0.145184 0.154678 0.183 Uiso 0.330(3) 1 calc R U P D 3
HB7G H 0.634276 -0.153909 0.186634 0.183 Uiso 0.330(3) 1 calc R U P D 3
CB73 C 0.5975(14) -0.1237(17) 0.1221(15) 0.117(7) Uani 0.330(3) 1 d D U P D 3
HB7H H 0.582611 -0.100372 0.110184 0.176 Uiso 0.330(3) 1 calc R U P D 3
HB7I H 0.613050 -0.142410 0.099972 0.176 Uiso 0.330(3) 1 calc R U P D 3
HB7J H 0.570172 -0.149170 0.133087 0.176 Uiso 0.330(3) 1 calc R U P D 3
CB74 C 0.6854(17) -0.0654(18) 0.131(2) 0.122(7) Uani 0.330(3) 1 d D U P D 3
HB7K H 0.675721 -0.040580 0.116787 0.182 Uiso 0.330(3) 1 calc R U P D 3
HB7L H 0.716711 -0.046711 0.150417 0.182 Uiso 0.330(3) 1 calc R U P D 3
HB7M H 0.691990 -0.092963 0.109849 0.182 Uiso 0.330(3) 1 calc R U P D 3
Pd02 Pd 1.01258(2) 1.02953(2) 0.35918(2) 0.04092(17) Uani 1 1 d . . . . .
Pd03 Pd 1.25752(2) 0.71680(2) 0.18038(2) 0.04008(16) Uani 1 1 d . . . . .
Pd04 Pd 1.05477(2) 0.65380(2) 0.54002(2) 0.03946(16) Uani 1 1 d . . . . .
Pd05 Pd 0.81301(3) 0.68750(3) 0.00317(2) 0.04309(17) Uani 1 1 d . . . . .
Pd06 Pd 0.67172(2) 0.40184(3) 0.46413(2) 0.04551(18) Uani 1 1 d . . . . .
Pd07 Pd 0.21160(3) 0.39775(3) 0.30966(2) 0.04553(18) Uani 1 1 d . . . . .
Pd08 Pd 0.57035(3) 0.35791(3) 0.06278(2) 0.0555(2) Uani 1 1 d . . . . .
Pd09 Pd 0.60696(3) 0.63172(3) 0.36260(3) 0.0548(2) Uani 1 1 d . . . . .
N55 N 0.1552(4) -0.0942(5) 0.0004(3) 0.118(4) Uani 1 1 d D U . . .
N56 N 0.0915(4) -0.0774(4) 0.0620(3) 0.097(3) Uani 1 1 d D U . . .
C163 C 0.1954(11) -0.1218(12) -0.0097(10) 0.146(7) Uani 0.62(2) 1 d D U P E 1
H16M H 0.190409 -0.149933 0.006083 0.219 Uiso 0.62(2) 1 calc R U P E 1
H16N H 0.230096 -0.096459 -0.001416 0.219 Uiso 0.62(2) 1 calc R U P E 1
H16O H 0.191800 -0.136727 -0.040164 0.219 Uiso 0.62(2) 1 calc R U P E 1
C164 C 0.1611(12) -0.0603(14) -0.0323(10) 0.127(8) Uani 0.62(2) 1 d D U P E 1
H16P H 0.196447 -0.035919 -0.028786 0.190 Uiso 0.62(2) 1 calc R U P E 1
H16Q H 0.154198 -0.082706 -0.060865 0.190 Uiso 0.62(2) 1 calc R U P E 1
H16R H 0.136508 -0.040347 -0.028569 0.190 Uiso 0.62(2) 1 calc R U P E 1
C165 C 0.1025(6) -0.1316(8) -0.0036(8) 0.125(8) Uani 0.62(2) 1 d D U P E 1
H16S H 0.102127 -0.160151 0.011344 0.150 Uiso 0.62(2) 1 calc R U P E 1
H16T H 0.090367 -0.147397 -0.033846 0.150 Uiso 0.62(2) 1 calc R U P E 1
C166 C 0.0688(8) -0.1015(9) 0.0158(6) 0.115(7) Uani 0.62(2) 1 d D U P E 1
H16U H 0.032920 -0.125035 0.014692 0.138 Uiso 0.62(2) 1 calc R U P E 1
H16V H 0.068499 -0.073575 0.000353 0.138 Uiso 0.62(2) 1 calc R U P E 1
C167 C 0.0792(12) -0.1191(10) 0.0871(9) 0.129(10) Uani 0.62(2) 1 d D U P E 1
H16W H 0.041714 -0.132481 0.088124 0.193 Uiso 0.62(2) 1 calc R U P E 1
H16X H 0.096087 -0.104421 0.116056 0.193 Uiso 0.62(2) 1 calc R U P E 1
H16Y H 0.091860 -0.147775 0.073826 0.193 Uiso 0.62(2) 1 calc R U P E 1
C168 C 0.0677(11) -0.0356(10) 0.0768(9) 0.098(7) Uani 0.62(2) 1 d D U P E 1
H16Z H 0.076786 -0.009394 0.059090 0.147 Uiso 0.62(2) 1 calc R U P E 1
H110 H 0.080512 -0.018773 0.106376 0.147 Uiso 0.62(2) 1 calc R U P E 1
H111 H 0.029967 -0.051209 0.074587 0.147 Uiso 0.62(2) 1 calc R U P E 1
CA63 C 0.1678(19) -0.1429(17) 0.0049(16) 0.146(7) Uani 0.38(2) 1 d D U P E 2
HA6A H 0.148471 -0.157948 0.027016 0.219 Uiso 0.38(2) 1 calc R U P E 2
HA6B H 0.158167 -0.168550 -0.022105 0.219 Uiso 0.38(2) 1 calc R U P E 2
HA6C H 0.204977 -0.133914 0.012745 0.219 Uiso 0.38(2) 1 calc R U P E 2
CA64 C 0.1826(17) -0.069(3) -0.0322(17) 0.127(8) Uani 0.38(2) 1 d D U P E 2
HA6D H 0.171312 -0.092923 -0.059985 0.190 Uiso 0.38(2) 1 calc R U P E 2
HA6E H 0.219912 -0.061499 -0.025907 0.190 Uiso 0.38(2) 1 calc R U P E 2
HA6F H 0.174890 -0.036448 -0.032355 0.190 Uiso 0.38(2) 1 calc R U P E 2
CA65 C 0.0977(6) -0.1082(18) -0.0085(9) 0.130(9) Uani 0.38(2) 1 d D U P E 2
HA6G H 0.089653 -0.077583 -0.015647 0.156 Uiso 0.38(2) 1 calc R U P E 2
HA6H H 0.086070 -0.137361 -0.033723 0.156 Uiso 0.38(2) 1 calc R U P E 2
CA66 C 0.0676(13) -0.1239(12) 0.0270(8) 0.125(12) Uani 0.38(2) 1 d D U P E 2
HA6I H 0.072209 -0.156235 0.033751 0.150 Uiso 0.38(2) 1 calc R U P E 2
HA6J H 0.030305 -0.129445 0.020697 0.150 Uiso 0.38(2) 1 calc R U P E 2
CA67 C 0.0803(15) -0.0888(16) 0.1061(7) 0.098(11) Uani 0.38(2) 1 d D U P E 2
HA6K H 0.043134 -0.106121 0.106304 0.147 Uiso 0.38(2) 1 calc R U P E 2
HA6L H 0.091116 -0.055815 0.127324 0.147 Uiso 0.38(2) 1 calc R U P E 2
HA6M H 0.099464 -0.111897 0.112768 0.147 Uiso 0.38(2) 1 calc R U P E 2
CA68 C 0.065(3) -0.0374(19) 0.0578(15) 0.125(16) Uani 0.38(2) 1 d D U P E 2
HA6N H 0.079787 -0.005999 0.080376 0.188 Uiso 0.38(2) 1 calc R U P E 2
HA6O H 0.070275 -0.027826 0.030129 0.188 Uiso 0.38(2) 1 calc R U P E 2
HA6P H 0.027979 -0.052153 0.060156 0.188 Uiso 0.38(2) 1 calc R U P E 2
N71 N 0.8142(3) 0.6620(3) -0.0607(2) 0.0608(19) Uani 1 1 d D U . . .
N72 N 0.7664(3) 0.7295(3) -0.0132(2) 0.0615(19) Uani 1 1 d D U . . .
C211 C 0.8015(12) 0.6030(6) -0.0709(13) 0.068(7) Uani 0.48(3) 1 d D U P F 1
H21A H 0.807605 0.591344 -0.100419 0.102 Uiso 0.48(3) 1 calc R U P F 1
H21B H 0.765063 0.586712 -0.067001 0.102 Uiso 0.48(3) 1 calc R U P F 1
H21C H 0.823496 0.592646 -0.051970 0.102 Uiso 0.48(3) 1 calc R U P F 1
C212 C 0.8650(9) 0.6843(16) -0.0750(16) 0.078(10) Uani 0.48(3) 1 d D U P F 1
H21D H 0.866685 0.664879 -0.103558 0.117 Uiso 0.48(3) 1 calc R U P F 1
H21E H 0.891920 0.681700 -0.055478 0.117 Uiso 0.48(3) 1 calc R U P F 1
H21F H 0.870512 0.721276 -0.075640 0.117 Uiso 0.48(3) 1 calc R U P F 1
C213 C 0.7703(10) 0.6742(9) -0.0810(8) 0.079(7) Uani 0.48(3) 1 d D U P F 1
H21G H 0.773898 0.672376 -0.111683 0.095 Uiso 0.48(3) 1 calc R U P F 1
H21H H 0.736954 0.648341 -0.077873 0.095 Uiso 0.48(3) 1 calc R U P F 1
C214 C 0.7712(12) 0.7282(9) -0.0599(5) 0.072(6) Uani 0.48(3) 1 d D U P F 1
H21I H 0.742145 0.737016 -0.072436 0.086 Uiso 0.48(3) 1 calc R U P F 1
H21J H 0.804003 0.754306 -0.063827 0.086 Uiso 0.48(3) 1 calc R U P F 1
C215 C 0.7115(8) 0.709(2) -0.0057(11) 0.080(10) Uani 0.48(3) 1 d D U P F 1
H21K H 0.693820 0.678506 -0.028573 0.120 Uiso 0.48(3) 1 calc R U P F 1
H21L H 0.694979 0.736069 -0.005051 0.120 Uiso 0.48(3) 1 calc R U P F 1
H21M H 0.709187 0.697595 0.021500 0.120 Uiso 0.48(3) 1 calc R U P F 1
C216 C 0.787(2) 0.7848(8) 0.0107(10) 0.074(6) Uani 0.48(3) 1 d D U P F 1
H21N H 0.823918 0.798942 0.006595 0.110 Uiso 0.48(3) 1 calc R U P F 1
H21O H 0.783451 0.786057 0.040992 0.110 Uiso 0.48(3) 1 calc R U P F 1
H21P H 0.768063 0.805922 0.000427 0.110 Uiso 0.48(3) 1 calc R U P F 1
CB11 C 0.7823(12) 0.6061(7) -0.0753(14) 0.084(9) Uani 0.52(3) 1 d D U P F 2
HB1A H 0.774728 0.598135 -0.106152 0.126 Uiso 0.52(3) 1 calc R U P F 2
HB1B H 0.749828 0.599802 -0.061818 0.126 Uiso 0.52(3) 1 calc R U P F 2
HB1C H 0.801325 0.583461 -0.067415 0.126 Uiso 0.52(3) 1 calc R U P F 2
CB12 C 0.8675(7) 0.6675(13) -0.0722(12) 0.062(7) Uani 0.52(3) 1 d D U P F 2
HB1D H 0.866309 0.650215 -0.101932 0.093 Uiso 0.52(3) 1 calc R U P F 2
HB1E H 0.884234 0.651179 -0.054010 0.093 Uiso 0.52(3) 1 calc R U P F 2
HB1F H 0.887138 0.704866 -0.068241 0.093 Uiso 0.52(3) 1 calc R U P F 2
CB13 C 0.7921(9) 0.6964(11) -0.0816(7) 0.074(6) Uani 0.52(3) 1 d D U P F 2
HB1G H 0.819273 0.730243 -0.080892 0.089 Uiso 0.52(3) 1 calc R U P F 2
HB1H H 0.780341 0.679142 -0.111674 0.089 Uiso 0.52(3) 1 calc R U P F 2
CB14 C 0.7482(8) 0.7061(12) -0.0596(5) 0.077(6) Uani 0.52(3) 1 d D U P F 2
HB1I H 0.719668 0.672758 -0.062466 0.092 Uiso 0.52(3) 1 calc R U P F 2
HB1J H 0.735320 0.730625 -0.072282 0.092 Uiso 0.52(3) 1 calc R U P F 2
CB15 C 0.7185(8) 0.7155(15) 0.0095(8) 0.063(7) Uani 0.52(3) 1 d D U P F 2
HB1K H 0.691512 0.726150 -0.003651 0.094 Uiso 0.52(3) 1 calc R U P F 2
HB1L H 0.726369 0.733823 0.039381 0.094 Uiso 0.52(3) 1 calc R U P F 2
HB1M H 0.706196 0.677532 0.007772 0.094 Uiso 0.52(3) 1 calc R U P F 2
CB16 C 0.7924(18) 0.7860(7) -0.0051(10) 0.074(6) Uani 0.52(3) 1 d D U P F 2
HB1N H 0.812322 0.794727 -0.028951 0.110 Uiso 0.52(3) 1 calc R U P F 2
HB1O H 0.815876 0.796645 0.020960 0.110 Uiso 0.52(3) 1 calc R U P F 2
HB1P H 0.766648 0.804538 -0.001848 0.110 Uiso 0.52(3) 1 calc R U P F 2
N69 N 1.2960(3) 0.6981(3) 0.1291(2) 0.0617(19) Uani 1 1 d D U . . .
N70 N 1.3289(3) 0.7644(3) 0.2093(3) 0.064(2) Uani 1 1 d D U . . .
C205 C 1.2826(16) 0.6405(7) 0.1139(16) 0.067(9) Uani 0.43(3) 1 d D U P G 1
H20J H 1.246722 0.626255 0.101060 0.101 Uiso 0.43(3) 1 calc R U P G 1
H20K H 1.286274 0.624247 0.137921 0.101 Uiso 0.43(3) 1 calc R U P G 1
H20L H 1.305792 0.632844 0.092799 0.101 Uiso 0.43(3) 1 calc R U P G 1
C206 C 1.2866(17) 0.7264(15) 0.0959(11) 0.087(11) Uani 0.43(3) 1 d D U P G 1
H20M H 1.258342 0.702999 0.075082 0.131 Uiso 0.43(3) 1 calc R U P G 1
H20N H 1.318105 0.737590 0.081658 0.131 Uiso 0.43(3) 1 calc R U P G 1
H20O H 1.277237 0.757350 0.109252 0.131 Uiso 0.43(3) 1 calc R U P G 1
C207 C 1.3529(7) 0.7201(9) 0.1454(9) 0.072(7) Uani 0.43(3) 1 d D U P G 1
H20P H 1.362217 0.695643 0.160776 0.086 Uiso 0.43(3) 1 calc R U P G 1
H20Q H 1.374141 0.723338 0.121103 0.086 Uiso 0.43(3) 1 calc R U P G 1
C208 C 1.3644(11) 0.7724(10) 0.1742(8) 0.083(8) Uani 0.43(3) 1 d D U P G 1
H20R H 1.357665 0.798032 0.158799 0.099 Uiso 0.43(3) 1 calc R U P G 1
H20S H 1.401109 0.785479 0.186053 0.099 Uiso 0.43(3) 1 calc R U P G 1
C209 C 1.3487(16) 0.7416(17) 0.2410(10) 0.096(11) Uani 0.43(3) 1 d D U P G 1
H20T H 1.358986 0.711654 0.226742 0.144 Uiso 0.43(3) 1 calc R U P G 1
H20U H 1.321646 0.729652 0.259510 0.144 Uiso 0.43(3) 1 calc R U P G 1
H20V H 1.378750 0.768115 0.258133 0.144 Uiso 0.43(3) 1 calc R U P G 1
C210 C 1.3285(15) 0.8186(9) 0.2310(11) 0.079(9) Uani 0.43(3) 1 d D U P G 1
H21Q H 1.349767 0.844791 0.216447 0.118 Uiso 0.43(3) 1 calc R U P G 1
H21R H 1.342651 0.826307 0.260639 0.118 Uiso 0.43(3) 1 calc R U P G 1
H21S H 1.292947 0.819924 0.229814 0.118 Uiso 0.43(3) 1 calc R U P G 1
CB05 C 1.2981(13) 0.6436(6) 0.1273(12) 0.069(7) Uani 0.57(3) 1 d D U P G 2
HB0A H 1.262857 0.618906 0.122756 0.104 Uiso 0.57(3) 1 calc R U P G 2
HB0B H 1.314905 0.642176 0.154153 0.104 Uiso 0.57(3) 1 calc R U P G 2
HB0C H 1.317853 0.634154 0.103947 0.104 Uiso 0.57(3) 1 calc R U P G 2
CB06 C 1.2702(11) 0.7019(10) 0.0884(6) 0.069(6) Uani 0.57(3) 1 d D U P G 2
HB0D H 1.293496 0.700554 0.065902 0.103 Uiso 0.57(3) 1 calc R U P G 2
HB0E H 1.262365 0.735125 0.092447 0.103 Uiso 0.57(3) 1 calc R U P G 2
HB0F H 1.238088 0.672527 0.080291 0.103 Uiso 0.57(3) 1 calc R U P G 2
CB07 C 1.3486(7) 0.7372(9) 0.1381(6) 0.076(6) Uani 0.57(3) 1 d D U P G 2
HB0G H 1.347477 0.770657 0.131298 0.092 Uiso 0.57(3) 1 calc R U P G 2
HB0H H 1.372553 0.724266 0.119925 0.092 Uiso 0.57(3) 1 calc R U P G 2
CB08 C 1.3680(7) 0.7466(10) 0.1835(5) 0.076(5) Uani 0.57(3) 1 d D U P G 2
HB0I H 1.402269 0.773898 0.189467 0.092 Uiso 0.57(3) 1 calc R U P G 2
HB0J H 1.371373 0.713875 0.190348 0.092 Uiso 0.57(3) 1 calc R U P G 2
CB09 C 1.3368(10) 0.7592(12) 0.2536(6) 0.085(7) Uani 0.57(3) 1 d D U P G 2
HB0K H 1.344354 0.726319 0.253713 0.128 Uiso 0.57(3) 1 calc R U P G 2
HB0L H 1.305447 0.758849 0.267771 0.128 Uiso 0.57(3) 1 calc R U P G 2
HB0M H 1.365939 0.788893 0.268635 0.128 Uiso 0.57(3) 1 calc R U P G 2
CB10 C 1.3316(14) 0.8192(8) 0.2078(11) 0.100(10) Uani 0.57(3) 1 d D U P G 2
HB1Q H 1.299034 0.825029 0.215699 0.151 Uiso 0.57(3) 1 calc R U P G 2
HB1R H 1.337348 0.824868 0.179076 0.151 Uiso 0.57(3) 1 calc R U P G 2
HB1S H 1.360232 0.843736 0.227800 0.151 Uiso 0.57(3) 1 calc R U P G 2
N59 N 0.5967(4) 0.4369(4) 0.0666(3) 0.085(3) Uani 1 1 d D U . . .
N60 N 0.5976(4) 0.3526(4) 0.0045(3) 0.091(3) Uani 1 1 d D U . . .
C175 C 0.6485(8) 0.4598(14) 0.0913(9) 0.109(10) Uani 0.57(2) 1 d D U P H 1
H17N H 0.671904 0.441033 0.079047 0.163 Uiso 0.57(2) 1 calc R U P H 1
H17O H 0.645078 0.456524 0.120871 0.163 Uiso 0.57(2) 1 calc R U P H 1
H17P H 0.662666 0.497034 0.090247 0.163 Uiso 0.57(2) 1 calc R U P H 1
C176 C 0.5606(9) 0.4659(10) 0.0816(8) 0.089(6) Uani 0.57(2) 1 d D U P H 1
H17Q H 0.577353 0.503567 0.083570 0.133 Uiso 0.57(2) 1 calc R U P H 1
H17R H 0.550886 0.459708 0.109552 0.133 Uiso 0.57(2) 1 calc R U P H 1
H17S H 0.529504 0.453708 0.061490 0.133 Uiso 0.57(2) 1 calc R U P H 1
C177 C 0.6047(9) 0.4428(9) 0.0216(6) 0.100(6) Uani 0.57(2) 1 d D U P H 1
H17T H 0.570940 0.436192 0.005593 0.120 Uiso 0.57(2) 1 calc R U P H 1
H17U H 0.626434 0.479096 0.021420 0.120 Uiso 0.57(2) 1 calc R U P H 1
C178 C 0.6304(8) 0.4050(6) 0.0010(7) 0.093(6) Uani 0.57(2) 1 d D U P H 1
H17V H 0.633807 0.406823 -0.029125 0.111 Uiso 0.57(2) 1 calc R U P H 1
H17W H 0.665336 0.412943 0.015515 0.111 Uiso 0.57(2) 1 calc R U P H 1
C179 C 0.5526(10) 0.3313(13) -0.0283(9) 0.108(10) Uani 0.57(2) 1 d D U P H 1
H17X H 0.564957 0.326021 -0.056489 0.163 Uiso 0.57(2) 1 calc R U P H 1
H17Y H 0.532904 0.356234 -0.026462 0.163 Uiso 0.57(2) 1 calc R U P H 1
H17Z H 0.530251 0.297716 -0.023506 0.163 Uiso 0.57(2) 1 calc R U P H 1
C180 C 0.6276(11) 0.3136(11) -0.0013(12) 0.118(8) Uani 0.57(2) 1 d D U P H 1
H18A H 0.607771 0.281601 0.007697 0.178 Uiso 0.57(2) 1 calc R U P H 1
H18B H 0.660953 0.329062 0.015967 0.178 Uiso 0.57(2) 1 calc R U P H 1
H18C H 0.633478 0.304806 -0.031219 0.178 Uiso 0.57(2) 1 calc R U P H 1
CA75 C 0.6261(14) 0.4651(18) 0.1087(8) 0.106(13) Uani 0.43(2) 1 d D U P H 2
HA7A H 0.602841 0.460233 0.131139 0.160 Uiso 0.43(2) 1 calc R U P H 2
HA7B H 0.654344 0.450940 0.113568 0.160 Uiso 0.43(2) 1 calc R U P H 2
HA7C H 0.640530 0.502648 0.108865 0.160 Uiso 0.43(2) 1 calc R U P H 2
CA76 C 0.5516(11) 0.4546(15) 0.0585(12) 0.096(10) Uani 0.43(2) 1 d D U P H 2
HA7D H 0.563563 0.492183 0.058448 0.144 Uiso 0.43(2) 1 calc R U P H 2
HA7E H 0.528232 0.448223 0.080702 0.144 Uiso 0.43(2) 1 calc R U P H 2
HA7F H 0.533255 0.434978 0.030807 0.144 Uiso 0.43(2) 1 calc R U P H 2
CA77 C 0.6321(11) 0.4444(12) 0.0328(8) 0.121(10) Uani 0.43(2) 1 d D U P H 2
HA7G H 0.664667 0.437996 0.040669 0.146 Uiso 0.43(2) 1 calc R U P H 2
HA7H H 0.640471 0.480665 0.028091 0.146 Uiso 0.43(2) 1 calc R U P H 2
CA78 C 0.6039(14) 0.4055(7) -0.0063(8) 0.110(8) Uani 0.43(2) 1 d D U P H 2
HA7I H 0.624299 0.409721 -0.030992 0.132 Uiso 0.43(2) 1 calc R U P H 2
HA7J H 0.569821 0.409626 -0.012828 0.132 Uiso 0.43(2) 1 calc R U P H 2
CA79 C 0.5572(17) 0.3102(14) -0.0254(17) 0.127(17) Uani 0.43(2) 1 d D U P H 2
HA7K H 0.524783 0.318859 -0.025530 0.190 Uiso 0.43(2) 1 calc R U P H 2
HA7L H 0.568621 0.307085 -0.054061 0.190 Uiso 0.43(2) 1 calc R U P H 2
HA7M H 0.551615 0.276850 -0.016429 0.190 Uiso 0.43(2) 1 calc R U P H 2
CA80 C 0.6476(10) 0.3417(17) 0.0060(17) 0.118(8) Uani 0.43(2) 1 d D U P H 2
HA8A H 0.673069 0.370363 0.026014 0.178 Uiso 0.43(2) 1 calc R U P H 2
HA8B H 0.642964 0.308638 0.015358 0.178 Uiso 0.43(2) 1 calc R U P H 2
HA8C H 0.659969 0.338873 -0.022275 0.178 Uiso 0.43(2) 1 calc R U P H 2
N61 N 0.5596(3) 0.5891(4) 0.4000(3) 0.081(3) Uani 1 1 d D U . . .
N62 N 0.5505(3) 0.6669(3) 0.3577(4) 0.091(3) Uani 1 1 d D U . . .
C181 C 0.5575(10) 0.5320(7) 0.3906(9) 0.074(7) Uani 0.50(2) 1 d D U P I 1
H18D H 0.544571 0.516216 0.360815 0.110 Uiso 0.50(2) 1 calc R U P I 1
H18E H 0.534397 0.513167 0.408977 0.110 Uiso 0.50(2) 1 calc R U P I 1
H18F H 0.592340 0.529718 0.395757 0.110 Uiso 0.50(2) 1 calc R U P I 1
C182 C 0.5810(16) 0.6132(16) 0.4453(8) 0.127(15) Uani 0.50(2) 1 d D U P I 1
H18G H 0.618434 0.619367 0.447928 0.191 Uiso 0.50(2) 1 calc R U P I 1
H18H H 0.564529 0.589342 0.463581 0.191 Uiso 0.50(2) 1 calc R U P I 1
H18I H 0.574011 0.646658 0.454043 0.191 Uiso 0.50(2) 1 calc R U P I 1
C183 C 0.5074(7) 0.5945(8) 0.3917(9) 0.091(6) Uani 0.50(2) 1 d D U P I 1
H18J H 0.484987 0.582984 0.413883 0.109 Uiso 0.50(2) 1 calc R U P I 1
H18K H 0.490800 0.572615 0.363792 0.109 Uiso 0.50(2) 1 calc R U P I 1
C184 C 0.5155(11) 0.6515(9) 0.3924(9) 0.106(7) Uani 0.50(2) 1 d D U P I 1
H18L H 0.531901 0.673217 0.420432 0.128 Uiso 0.50(2) 1 calc R U P I 1
H18M H 0.481837 0.657201 0.387047 0.128 Uiso 0.50(2) 1 calc R U P I 1
C185 C 0.5216(10) 0.6491(13) 0.3152(7) 0.091(7) Uani 0.50(2) 1 d D U P I 1
H18N H 0.545713 0.656657 0.293612 0.137 Uiso 0.50(2) 1 calc R U P I 1
H18O H 0.496055 0.667565 0.313727 0.137 Uiso 0.50(2) 1 calc R U P I 1
H18R H 0.503855 0.611196 0.310071 0.137 Uiso 0.50(2) 1 calc R U P I 1
C186 C 0.5722(16) 0.7252(7) 0.3687(12) 0.080(10) Uani 0.50(2) 1 d D U P I 1
H18S H 0.582915 0.738344 0.343159 0.120 Uiso 0.50(2) 1 calc R U P I 1
H18T H 0.602143 0.735585 0.389763 0.120 Uiso 0.50(2) 1 calc R U P I 1
H18U H 0.545738 0.740000 0.380516 0.120 Uiso 0.50(2) 1 calc R U P I 1
CA81 C 0.5335(12) 0.5365(9) 0.3729(10) 0.103(10) Uani 0.50(2) 1 d D U P I 2
HA8D H 0.559539 0.521618 0.360412 0.154 Uiso 0.50(2) 1 calc R U P I 2
HA8E H 0.510637 0.539767 0.350277 0.154 Uiso 0.50(2) 1 calc R U P I 2
HA8F H 0.513048 0.513403 0.390174 0.154 Uiso 0.50(2) 1 calc R U P I 2
CA82 C 0.5855(11) 0.5954(12) 0.4431(6) 0.086(8) Uani 0.50(2) 1 d D U P I 2
HA8G H 0.607796 0.573003 0.441443 0.129 Uiso 0.50(2) 1 calc R U P I 2
HA8H H 0.559211 0.585204 0.462590 0.129 Uiso 0.50(2) 1 calc R U P I 2
HA8I H 0.606456 0.632165 0.453469 0.129 Uiso 0.50(2) 1 calc R U P I 2
CA83 C 0.5213(11) 0.6206(12) 0.4107(8) 0.112(7) Uani 0.50(2) 1 d D U P I 2
HA8J H 0.491432 0.599538 0.423153 0.134 Uiso 0.50(2) 1 calc R U P I 2
HA8K H 0.538696 0.653250 0.431969 0.134 Uiso 0.50(2) 1 calc R U P I 2
CA84 C 0.5028(7) 0.6340(11) 0.3720(9) 0.103(7) Uani 0.50(2) 1 d D U P I 2
HA8L H 0.477942 0.653729 0.378486 0.123 Uiso 0.50(2) 1 calc R U P I 2
HA8M H 0.485948 0.601883 0.350022 0.123 Uiso 0.50(2) 1 calc R U P I 2
CA85 C 0.5416(10) 0.6660(13) 0.3103(6) 0.084(7) Uani 0.50(2) 1 d D U P I 2
HA8N H 0.574839 0.680995 0.299434 0.126 Uiso 0.50(2) 1 calc R U P I 2
HA8O H 0.518765 0.686795 0.306416 0.126 Uiso 0.50(2) 1 calc R U P I 2
HA8P H 0.525536 0.629710 0.294789 0.126 Uiso 0.50(2) 1 calc R U P I 2
CA86 C 0.5647(19) 0.7225(8) 0.3799(12) 0.086(11) Uani 0.50(2) 1 d D U P I 2
HA8Q H 0.596276 0.742815 0.369476 0.129 Uiso 0.50(2) 1 calc R U P I 2
HA8R H 0.536513 0.736518 0.374404 0.129 Uiso 0.50(2) 1 calc R U P I 2
HA8S H 0.570709 0.725174 0.410419 0.129 Uiso 0.50(2) 1 calc R U P I 2
N1 N 0.5459(3) 0.3660(3) 0.1214(2) 0.0525(19) Uani 1 1 d . . . . .
N2 N 0.6247(3) 0.4113(3) 0.4179(2) 0.0491(18) Uani 1 1 d . . . . .
N3 N 0.2890(3) 0.4118(3) 0.3076(2) 0.0522(19) Uani 1 1 d . . . . .
N4 N 0.5340(3) 0.3967(3) 0.2778(2) 0.054(2) Uani 1 1 d . . . . .
N5 N 0.4726(3) 0.4104(3) 0.3251(2) 0.0510(19) Uani 1 1 d . . . . .
N6 N 0.4507(3) 0.3939(3) 0.2504(2) 0.053(2) Uani 1 1 d . . . . .
N7 N 0.5834(4) -0.0178(4) 0.1589(3) 0.066(2) Uani 1 1 d . . . . .
N8 N 0.5431(3) 0.2792(3) 0.0596(2) 0.056(2) Uani 1 1 d . . . . .
N9 N 0.2478(3) -0.0219(3) 0.0564(2) 0.057(2) Uani 1 1 d . . . . .
N10 N 0.5120(3) 0.1005(3) 0.0921(2) 0.058(2) Uani 1 1 d . . . . .
N11 N 0.4290(3) 0.0992(3) 0.0662(2) 0.060(2) Uani 1 1 d . . . . .
N12 N 0.4387(3) 0.0270(3) 0.0907(2) 0.059(2) Uani 1 1 d . . . . .
N13 N 0.5987(4) -0.0008(4) 0.2459(3) 0.075(3) Uani 1 1 d . . . . .
N14 N 0.3458(3) 0.0290(4) 0.4452(3) 0.073(3) Uani 1 1 d . . . . .
N15 N 0.6374(3) 0.3237(3) 0.4418(2) 0.0496(19) Uani 1 1 d . . . . .
N16 N 0.4966(4) 0.0648(3) 0.3582(3) 0.064(2) Uani 1 1 d . . . . .
N17 N 0.5084(3) 0.1458(3) 0.4081(3) 0.066(2) Uani 1 1 d . . . . .
N18 N 0.5703(3) 0.1401(3) 0.3580(3) 0.065(2) Uani 1 1 d . . . . .
N19 N 0.1831(3) -0.0048(3) 0.1185(2) 0.0532(19) Uani 1 1 d . . . . .
N20 N 0.2085(3) 0.3213(3) 0.3028(2) 0.0452(17) Uani 1 1 d . . . . .
N21 N 0.2506(3) 0.0350(3) 0.4188(3) 0.062(2) Uani 1 1 d . . . . .
N22 N 0.2128(3) 0.1401(3) 0.2461(2) 0.054(2) Uani 1 1 d . . . . .
N23 N 0.2230(3) 0.1477(3) 0.3209(2) 0.0493(18) Uani 1 1 d . . . . .
N24 N 0.2183(3) 0.0681(3) 0.2749(2) 0.0490(18) Uani 1 1 d . . . . .
N25 N 0.8118(3) 0.7132(3) 0.0665(2) 0.0456(17) Uani 1 1 d . . . . .
N26 N 0.9556(3) 0.9666(3) 0.3250(2) 0.0465(17) Uani 1 1 d . . . . .
N27 N 0.6556(3) 0.6758(3) 0.3276(3) 0.053(2) Uani 1 1 d . . . . .
N28 N 0.8494(3) 0.8082(3) 0.2183(2) 0.054(2) Uani 1 1 d . . . . .
N29 N 0.8082(3) 0.8002(3) 0.2819(3) 0.059(2) Uani 1 1 d . . . . .
N30 N 0.7737(3) 0.7359(3) 0.2188(2) 0.055(2) Uani 1 1 d . . . . .
N31 N 1.1877(3) 0.6701(3) 0.1514(2) 0.0408(16) Uani 1 1 d . . . . .
N32 N 0.8604(3) 0.6475(3) 0.0190(2) 0.0436(17) Uani 1 1 d . . . . .
N33 N 0.8891(3) 0.3716(3) 0.1514(2) 0.0429(17) Uani 1 1 d . . . . .
N34 N 1.0038(3) 0.6023(3) 0.0857(2) 0.0432(17) Uani 1 1 d . . . . .
N35 N 0.9312(3) 0.5288(3) 0.0857(2) 0.0446(17) Uani 1 1 d . . . . .
N36 N 1.0119(3) 0.5345(3) 0.1189(2) 0.0421(16) Uani 1 1 d . . . . .
N37 N 0.8496(2) 0.3751(3) 0.2309(2) 0.0389(15) Uani 1 1 d . . . . .
N38 N 0.6630(3) 0.5967(3) 0.3675(2) 0.0516(19) Uani 1 1 d . . . . .
N39 N 0.9941(3) 0.6181(3) 0.4944(2) 0.0439(17) Uani 1 1 d . . . . .
N40 N 0.8820(3) 0.5193(3) 0.3611(2) 0.0510(19) Uani 1 1 d . . . . .
N41 N 0.7977(3) 0.5090(3) 0.3316(2) 0.0514(19) Uani 1 1 d . . . . .
N42 N 0.8315(3) 0.5675(3) 0.3980(2) 0.055(2) Uani 1 1 d . . . . .
N43 N 1.2196(3) 0.7386(2) 0.2304(2) 0.0398(16) Uani 1 1 d . . . . .
N44 N 1.0826(3) 0.7020(3) 0.4994(2) 0.0423(16) Uani 1 1 d . . . . .
N45 N 1.0490(3) 0.9754(2) 0.3658(2) 0.0381(15) Uani 1 1 d . . . . .
N46 N 1.1350(3) 0.7623(3) 0.3657(2) 0.0433(17) Uani 1 1 d . . . . .
N47 N 1.0960(3) 0.8240(2) 0.40045(19) 0.0367(15) Uani 1 1 d . . . . .
N48 N 1.1275(3) 0.8306(3) 0.3330(2) 0.0420(16) Uani 1 1 d . . . . .
N49 N 0.7194(3) 0.3905(3) 0.5104(2) 0.057(2) Uani 1 1 d D . . . .
N50 N 0.7050(3) 0.4804(4) 0.4878(3) 0.071(2) Uani 1 1 d D . . . .
N53 N 0.2147(3) 0.4752(3) 0.3156(2) 0.058(2) Uani 1 1 d . . . . .
N54 N 0.1332(3) 0.3823(4) 0.3083(3) 0.067(2) Uani 1 1 d . . . . .
N63 N 0.9754(3) 1.0827(3) 0.3520(3) 0.062(2) Uani 1 1 d . . . . .
N64 N 1.0696(3) 1.0919(3) 0.3958(2) 0.0503(19) Uani 1 1 d . . . . .
N65 N 1.0266(3) 0.6037(3) 0.5792(2) 0.0456(17) Uani 1 1 d . . . . .
N66 N 1.1166(3) 0.6900(3) 0.5853(2) 0.0484(18) Uani 1 1 d . . . . .
N67 N 0.8169(3) 0.2583(3) 0.2149(3) 0.062(2) Uani 1 1 d . . . . .
N68 N 0.8552(3) 0.2560(3) 0.1350(3) 0.065(2) Uani 1 1 d . . . . .
C1 C 0.5775(3) 0.3698(4) 0.1556(3) 0.061(3) Uani 1 1 d . . . . .
H1 H 0.611255 0.367500 0.151549 0.074 Uiso 1 1 calc R U . . .
C2 C 0.5630(3) 0.3768(4) 0.1954(3) 0.061(3) Uani 1 1 d . . . . .
H2 H 0.586362 0.378765 0.218559 0.074 Uiso 1 1 calc R U . . .
C3 C 0.5156(4) 0.3809(4) 0.2027(3) 0.056(2) Uani 1 1 d . . . . .
C4 C 0.4817(4) 0.3776(5) 0.1672(3) 0.066(3) Uani 1 1 d . . . . .
H4 H 0.448198 0.380705 0.170811 0.080 Uiso 1 1 calc R U . . .
C5 C 0.4986(4) 0.3697(4) 0.1270(3) 0.060(3) Uani 1 1 d . . . . .
H5 H 0.476058 0.366773 0.102974 0.073 Uiso 1 1 calc R U . . .
C6 C 0.5757(3) 0.4112(4) 0.4250(3) 0.058(3) Uani 1 1 d . . . . .
H6 H 0.565200 0.411912 0.452844 0.069 Uiso 1 1 calc R U . . .
C7 C 0.5418(3) 0.4100(4) 0.3934(3) 0.053(2) Uani 1 1 d . . . . .
H7 H 0.507662 0.409370 0.399022 0.064 Uiso 1 1 calc R U . . .
C8 C 0.5566(3) 0.4097(4) 0.3522(3) 0.048(2) Uani 1 1 d . . . . .
C9 C 0.6060(3) 0.4096(3) 0.3454(3) 0.050(2) Uani 1 1 d . . . . .
H9 H 0.617293 0.408848 0.317749 0.060 Uiso 1 1 calc R U . . .
C10 C 0.6389(3) 0.4107(3) 0.3788(3) 0.048(2) Uani 1 1 d . . . . .
H10 H 0.673238 0.411152 0.373797 0.057 Uiso 1 1 calc R U . . .
C11 C 0.3063(4) 0.4077(4) 0.2699(3) 0.057(3) Uani 1 1 d . . . . .
H11 H 0.283488 0.405585 0.246310 0.069 Uiso 1 1 calc R U . . .
C12 C 0.3557(3) 0.4062(4) 0.2626(3) 0.058(3) Uani 1 1 d . . . . .
H12 H 0.366804 0.403842 0.234832 0.070 Uiso 1 1 calc R U . . .
C13 C 0.3887(3) 0.4083(4) 0.2975(3) 0.049(2) Uani 1 1 d . . . . .
C14 C 0.3713(3) 0.4148(4) 0.3368(3) 0.056(2) Uani 1 1 d . . . . .
H14 H 0.393820 0.419436 0.361339 0.067 Uiso 1 1 calc R U . . .
C15 C 0.3202(3) 0.4146(4) 0.3409(3) 0.053(2) Uani 1 1 d . . . . .
H15 H 0.307599 0.416482 0.368148 0.064 Uiso 1 1 calc R U . . .
C16 C 0.5000(4) 0.3912(4) 0.2468(3) 0.055(2) Uani 1 1 d . . . . .
C17 C 0.5185(3) 0.4053(4) 0.3162(3) 0.051(2) Uani 1 1 d . . . . .
C18 C 0.4402(3) 0.4040(4) 0.2909(3) 0.056(2) Uani 1 1 d . . . . .
C19 C 0.6043(4) 0.0275(5) 0.1484(3) 0.071(3) Uani 1 1 d . . . . .
H19 H 0.640563 0.043969 0.154574 0.085 Uiso 1 1 calc R U . D 2
C20 C 0.5752(4) 0.0533(5) 0.1282(3) 0.067(3) Uani 1 1 d . . . . .
H20 H 0.591113 0.086755 0.121958 0.081 Uiso 1 1 calc R U . . .
C21 C 0.5225(4) 0.0275(4) 0.1179(3) 0.058(3) Uani 1 1 d . . . . .
C22 C 0.5020(4) -0.0210(4) 0.1277(3) 0.057(2) Uani 1 1 d . . . . .
H22 H 0.466279 -0.039932 0.120453 0.068 Uiso 1 1 calc R U . . .
C23 C 0.5342(5) -0.0425(4) 0.1485(3) 0.071(3) Uani 1 1 d . . . . .
H23 H 0.519666 -0.076016 0.155171 0.085 Uiso 1 1 calc R U . D 2
C24 C 0.4932(4) 0.2538(4) 0.0496(3) 0.055(2) Uani 1 1 d . . . . .
H24 H 0.471811 0.271486 0.039352 0.066 Uiso 1 1 calc R U . . .
C25 C 0.4709(4) 0.2023(4) 0.0536(3) 0.063(3) Uani 1 1 d . . . . .
H25 H 0.434852 0.185290 0.046270 0.076 Uiso 1 1 calc R U . . .
C26 C 0.5021(4) 0.1759(4) 0.0684(3) 0.060(3) Uani 1 1 d . . . . .
C27 C 0.5554(4) 0.2020(4) 0.0773(3) 0.067(3) Uani 1 1 d . . . . .
H27 H 0.578259 0.184998 0.086364 0.080 Uiso 1 1 calc R U . . .
C28 C 0.5740(4) 0.2548(4) 0.0722(3) 0.063(3) Uani 1 1 d . . . . .
H28 H 0.609998 0.273127 0.077961 0.075 Uiso 1 1 calc R U . . .
C29 C 0.2793(4) -0.0462(4) 0.0708(3) 0.066(3) Uani 1 1 d . . . . .
H29 H 0.264530 -0.079741 0.077315 0.079 Uiso 1 1 calc R U . . .
C30 C 0.3319(4) -0.0237(4) 0.0762(3) 0.065(3) Uani 1 1 d . . . . .
H30 H 0.353184 -0.041656 0.086243 0.078 Uiso 1 1 calc R U . . .
C31 C 0.3544(4) 0.0258(4) 0.0670(3) 0.056(2) Uani 1 1 d . . . . .
C32 C 0.3220(4) 0.0493(4) 0.0514(3) 0.060(3) Uani 1 1 d . . . . .
H32 H 0.335721 0.082729 0.044459 0.071 Uiso 1 1 calc R U . . .
C33 C 0.2688(4) 0.0239(4) 0.0459(3) 0.060(3) Uani 1 1 d . . . . .
H33 H 0.246846 0.040047 0.034218 0.072 Uiso 1 1 calc R U . . .
C34 C 0.4896(4) 0.0528(4) 0.0998(3) 0.059(3) Uani 1 1 d . . . . .
C35 C 0.4796(4) 0.1221(4) 0.0761(3) 0.057(2) Uani 1 1 d . . . . .
C36 C 0.4102(4) 0.0518(4) 0.0752(3) 0.056(2) Uani 1 1 d . . . . .
C37 C 0.5535(5) -0.0223(5) 0.2595(4) 0.078(4) Uani 1 1 d . . . . .
H37 H 0.534738 -0.057920 0.247448 0.093 Uiso 1 1 calc R U . . .
C38 C 0.5329(5) 0.0050(4) 0.2903(4) 0.075(3) Uani 1 1 d . . . . .
H38 H 0.500243 -0.011204 0.299340 0.090 Uiso 1 1 calc R U . . .
C39 C 0.5618(5) 0.0590(4) 0.3088(3) 0.066(3) Uani 1 1 d . . . . .
C40 C 0.6077(5) 0.0802(5) 0.2930(4) 0.070(3) Uani 1 1 d . . . . .
H40 H 0.627314 0.115913 0.303771 0.084 Uiso 1 1 calc R U . . .
C41 C 0.6253(5) 0.0509(4) 0.2626(4) 0.068(3) Uani 1 1 d . . . . .
H41 H 0.657263 0.066502 0.252191 0.082 Uiso 1 1 calc R U . . .
C42 C 0.3768(5) 0.0771(5) 0.4608(4) 0.083(4) Uani 1 1 d . . . . .
H42 H 0.366666 0.096983 0.484518 0.100 Uiso 1 1 calc R U . . .
C43 C 0.4214(5) 0.1001(5) 0.4457(4) 0.081(4) Uani 1 1 d . . . . .
H43 H 0.442632 0.134535 0.458768 0.097 Uiso 1 1 calc R U . . .
C44 C 0.4353(4) 0.0711(4) 0.4101(4) 0.071(3) Uani 1 1 d . . . . .
C45 C 0.4038(4) 0.0199(4) 0.3934(4) 0.073(3) Uani 1 1 d . . . . .
H45 H 0.412914 -0.001318 0.369881 0.087 Uiso 1 1 calc R U . . .
C46 C 0.3583(5) 0.0005(5) 0.4123(5) 0.081(4) Uani 1 1 d . . . . .
H46 H 0.335947 -0.034045 0.400901 0.098 Uiso 1 1 calc R U . . .
C47 C 0.6536(3) 0.2973(4) 0.4088(3) 0.053(2) Uani 1 1 d . . . . .
H47 H 0.683861 0.314439 0.396877 0.064 Uiso 1 1 calc R U . . .
C48 C 0.6269(4) 0.2454(4) 0.3917(3) 0.054(2) Uani 1 1 d . . . . .
H48 H 0.639219 0.226870 0.368446 0.064 Uiso 1 1 calc R U . . .
C49 C 0.5825(4) 0.2201(4) 0.4082(3) 0.057(2) Uani 1 1 d . . . . .
C50 C 0.5665(4) 0.2475(4) 0.4429(3) 0.061(3) Uani 1 1 d . . . . .
H50 H 0.536573 0.231513 0.455726 0.073 Uiso 1 1 calc R U . . .
C51 C 0.5957(3) 0.2989(4) 0.4580(3) 0.057(3) Uani 1 1 d . . . . .
H51 H 0.585029 0.317911 0.481987 0.069 Uiso 1 1 calc R U . . .
C52 C 0.5413(4) 0.0889(4) 0.3435(3) 0.059(3) Uani 1 1 d . . . . .
C53 C 0.4842(4) 0.0941(4) 0.3897(4) 0.067(3) Uani 1 1 d . . . . .
C54 C 0.5529(4) 0.1650(4) 0.3901(3) 0.059(3) Uani 1 1 d . . . . .
C55 C 0.1848(4) 0.0450(4) 0.1247(3) 0.057(3) Uani 1 1 d . . . . .
H55 H 0.178493 0.058758 0.100897 0.069 Uiso 1 1 calc R U . . .
C56 C 0.1955(4) 0.0776(4) 0.1642(3) 0.061(3) Uani 1 1 d . . . . .
H56 H 0.197060 0.113410 0.167527 0.074 Uiso 1 1 calc R U . . .
C57 C 0.2039(4) 0.0573(4) 0.1995(3) 0.050(2) Uani 1 1 d . . . . .
C58 C 0.2035(4) 0.0058(4) 0.1925(3) 0.063(3) Uani 1 1 d . . . . .
H58 H 0.209858 -0.008907 0.215703 0.075 Uiso 1 1 calc R U . . .
C59 C 0.1940(4) -0.0240(4) 0.1524(3) 0.065(3) Uani 1 1 d . . . . .
H59 H 0.195078 -0.059078 0.147870 0.078 Uiso 1 1 calc R U . . .
C60 C 0.2113(4) 0.2994(4) 0.3365(3) 0.062(3) Uani 1 1 d . . . . .
H60 H 0.210775 0.319226 0.364065 0.074 Uiso 1 1 calc R U . . .
C61 C 0.2149(4) 0.2496(4) 0.3328(3) 0.058(3) Uani 1 1 d . . . . .
H61 H 0.217639 0.235764 0.357313 0.070 Uiso 1 1 calc R U . . .
C62 C 0.2144(3) 0.2198(4) 0.2927(3) 0.048(2) Uani 1 1 d . . . . .
C63 C 0.2106(4) 0.2430(4) 0.2577(3) 0.057(2) Uani 1 1 d . . . . .
H63 H 0.209807 0.224106 0.229602 0.068 Uiso 1 1 calc R U . . .
C64 C 0.2081(4) 0.2931(4) 0.2651(3) 0.051(2) Uani 1 1 d . . . . .
H64 H 0.205859 0.308401 0.241346 0.062 Uiso 1 1 calc R U . . .
C65 C 0.2366(4) 0.0050(5) 0.3810(3) 0.065(3) Uani 1 1 d . . . . .
H65 H 0.232394 -0.031406 0.377699 0.078 Uiso 1 1 calc R U . . .
C66 C 0.2278(4) 0.0237(4) 0.3452(3) 0.061(3) Uani 1 1 d . . . . .
H66 H 0.218090 0.000967 0.318082 0.073 Uiso 1 1 calc R U . . .
C67 C 0.2336(3) 0.0772(4) 0.3507(3) 0.050(2) Uani 1 1 d . . . . .
C68 C 0.2485(4) 0.1089(4) 0.3907(3) 0.056(2) Uani 1 1 d . . . . .
H68 H 0.253197 0.145445 0.395507 0.068 Uiso 1 1 calc R U . . .
C69 C 0.2563(4) 0.0856(5) 0.4232(3) 0.066(3) Uani 1 1 d . . . . .
H69 H 0.266523 0.107267 0.450825 0.079 Uiso 1 1 calc R U . . .
C70 C 0.2122(4) 0.0906(4) 0.2426(3) 0.051(2) Uani 1 1 d . . . . .
C71 C 0.2169(3) 0.1661(4) 0.2862(3) 0.047(2) Uani 1 1 d . . . . .
C72 C 0.2245(3) 0.0988(4) 0.3133(3) 0.046(2) Uani 1 1 d . . . . .
C73 C 0.8494(4) 0.7553(4) 0.0878(3) 0.054(2) Uani 1 1 d . . . . .
H73 H 0.875497 0.774229 0.072822 0.064 Uiso 1 1 calc R U . . .
C74 C 0.8510(4) 0.7719(4) 0.1313(3) 0.052(2) Uani 1 1 d . . . . .
H74 H 0.878222 0.801622 0.146066 0.063 Uiso 1 1 calc R U . . .
C75 C 0.8123(3) 0.7444(3) 0.1533(3) 0.051(2) Uani 1 1 d . . . . .
C76 C 0.7748(4) 0.7010(4) 0.1313(3) 0.058(3) Uani 1 1 d . . . . .
H76 H 0.748316 0.681595 0.145653 0.070 Uiso 1 1 calc R U . . .
C77 C 0.7754(4) 0.6852(4) 0.0879(3) 0.054(2) Uani 1 1 d . . . . .
H77 H 0.749768 0.654173 0.072967 0.065 Uiso 1 1 calc R U . . .
C78 C 0.9181(4) 0.9399(3) 0.3450(3) 0.049(2) Uani 1 1 d . . . . .
H78 H 0.916410 0.953375 0.374113 0.058 Uiso 1 1 calc R U . . .
C79 C 0.8812(4) 0.8929(4) 0.3249(3) 0.055(2) Uani 1 1 d . . . . .
H79 H 0.854927 0.874593 0.340048 0.067 Uiso 1 1 calc R U . . .
C80 C 0.8839(3) 0.8729(4) 0.2810(3) 0.051(2) Uani 1 1 d . . . . .
C81 C 0.9233(4) 0.9018(4) 0.2612(3) 0.056(2) Uani 1 1 d . . . . .
H81 H 0.926510 0.889701 0.232037 0.067 Uiso 1 1 calc R U . . .
C82 C 0.9582(4) 0.9483(4) 0.2835(3) 0.050(2) Uani 1 1 d . . . . .
H82 H 0.984789 0.967834 0.269224 0.061 Uiso 1 1 calc R U . . .
C83 C 0.6573(4) 0.6567(4) 0.2856(3) 0.060(3) Uani 1 1 d . . . . .
H83 H 0.631953 0.624850 0.271840 0.072 Uiso 1 1 calc R U . . .
C84 C 0.6951(4) 0.6823(4) 0.2624(3) 0.056(2) Uani 1 1 d . . . . .
H84 H 0.695283 0.668704 0.233037 0.067 Uiso 1 1 calc R U . . .
C85 C 0.7322(4) 0.7276(4) 0.2827(3) 0.055(2) Uani 1 1 d . . . . .
C86 C 0.7300(4) 0.7473(4) 0.3250(3) 0.061(3) Uani 1 1 d . . . . .
H86 H 0.754840 0.779155 0.339434 0.073 Uiso 1 1 calc R U . . .
C87 C 0.6900(4) 0.7194(4) 0.3465(3) 0.063(3) Uani 1 1 d . . . . .
H87 H 0.688397 0.732937 0.375676 0.076 Uiso 1 1 calc R U . . .
C88 C 0.8122(4) 0.7626(4) 0.1995(3) 0.053(2) Uani 1 1 d . . . . .
C89 C 0.8456(4) 0.8244(4) 0.2593(3) 0.052(2) Uani 1 1 d . . . . .
C90 C 0.7737(4) 0.7557(4) 0.2593(3) 0.057(2) Uani 1 1 d . . . . .
C91 C 1.1587(4) 0.6877(3) 0.1268(3) 0.050(2) Uani 1 1 d . . . . .
H91 H 1.173531 0.721030 0.120008 0.060 Uiso 1 1 calc R U . . .
C92 C 1.1087(4) 0.6594(4) 0.1113(3) 0.051(2) Uani 1 1 d . . . . .
H92 H 1.089324 0.672968 0.094056 0.061 Uiso 1 1 calc R U . . .
C93 C 1.0868(3) 0.6109(3) 0.1212(2) 0.041(2) Uani 1 1 d . . . . .
C94 C 1.1166(3) 0.5915(3) 0.1454(3) 0.046(2) Uani 1 1 d . . . . .
H94 H 1.102888 0.557904 0.151990 0.055 Uiso 1 1 calc R U . . .
C95 C 1.1660(3) 0.6219(3) 0.1595(3) 0.044(2) Uani 1 1 d . . . . .
H95 H 1.186333 0.608555 0.175949 0.053 Uiso 1 1 calc R U . . .
C96 C 0.8398(4) 0.5993(4) 0.0275(3) 0.052(2) Uani 1 1 d . . . . .
H96 H 0.803539 0.582502 0.021429 0.063 Uiso 1 1 calc R U . . .
C97 C 0.9218(4) 0.5988(4) 0.0538(3) 0.048(2) Uani 1 1 d . . . . .
C98 C 0.8691(3) 0.5735(3) 0.0445(3) 0.045(2) Uani 1 1 d . . . . .
H98 H 0.853719 0.539371 0.049743 0.054 Uiso 1 1 calc R U . . .
C99 C 0.9427(3) 0.6473(3) 0.0437(3) 0.044(2) Uani 1 1 d . . . . .
H99 H 0.978996 0.664397 0.048516 0.053 Uiso 1 1 calc R U . . .
C100 C 0.9116(3) 0.6706(3) 0.0269(3) 0.046(2) Uani 1 1 d . . . . .
H100 H 0.926517 0.704278 0.020662 0.055 Uiso 1 1 calc R U . . .
C101 C 0.9402(3) 0.3956(3) 0.1598(3) 0.045(2) Uani 1 1 d . . . . .
H101 H 0.959890 0.381331 0.176092 0.055 Uiso 1 1 calc R U . . .
C102 C 0.9654(3) 0.4407(3) 0.1455(3) 0.043(2) Uani 1 1 d . . . . .
H102 H 1.001551 0.457153 0.152099 0.052 Uiso 1 1 calc R U . . .
C103 C 0.9367(3) 0.4613(3) 0.1213(3) 0.0407(19) Uani 1 1 d . . . . .
C104 C 0.8849(3) 0.4356(4) 0.1118(3) 0.049(2) Uani 1 1 d . . . . .
H104 H 0.865026 0.448452 0.094470 0.059 Uiso 1 1 calc R U . . .
C105 C 0.8614(4) 0.3916(4) 0.1270(3) 0.051(2) Uani 1 1 d . . . . .
H105 H 0.825202 0.374758 0.120452 0.062 Uiso 1 1 calc R U . . .
C106 C 1.0310(3) 0.5802(3) 0.1074(3) 0.042(2) Uani 1 1 d . . . . .
C107 C 0.9543(3) 0.5750(3) 0.0753(3) 0.042(2) Uani 1 1 d . . . . .
C108 C 0.9614(3) 0.5108(3) 0.1076(3) 0.0411(19) Uani 1 1 d . . . . .
C109 C 0.8083(3) 0.3914(4) 0.2326(3) 0.049(2) Uani 1 1 d . . . . .
H109 H 0.780177 0.375009 0.211279 0.059 Uiso 1 1 calc R U . . .
C110 C 0.8050(3) 0.4318(4) 0.2647(3) 0.053(2) Uani 1 1 d . . . . .
H11A H 0.774692 0.442138 0.265424 0.063 Uiso 1 1 calc R U . . .
C111 C 0.8459(3) 0.4570(4) 0.2955(3) 0.045(2) Uani 1 1 d . . . . .
C112 C 0.8894(3) 0.4409(3) 0.2927(3) 0.0406(19) Uani 1 1 d . . . . .
H112 H 0.918641 0.457861 0.312876 0.049 Uiso 1 1 calc R U . . .
C113 C 0.8899(3) 0.4006(3) 0.2608(3) 0.044(2) Uani 1 1 d . . . . .
H113 H 0.919940 0.389790 0.259448 0.053 Uiso 1 1 calc R U . . .
C114 C 0.7026(4) 0.6195(4) 0.3970(3) 0.062(3) Uani 1 1 d . . . . .
H114 H 0.701324 0.648540 0.418057 0.075 Uiso 1 1 calc R U . . .
C115 C 0.7451(4) 0.6031(4) 0.3984(3) 0.059(3) Uani 1 1 d . . . . .
H115 H 0.772282 0.619535 0.420540 0.071 Uiso 1 1 calc R U . . .
C116 C 0.7479(3) 0.5621(4) 0.3669(3) 0.051(2) Uani 1 1 d . . . . .
C117 C 0.7067(3) 0.5382(4) 0.3358(3) 0.048(2) Uani 1 1 d . . . . .
H117 H 0.707355 0.509671 0.313992 0.058 Uiso 1 1 calc R U . . .
C118 C 0.6645(3) 0.5566(4) 0.3372(3) 0.051(2) Uani 1 1 d . . . . .
H118 H 0.636145 0.540393 0.316101 0.061 Uiso 1 1 calc R U . . .
C119 C 1.0002(3) 0.5857(3) 0.4585(3) 0.043(2) Uani 1 1 d . . . . .
H119 H 1.031863 0.577860 0.456292 0.051 Uiso 1 1 calc R U . . .
C120 C 0.9619(3) 0.5641(3) 0.4255(3) 0.047(2) Uani 1 1 d . . . . .
H120 H 0.966713 0.541372 0.400799 0.057 Uiso 1 1 calc R U . . .
C121 C 0.9160(3) 0.5763(4) 0.4289(3) 0.047(2) Uani 1 1 d . . . . .
C122 C 0.9092(4) 0.6090(4) 0.4650(3) 0.063(3) Uani 1 1 d . . . . .
H122 H 0.877833 0.617203 0.467947 0.076 Uiso 1 1 calc R U . . .
C123 C 0.9502(3) 0.6297(4) 0.4972(3) 0.053(2) Uani 1 1 d . . . . .
H123 H 0.946371 0.652873 0.521997 0.063 Uiso 1 1 calc R U . . .
C124 C 0.8411(3) 0.4968(4) 0.3311(3) 0.046(2) Uani 1 1 d . . . . .
C125 C 0.7950(3) 0.5450(4) 0.3656(3) 0.049(2) Uani 1 1 d . . . . .
C126 C 0.8742(3) 0.5518(4) 0.3939(3) 0.050(2) Uani 1 1 d . . . . .
C127 C 1.2150(4) 0.7159(3) 0.2638(3) 0.049(2) Uani 1 1 d . . . . .
H127 H 1.230075 0.688825 0.263999 0.059 Uiso 1 1 calc R U . . .
C128 C 1.1896(4) 0.7299(3) 0.2976(3) 0.052(2) Uani 1 1 d . . . . .
H128 H 1.186346 0.712292 0.320530 0.062 Uiso 1 1 calc R U . . .
C129 C 1.1685(3) 0.7703(3) 0.2981(3) 0.0410(19) Uani 1 1 d . . . . .
C130 C 1.1735(4) 0.7942(3) 0.2633(3) 0.046(2) Uani 1 1 d . . . . .
H130 H 1.159051 0.821595 0.262137 0.055 Uiso 1 1 calc R U . . .
C131 C 1.2002(3) 0.7771(3) 0.2304(3) 0.046(2) Uani 1 1 d . . . . .
H131 H 1.204495 0.793981 0.206977 0.055 Uiso 1 1 calc R U . . .
C132 C 1.0674(4) 0.7446(3) 0.4992(3) 0.048(2) Uani 1 1 d . . . . .
H132 H 1.049401 0.756523 0.521748 0.058 Uiso 1 1 calc R U . . .
C133 C 1.0776(4) 0.7708(3) 0.4667(3) 0.047(2) Uani 1 1 d . . . . .
H133 H 1.066680 0.800708 0.466840 0.057 Uiso 1 1 calc R U . . .
C134 C 1.1031(3) 0.7545(3) 0.4347(3) 0.0416(19) Uani 1 1 d . . . . .
C135 C 1.1200(3) 0.7119(3) 0.4352(3) 0.044(2) Uani 1 1 d . . . . .
H135 H 1.138731 0.700258 0.413155 0.052 Uiso 1 1 calc R U . . .
C136 C 1.1094(3) 0.6872(4) 0.4677(3) 0.047(2) Uani 1 1 d . . . . .
H136 H 1.121278 0.657969 0.468174 0.057 Uiso 1 1 calc R U . . .
C137 C 1.0784(3) 0.9629(3) 0.3363(3) 0.043(2) Uani 1 1 d . . . . .
H137 H 1.087045 0.983121 0.315153 0.052 Uiso 1 1 calc R U . . .
C138 C 1.0969(3) 0.9206(3) 0.3359(3) 0.0409(19) Uani 1 1 d . . . . .
H138 H 1.117473 0.911574 0.314318 0.049 Uiso 1 1 calc R U . . .
C139 C 1.0853(3) 0.8920(3) 0.3668(2) 0.0395(19) Uani 1 1 d . . . . .
C140 C 1.0542(3) 0.9051(3) 0.3972(3) 0.0406(19) Uani 1 1 d . . . . .
H140 H 1.044919 0.885284 0.418487 0.049 Uiso 1 1 calc R U . . .
C141 C 1.0367(3) 0.9476(3) 0.3961(3) 0.045(2) Uani 1 1 d . . . . .
H141 H 1.015647 0.957150 0.417207 0.054 Uiso 1 1 calc R U . . .
C142 C 1.1422(3) 0.7892(3) 0.3347(2) 0.0395(19) Uani 1 1 d . . . . .
C143 C 1.1126(3) 0.7828(3) 0.3982(2) 0.0383(19) Uani 1 1 d . . . . .
C144 C 1.1043(3) 0.8464(3) 0.3671(2) 0.0357(18) Uani 1 1 d . . . . .
C145 C 0.6894(4) 0.3688(5) 0.5434(3) 0.076(3) Uani 1 1 d . . . . .
H14A H 0.675167 0.394891 0.559290 0.114 Uiso 1 1 calc R U . . .
H14B H 0.712023 0.359734 0.562857 0.114 Uiso 1 1 calc R U . . .
H14C H 0.661045 0.337133 0.530229 0.114 Uiso 1 1 calc R U . . .
C146 C 0.7512(4) 0.3588(6) 0.4932(4) 0.089(4) Uani 1 1 d . . . . .
H14D H 0.729749 0.321890 0.484868 0.133 Uiso 1 1 calc R U . . .
H14E H 0.778766 0.362309 0.514898 0.133 Uiso 1 1 calc R U . . .
H14F H 0.766497 0.370695 0.468425 0.133 Uiso 1 1 calc R U . . .
C147 C 0.7572(5) 0.4433(5) 0.5280(5) 0.123(6) Uani 1 1 d D . . . .
H14G H 0.771085 0.444179 0.556964 0.148 Uiso 1 1 calc R U . . .
H14H H 0.786421 0.449710 0.510176 0.148 Uiso 1 1 calc R U . . .
C148 C 0.7339(6) 0.4838(6) 0.5297(5) 0.129(7) Uani 1 1 d D . . . .
H14I H 0.761113 0.518342 0.537779 0.155 Uiso 1 1 calc R U . . .
H14J H 0.709546 0.481460 0.551965 0.155 Uiso 1 1 calc R U . . .
C149 C 0.7378(6) 0.5073(6) 0.4563(5) 0.139(7) Uani 1 1 d . . . . .
H14K H 0.760387 0.486992 0.444997 0.209 Uiso 1 1 calc R U . . .
H14L H 0.759065 0.542781 0.470670 0.209 Uiso 1 1 calc R U . . .
H14M H 0.715217 0.509513 0.433011 0.209 Uiso 1 1 calc R U . . .
C150 C 0.6676(5) 0.5091(5) 0.4976(5) 0.104(5) Uani 1 1 d . . . . .
H15Q H 0.659447 0.521685 0.472558 0.156 Uiso 1 1 calc R U . . .
H15R H 0.682578 0.539142 0.521224 0.156 Uiso 1 1 calc R U . . .
H15S H 0.635955 0.485697 0.505387 0.156 Uiso 1 1 calc R U . . .
C157 C 0.2348(5) 0.5017(4) 0.3610(3) 0.081(3) Uani 1 1 d . . . . .
H15T H 0.271342 0.504267 0.365453 0.121 Uiso 1 1 calc R U . . .
H15U H 0.214833 0.480998 0.379996 0.121 Uiso 1 1 calc R U . . .
H15V H 0.231318 0.536933 0.366933 0.121 Uiso 1 1 calc R U . . .
C158 C 0.2486(5) 0.5023(4) 0.2863(4) 0.082(4) Uani 1 1 d . . . . .
H15W H 0.237152 0.482842 0.257069 0.123 Uiso 1 1 calc R U . . .
H15X H 0.284380 0.503911 0.293384 0.123 Uiso 1 1 calc R U . . .
H15Y H 0.246583 0.537964 0.289228 0.123 Uiso 1 1 calc R U . . .
C159 C 0.1605(4) 0.4730(5) 0.3064(4) 0.072(3) Uani 1 1 d . . . . .
H15Z H 0.156635 0.507708 0.318367 0.086 Uiso 1 1 calc R U . . .
H116 H 0.152096 0.465471 0.275336 0.086 Uiso 1 1 calc R U . . .
C160 C 0.1247(4) 0.4334(4) 0.3240(4) 0.073(3) Uani 1 1 d . . . . .
H11B H 0.088699 0.431117 0.315340 0.088 Uiso 1 1 calc R U . . .
H11C H 0.130097 0.442807 0.355358 0.088 Uiso 1 1 calc R U . . .
C161 C 0.1097(4) 0.3596(5) 0.2640(4) 0.084(4) Uani 1 1 d . . . . .
H11D H 0.124936 0.384030 0.245864 0.127 Uiso 1 1 calc R U . . .
H11E H 0.072293 0.353553 0.263030 0.127 Uiso 1 1 calc R U . . .
H11F H 0.116343 0.326204 0.253999 0.127 Uiso 1 1 calc R U . . .
C162 C 0.1081(4) 0.3424(6) 0.3343(4) 0.094(4) Uani 1 1 d . . . . .
H11G H 0.117885 0.310567 0.325143 0.142 Uiso 1 1 calc R U . . .
H11H H 0.070422 0.333670 0.330101 0.142 Uiso 1 1 calc R U . . .
H11I H 0.119843 0.357166 0.364361 0.142 Uiso 1 1 calc R U . . .
C187 C 0.9220(4) 1.0679(5) 0.3615(4) 0.078(3) Uani 1 1 d . . . . .
H18V H 0.910800 1.099218 0.367476 0.116 Uiso 1 1 calc R U . . .
H18W H 0.918751 1.051800 0.386335 0.116 Uiso 1 1 calc R U . . .
H18Y H 0.900330 1.042715 0.337111 0.116 Uiso 1 1 calc R U . . .
C188 C 0.9777(5) 1.0914(5) 0.3083(5) 0.098(5) Uani 1 1 d . . . . .
H18Z H 0.957864 1.058959 0.288402 0.147 Uiso 1 1 calc R U . . .
H11J H 1.013845 1.101583 0.301638 0.147 Uiso 1 1 calc R U . . .
H11K H 0.963057 1.119418 0.305718 0.147 Uiso 1 1 calc R U . . .
C189 C 1.0030(5) 1.1303(4) 0.3847(6) 0.112(6) Uani 1 1 d . . . . .
H11L H 0.995520 1.160931 0.376996 0.134 Uiso 1 1 calc R U . . .
H11M H 0.989172 1.126167 0.412233 0.134 Uiso 1 1 calc R U . . .
C190 C 1.0580(5) 1.1412(4) 0.3896(4) 0.084(4) Uani 1 1 d . . . . .
H19J H 1.073249 1.170121 0.414523 0.100 Uiso 1 1 calc R U . . .
H19K H 1.073326 1.152163 0.364159 0.100 Uiso 1 1 calc R U . . .
C191 C 1.0675(4) 1.0899(4) 0.4419(3) 0.070(3) Uani 1 1 d . . . . .
H19L H 1.034116 1.092244 0.450883 0.106 Uiso 1 1 calc R U . . .
H19M H 1.095467 1.119474 0.458736 0.106 Uiso 1 1 calc R U . . .
H19N H 1.071755 1.056842 0.446206 0.106 Uiso 1 1 calc R U . . .
C192 C 1.1217(4) 1.0943(4) 0.3841(4) 0.066(3) Uani 1 1 d . . . . .
H19O H 1.122073 1.090284 0.353281 0.099 Uiso 1 1 calc R U . . .
H19P H 1.131533 1.066004 0.393016 0.099 Uiso 1 1 calc R U . . .
H19Q H 1.146218 1.128288 0.398175 0.099 Uiso 1 1 calc R U . . .
C193 C 1.0077(4) 0.5467(4) 0.5563(3) 0.067(3) Uani 1 1 d . . . . .
H19R H 0.973538 0.538966 0.541226 0.100 Uiso 1 1 calc R U . . .
H19S H 1.005249 0.524194 0.576879 0.100 Uiso 1 1 calc R U . . .
H19T H 1.032061 0.540052 0.535864 0.100 Uiso 1 1 calc R U . . .
C194 C 0.9857(3) 0.6146(4) 0.6018(3) 0.054(2) Uani 1 1 d . . . . .
H19U H 0.954904 0.606423 0.582019 0.081 Uiso 1 1 calc R U . . .
H19V H 0.996325 0.651827 0.615804 0.081 Uiso 1 1 calc R U . . .
H19W H 0.977633 0.593028 0.623246 0.081 Uiso 1 1 calc R U . . .
C195 C 1.0724(3) 0.6095(4) 0.6104(3) 0.054(2) Uani 1 1 d . . . . .
H19X H 1.059983 0.594887 0.635317 0.064 Uiso 1 1 calc R U . . .
H19Y H 1.095162 0.590283 0.596582 0.064 Uiso 1 1 calc R U . . .
C196 C 1.1022(4) 0.6678(4) 0.6242(3) 0.054(2) Uani 1 1 d . . . . .
H19Z H 1.080447 0.686323 0.640529 0.065 Uiso 1 1 calc R U . . .
H11N H 1.133777 0.672851 0.642623 0.065 Uiso 1 1 calc R U . . .
C197 C 1.1272(4) 0.7468(4) 0.5967(3) 0.069(3) Uani 1 1 d . . . . .
H11O H 1.140184 0.762303 0.572582 0.103 Uiso 1 1 calc R U . . .
H11P H 1.153295 0.761622 0.621107 0.103 Uiso 1 1 calc R U . . .
H11Q H 1.095312 0.754585 0.603906 0.103 Uiso 1 1 calc R U . . .
C198 C 1.1626(3) 0.6782(4) 0.5698(3) 0.058(3) Uani 1 1 d . . . . .
H11R H 1.156258 0.640203 0.564135 0.086 Uiso 1 1 calc R U . . .
H11S H 1.192108 0.695687 0.591213 0.086 Uiso 1 1 calc R U . . .
H11T H 1.170243 0.690929 0.543516 0.086 Uiso 1 1 calc R U . . .
C199 C 0.8360(4) 0.2693(4) 0.2599(3) 0.072(3) Uani 1 1 d . . . . .
H11U H 0.873421 0.275369 0.262357 0.108 Uiso 1 1 calc R U . . .
H11V H 0.818671 0.239281 0.272267 0.108 Uiso 1 1 calc R U . . .
H11W H 0.828659 0.300660 0.275039 0.108 Uiso 1 1 calc R U . . .
C200 C 0.7599(4) 0.2494(5) 0.2121(5) 0.098(4) Uani 1 1 d . . . . .
H20W H 0.746431 0.242046 0.182271 0.147 Uiso 1 1 calc R U . . .
H20X H 0.742864 0.219528 0.224724 0.147 Uiso 1 1 calc R U . . .
H20Y H 0.752991 0.280922 0.227465 0.147 Uiso 1 1 calc R U . . .
C201 C 0.8287(6) 0.2113(4) 0.1927(5) 0.095(4) Uani 1 1 d . . . . .
H20Z H 0.864487 0.213904 0.202091 0.114 Uiso 1 1 calc R U . . .
H210 H 0.805014 0.179808 0.200639 0.114 Uiso 1 1 calc R U . . .
C202 C 0.8235(6) 0.2052(5) 0.1483(5) 0.103(5) Uani 1 1 d . . . . .
H211 H 0.786564 0.196646 0.138181 0.124 Uiso 1 1 calc R U . . .
H212 H 0.835629 0.175751 0.134850 0.124 Uiso 1 1 calc R U . . .
C203 C 0.8303(6) 0.2592(5) 0.0935(4) 0.109(5) Uani 1 1 d . . . . .
H213 H 0.852015 0.289466 0.083495 0.164 Uiso 1 1 calc R U . . .
H214 H 0.796091 0.263086 0.097812 0.164 Uiso 1 1 calc R U . . .
H215 H 0.826596 0.226964 0.072419 0.164 Uiso 1 1 calc R U . . .
C204 C 0.9078(5) 0.2568(4) 0.1314(4) 0.088(4) Uani 1 1 d . . . . .
H216 H 0.909001 0.228719 0.107786 0.132 Uiso 1 1 calc R U . . .
H217 H 0.921998 0.251322 0.157797 0.132 Uiso 1 1 calc R U . . .
H218 H 0.928435 0.290796 0.126109 0.132 Uiso 1 1 calc R U . . .
C217 C 1.0681(6) 0.5168(7) 0.0230(4) 0.092(4) Uani 1 1 d . U . . .
C218 C 1.0978(7) 0.4986(7) 0.0485(5) 0.124(5) Uani 1 1 d . U . . .
H21T H 1.132685 0.519673 0.057198 0.149 Uiso 1 1 calc R U . . .
C219 C 1.0800(10) 0.4522(8) 0.0618(6) 0.147(6) Uani 1 1 d . U . . .
H219 H 1.101694 0.440204 0.078253 0.176 Uiso 1 1 calc R U . . .
C220 C 1.0250(9) 0.4221(8) 0.0492(5) 0.135(5) Uani 1 1 d . U . . .
H220 H 1.010593 0.389532 0.057447 0.162 Uiso 1 1 calc R U . . .
C221 C 0.9930(8) 0.4412(6) 0.0245(4) 0.103(4) Uani 1 1 d . U . . .
C222 C 1.0161(5) 0.4900(5) 0.0120(3) 0.082(3) Uani 1 1 d . U . . .
C223 C 1.0897(7) 0.5654(8) 0.0106(5) 0.125(7) Uani 1 1 d . . . . .
H223 H 1.125322 0.584116 0.018203 0.150 Uiso 1 1 calc R U . . .
C224 C 1.0606(8) 0.5859(6) -0.0121(5) 0.104(5) Uani 1 1 d . . . . .
H224 H 1.076198 0.618603 -0.019660 0.125 Uiso 1 1 calc R U . . .
C225 C 0.4309(7) -0.0100(8) -0.0170(4) 0.094(4) Uani 1 1 d D . . . .
C226 C 0.4038(8) 0.0163(10) -0.0293(5) 0.144(8) Uani 1 1 d D . . . .
H226 H 0.367221 0.000969 -0.033651 0.173 Uiso 1 1 calc R U . . .
C227 C 0.4257(10) 0.0666(10) -0.0367(5) 0.157(11) Uani 1 1 d D . . . .
H227 H 0.404723 0.084745 -0.046889 0.188 Uiso 1 1 calc R U . . .
C228 C 0.4787(9) 0.0894(7) -0.0290(5) 0.121(6) Uani 1 1 d D . . . .
H228 H 0.494408 0.124022 -0.033138 0.145 Uiso 1 1 calc R U . . .
C229 C 0.5082(8) 0.0630(7) -0.0156(4) 0.101(5) Uani 1 1 d D . . . .
C230 C 0.4852(6) 0.0130(6) -0.0074(4) 0.085(4) Uani 1 1 d . . . . .
C231 C 0.4099(8) -0.0597(10) -0.0097(5) 0.122(6) Uani 1 1 d . . . . .
H231 H 0.373451 -0.075004 -0.015611 0.146 Uiso 1 1 calc R U . . .
C232 C 0.5644(9) 0.0887(8) -0.0048(5) 0.125(7) Uani 1 1 d . . . . .
H232 H 0.581173 0.123557 -0.007951 0.150 Uiso 1 1 calc R U . . .
N1A N 0.9709(4) 0.3112(5) 0.2536(5) 0.093(3) Uani 1 1 d . . . . .
O1A O 0.9581(6) 0.2610(5) 0.2462(6) 0.193(7) Uani 1 1 d . . . . .
O2A O 0.9733(3) 0.3375(4) 0.2938(3) 0.106(3) Uani 1 1 d . . . . .
O3A O 0.9763(4) 0.3314(4) 0.2260(3) 0.104(3) Uani 1 1 d . . . . .
N1B N 0.7150(8) 0.3499(7) 0.1326(6) 0.197(9) Uani 1 1 d D . . . .
O1B O 0.7370(4) 0.3193(4) 0.1373(4) 0.129(4) Uani 1 1 d D . . . .
O2B O 0.7424(10) 0.3997(8) 0.1485(10) 0.39(2) Uani 1 1 d D . . . .
O3B O 0.6822(5) 0.3509(6) 0.1073(4) 0.168(5) Uani 1 1 d D . . . .
N1C N 0.2445(8) -0.1414(7) 0.4050(6) 0.172(7) Uani 1 1 d D . . . .
O1C O 0.2408(7) -0.1026(8) 0.4004(8) 0.266(10) Uani 1 1 d D . . . .
O2C O 0.2674(8) -0.1644(10) 0.3790(8) 0.325(13) Uani 1 1 d D . . . .
O3C O 0.2286(8) -0.1643(8) 0.4370(7) 0.269(10) Uani 1 1 d D . . . .
N1D N 1.2025(9) 0.6360(11) 0.3658(8) 0.234(13) Uani 0.676(11) 1 d D U P J 1
O1D O 1.2449(10) 0.6441(11) 0.3490(10) 0.299(15) Uani 0.676(11) 1 d D U P J 1
O2D O 1.1931(10) 0.6324(9) 0.4023(6) 0.257(15) Uani 0.676(11) 1 d D U P J 1
O3D O 1.1638(9) 0.6122(8) 0.3386(6) 0.188(9) Uani 0.676(11) 1 d D U P J 1
N1E N 0.9655(7) 0.7414(6) 0.6104(6) 0.103(5) Uani 0.676(11) 1 d D U P J 1
O1E O 0.9961(6) 0.7353(4) 0.5838(4) 0.073(4) Uani 0.676(11) 1 d D U P J 1
O2E O 0.9819(10) 0.7583(7) 0.6488(5) 0.218(11) Uani 0.676(11) 1 d D U P J 1
O3E O 0.9197(7) 0.7327(8) 0.5985(9) 0.208(10) Uani 0.676(11) 1 d D U P J 1
O4D O 1.2229(16) 0.6754(16) 0.3882(13) 0.136(14) Uiso 0.324(11) 1 d . . P J 2
O4E O 0.9704(13) 0.7325(14) 0.5728(11) 0.096(12) Uiso 0.324(11) 1 d . . P J 2
N1F N 0.7959(5) 0.4146(5) 0.3938(5) 0.090(4) Uani 0.789(8) 1 d D U P K 1
O1F O 0.8111(5) 0.3953(5) 0.3629(4) 0.115(4) Uani 0.789(8) 1 d D U P K 1
O2F O 0.7515(3) 0.4003(5) 0.3992(3) 0.090(4) Uani 0.789(8) 1 d D U P K 1
O3F O 0.8279(5) 0.4499(5) 0.4227(5) 0.143(6) Uani 0.789(8) 1 d D U P K 1
NF1 N 0.8842(7) 0.4772(7) 0.5292(6) 0.128(6) Uani 0.789(8) 1 d D . P K 1
OF1 O 0.8892(8) 0.4340(7) 0.5125(7) 0.125(7) Uani 0.789(8) 1 d D . P K 1
OF2 O 0.8816(6) 0.5091(6) 0.5072(6) 0.129(5) Uani 0.789(8) 1 d D . P K 1
OF3 O 0.8702(7) 0.4840(7) 0.5677(6) 0.196(8) Uani 0.789(8) 1 d D . P K 1
OF4 O 0.9065(9) 0.4324(7) 0.6127(5) 0.199(9) Uani 0.789(8) 1 d . . P K 1
N1F' N 0.8808(14) 0.4616(13) 0.4919(11) 0.063(7) Uani 0.211(8) 1 d D U P K 2
O1F' O 0.8625(11) 0.4581(13) 0.4560(10) 0.073(8) Uani 0.211(8) 1 d D U P K 2
O2F' O 0.896(2) 0.4281(19) 0.5044(15) 0.069(11) Uani 0.211(8) 1 d D U P K 2
O3F' O 0.900(3) 0.5077(17) 0.514(2) 0.129(5) Uani 0.211(8) 1 d D U P K 2
N1G N 0.9594(7) 0.8139(7) 0.4821(5) 0.074(4) Uani 0.5 1 d D U P . .
O1G O 0.9119(7) 0.7963(6) 0.4667(5) 0.100(5) Uani 0.5 1 d D U P . .
O2G O 0.9864(6) 0.8495(6) 0.4692(4) 0.084(4) Uani 0.5 1 d D U P . .
O3G O 0.9691(6) 0.7922(7) 0.5094(5) 0.086(5) Uani 0.5 1 d D U P . .
N1J N 0.9602(12) 1.0119(9) 0.4770(6) 0.073(6) Uani 0.5 1 d D U P L -1
O1J O 0.9361(9) 1.0126(8) 0.4435(5) 0.079(6) Uani 0.5 1 d D U P L -1
O2J O 0.9750(6) 0.9731(6) 0.4790(5) 0.080(4) Uani 0.5 1 d D U P L -1
O3J O 0.9697(6) 1.0491(6) 0.5069(5) 0.093(5) Uani 0.5 1 d D U P L -1
O4J O 1.0522(9) 1.0022(8) 0.5425(8) 0.074(6) Uani 0.5 1 d . . P M -1
N1K N 1.0901(5) 1.0747(6) 0.2597(5) 0.126(5) Uani 1 1 d D U . . .
O1K O 1.0863(7) 1.0687(8) 0.2199(5) 0.232(8) Uani 1 1 d D U . . .
O2K O 1.0999(6) 1.1234(6) 0.2763(6) 0.230(8) Uani 1 1 d D U . . .
O3K O 1.0772(6) 1.0417(6) 0.2773(5) 0.197(7) Uani 1 1 d D U . . .
N1L N 0.3193(17) 0.1681(11) 0.5329(9) 0.185(14) Uani 0.5 1 d D U P . .
O1L O 0.3288(16) 0.1962(11) 0.5696(8) 0.223(14) Uani 0.5 1 d D U P . .
O2L O 0.3375(15) 0.1875(11) 0.5011(8) 0.218(14) Uani 0.5 1 d D U P . .
O3L O 0.2997(9) 0.1227(10) 0.5312(5) 0.135(8) Uani 0.5 1 d D U P . .
N1N N 1.4389(10) 0.8282(9) 0.0993(8) 0.187(12) Uani 0.723(13) 1 d D U P N 1
O1N O 1.4131(12) 0.8068(8) 0.0642(7) 0.231(13) Uani 0.723(13) 1 d D U P N 1
O2N O 1.4807(9) 0.8200(11) 0.1054(11) 0.297(16) Uani 0.723(13) 1 d D U P N 1
O3N O 1.4192(10) 0.8561(9) 0.1245(8) 0.229(13) Uani 0.723(13) 1 d D U P N 1
O4N O 1.3211(13) 0.8480(9) 0.0835(10) 0.259(14) Uani 0.723(13) 1 d . . P N 1
O202 O 1.3798(16) 0.8297(17) 0.0728(13) 0.112(14) Uiso 0.277(13) 1 d . . P N 2
O181 O 1.5252(15) 0.7644(15) 0.0938(13) 0.125(14) Uiso 0.277(13) 1 d . . P N 2
O1 O 0.2079(4) 0.3962(5) 0.1936(3) 0.132(4) Uani 1 1 d . . . . .
O5 O 0.3786(7) 0.2781(9) 0.0808(6) 0.248(9) Uani 1 1 d . . . . .
O6 O 0.1604(5) 0.0705(6) 0.0253(4) 0.180(6) Uani 1 1 d . . . . .
O10 O 0.4400(7) 0.2392(8) 0.4937(5) 0.231(8) Uani 1 1 d . . . . .
O11 O 0.5031(7) 0.2044(8) 0.5369(6) 0.248(9) Uani 1 1 d . . . . .
O12 O 0.4811(5) 0.3332(8) 0.4787(5) 0.237(9) Uani 1 1 d . . . . .
O13 O 0.4043(5) -0.0674(6) 0.2949(6) 0.243(10) Uani 1 1 d . . . . .
O14 O 0.5044(6) -0.1513(5) 0.2075(6) 0.215(8) Uani 1 1 d . . . . .
O15 O 0.7318(5) 0.0863(6) 0.1986(7) 0.265(10) Uani 1 1 d . . . . .
O16 O 0.7182(4) 0.1871(5) 0.4172(4) 0.148(5) Uani 1 1 d . . . . .
O17 O 0.6715(5) 0.2275(5) 0.4908(5) 0.159(5) Uani 1 1 d . . . . .
O19 O 0.5403(6) 0.0593(7) 0.4608(7) 0.251(10) Uani 1 1 d . . . . .
O29 O 1.2749(4) 0.6136(4) 0.2269(4) 0.146(5) Uani 1 1 d . . . . .
O45 O 0.9299(4) 0.8039(5) 0.0111(5) 0.181(6) Uani 1 1 d . . . . .
O46 O 0.6974(4) 0.5756(4) 0.0077(5) 0.151(5) Uani 1 1 d . . . . .
O47 O 0.3791(6) 0.5505(6) 0.3334(7) 0.234(9) Uani 1 1 d . . . . .
O48 O 0.3794(5) 0.5296(5) 0.4118(4) 0.172(6) Uani 1 1 d . . . . .
O49 O 1.0124(3) 0.4875(4) 0.3414(3) 0.101(3) Uani 1 1 d . . . . .
O53 O 1.2013(3) 0.8035(4) 0.5207(3) 0.093(3) Uani 1 1 d . . . . .
O54 O 0.8000(4) 1.0833(5) 0.3658(3) 0.124(4) Uani 1 1 d . . . . .
O55 O 0.8033(6) 0.9756(8) 0.3432(6) 0.252(10) Uani 1 1 d . . . . .
O58 O 0.4406(5) 0.3496(5) 0.0218(5) 0.166(5) Uani 1 1 d . . . . .
O59 O 0.3998(8) 0.2507(10) -0.0370(8) 0.324(15) Uani 1 1 d . . . . .
O60 O 0.7329(5) 0.2247(7) 0.3398(6) 0.220(9) Uani 1 1 d . . . . .
O62 O 0.8014(6) 0.8487(7) 0.4058(5) 0.239(10) Uani 1 1 d . . . . .
O68 O 0.6792(5) 0.2183(7) 0.0827(7) 0.230(8) Uani 1 1 d . . . . .
O69 O 0.7513(6) 0.1400(8) 0.2706(8) 0.279(13) Uani 1 1 d . . . . .
O75 O 0.4269(4) 0.6121(7) 0.4677(4) 0.192(7) Uani 1 1 d . . . . .
O76 O 1.1398(3) 0.8631(3) 0.5592(3) 0.080(2) Uani 1 1 d . . . . .
O88 O 1.0256(4) 0.4463(4) 0.2562(4) 0.131(4) Uani 1 1 d . . . . .
O89 O 0.7442(6) 0.2473(7) 0.5597(6) 0.253(10) Uani 1 1 d . . . . .
O154 O 1.0664(10) 0.9332(14) 0.2146(10) 0.51(3) Uani 1 1 d . . . . .
O7 O 0.3239(12) 0.1606(12) -0.0373(11) 0.237(14) Uani 0.657(8) 1 d . . P O 1
O277 O 0.3395(7) 0.1790(8) 0.0238(9) 0.173(11) Uani 0.657(8) 1 d . . P O 1
O238 O 0.2150(16) 0.2102(9) 0.1457(7) 0.237(16) Uani 0.657(8) 1 d . . P O 1
O4 O 0.3480(10) 0.3690(16) 0.1500(6) 0.28(2) Uani 0.657(8) 1 d . . P O 1
N1W N 0.6701(12) 0.3631(13) 0.2638(9) 0.216(13) Uani 0.657(8) 1 d D U P O 1
O1W O 0.6730(8) 0.4112(10) 0.2660(10) 0.243(13) Uani 0.657(8) 1 d D U P O 1
O2W O 0.6826(8) 0.3472(10) 0.2291(8) 0.215(11) Uani 0.657(8) 1 d D U P O 1
O3W O 0.6724(15) 0.3386(13) 0.2933(10) 0.299(16) Uani 0.657(8) 1 d D U P O 1
O175 O 0.6858(16) 0.2185(11) -0.0022(9) 0.286(19) Uani 0.657(8) 1 d . . P O 1
O251 O 0.7623(18) -0.0906(13) 0.0290(11) 0.32(2) Uani 0.657(8) 1 d . . P O 1
N1R N 0.2962(17) 0.2862(14) 0.1559(17) 0.21(3) Uiso 0.343(8) 1 d D . P O 2
O1R O 0.2673(19) 0.2398(15) 0.1435(18) 0.24(3) Uiso 0.343(8) 1 d D . P O 2
O2R O 0.3366(14) 0.3064(17) 0.1402(13) 0.169(16) Uiso 0.343(8) 1 d D . P O 2
O3R O 0.2765(8) 0.3159(8) 0.1801(7) 0.071(6) Uiso 0.343(8) 1 d D . P O 2
O260 O 0.3268(14) 0.1569(15) -0.0031(13) 0.103(11) Uiso 0.343(8) 1 d . . P O 2
O198 O 0.151(2) 0.203(2) 0.1414(18) 0.22(2) Uiso 0.343(8) 1 d . . P O 2
O247 O 0.3223(18) 0.2089(18) 0.0809(15) 0.182(17) Uiso 0.343(8) 1 d . . P O 2
N1W' N 0.6909(10) 0.4370(10) 0.2187(8) 0.072(8) Uiso 0.343(8) 1 d D . P O 2
O1W' O 0.6899(15) 0.3922(12) 0.2141(11) 0.143(13) Uiso 0.343(8) 1 d D . P O 2
O2W' O 0.676(2) 0.459(2) 0.2509(13) 0.25(3) Uiso 0.343(8) 1 d D . P O 2
O3W' O 0.6944(12) 0.4593(11) 0.1915(9) 0.125(11) Uiso 0.343(8) 1 d D . P O 2
O176 O 0.726(2) 0.182(2) -0.015(2) 0.24(2) Uiso 0.343(8) 1 d . . P O 2
O236 O 0.799(3) -0.067(3) 0.076(3) 0.29(4) Uiso 0.343(8) 1 d . . P O 2
O3 O 0.3081(8) 0.4496(10) 0.1752(6) 0.134(8) Uani 0.5 1 d . . P P 1
O18 O 0.5819(7) 0.1608(8) 0.5113(6) 0.111(6) Uani 0.5 1 d . . P Q 1
O27 O 1.1768(7) 0.5814(6) 0.2496(6) 0.105(7) Uani 0.5 1 d . . P R 1
O61 O 0.9039(10) 0.8845(7) 0.4339(7) 0.158(11) Uani 0.5 1 d . . P S 1
O67 O 0.4394(7) -0.0864(8) 0.2128(7) 0.133(8) Uani 0.5 1 d . . P T 1
O71 O 0.7898(10) 0.2960(11) 0.0053(9) 0.204(17) Uani 0.5 1 d . . P U 1
O85 O 0.3902(10) 0.4040(15) 0.0707(10) 0.235(19) Uani 0.5 1 d . . P V 1
O90 O 0.8442(7) 0.1375(7) 0.3051(5) 0.105(6) Uani 0.5 1 d . . P W 1
O96 O 1.4330(11) 0.6604(14) 0.1389(9) 0.173(11) Uani 0.5 1 d . . P X 1
O98 O 0.6069(13) 0.4141(14) -0.1063(9) 0.189(14) Uani 0.5 1 d . . P Y 1
O99 O 0.5689(8) 0.2898(10) 0.5699(7) 0.146(9) Uani 0.5 1 d . . P Z 1
O119 O 0.9263(11) 0.8809(14) 0.0598(10) 0.24(2) Uani 0.5 1 d . . P A 1
O121 O 0.9395(11) 0.9183(14) 0.1459(8) 0.196(13) Uani 0.5 1 d . . P B 1
O135 O 0.6432(10) 0.5959(9) 0.0665(9) 0.171(11) Uani 0.5 1 d . . P C 1
O136 O 0.6503(15) 0.5301(13) 0.2187(11) 0.108(13) Uani 0.25 1 d . . P D 1
O148 O 0.3970(15) 0.5321(12) 0.2480(11) 0.100(12) Uani 0.25 1 d . . P E 1
O152 O 1.3728(10) 0.9001(11) 0.1403(10) 0.175(12) Uani 0.5 1 d . . P F 1
O163 O 0.8251(10) -0.0279(12) 0.1073(10) 0.164(10) Uani 0.5 1 d . . P G 1
O182 O 0.1968(11) 0.1556(14) 0.4851(8) 0.197(14) Uani 0.5 1 d . . P H 1
O190 O 0.1975(10) 0.2155(9) 0.4447(9) 0.173(13) Uani 0.5 1 d . . P I 1
O164 O 0.4820(9) -0.1898(10) 0.3209(9) 0.171(11) Uani 0.5 1 d . . P J 1
O97 O 1.0100(9) 0.2307(14) 0.0790(10) 0.218(17) Uani 0.5 1 d . . P K 1
O195 O 0.6459(13) 0.6127(10) 0.1541(6) 0.196(14) Uani 0.5 1 d . . P L 1
O199 O 0.2733(16) 0.2381(9) 0.4305(6) 0.204(16) Uani 0.5 1 d . . P M 1
O212 O 0.0436(9) 0.2810(16) 0.1607(11) 0.25(2) Uani 0.5 1 d . . P N 1
O245 O 0.7402(9) 0.3145(7) 0.3183(7) 0.123(8) Uani 0.5 1 d . . P O 1
O104 O 0.0786(7) 0.2167(7) 0.2896(9) 0.153(10) Uani 0.5 1 d . . P P 1
O105 O 0.0346(13) 0.3429(14) 0.1298(11) 0.133(11) Uiso 0.3333 1 d . . P Q 1
O120 O 0.9458(14) 0.9865(14) 0.0219(11) 0.099(11) Uiso 0.25 1 d . . P R 1
O130 O 0.6239(16) 0.1678(16) 0.5961(13) 0.166(14) Uiso 0.3333 1 d . . P S 1
O184 O 1.3837(16) 0.6238(16) 0.2472(13) 0.164(14) Uiso 0.3333 1 d . . P T 1
O197 O 0.8720(13) 0.7319(13) 0.5290(11) 0.131(11) Uiso 0.3333 1 d . . P U 1
O221 O 0.8287(14) 0.6951(14) 0.4734(11) 0.140(12) Uiso 0.3333 1 d . . P V 1
O143 O 0.8199(11) 0.8876(11) 0.1402(9) 0.072(8) Uiso 0.25 1 d . . P W 1
O161 O 0.8644(11) 0.0720(11) 0.2394(9) 0.107(9) Uiso 0.3333 1 d . . P X 1
O159 O 0.8684(16) 0.8643(16) -0.0871(13) 0.119(13) Uiso 0.25 1 d . . P Y 1
O165 O 0.5139(17) -0.2285(17) 0.2531(14) 0.130(14) Uiso 0.25 1 d . . P Z 1
O171 O 1.3621(18) 0.6492(18) 0.3429(15) 0.134(15) Uiso 0.25 1 d . . P A 1
O180 O 0.4687(15) 0.4223(15) -0.0315(12) 0.105(11) Uiso 0.25 1 d . . P B 1
O185 O 1.4564(19) 0.6816(19) 0.2220(16) 0.148(17) Uiso 0.25 1 d . . P C 1
O188 O 0.991(2) 0.0242(19) 0.1659(16) 0.206(19) Uiso 0.3333 1 d . . P D 1
O200 O 0.2528(12) 0.1495(11) 0.0758(9) 0.111(9) Uiso 0.3333 1 d . . P E 1
O207 O 0.662(2) 0.555(2) -0.0505(17) 0.162(19) Uiso 0.25 1 d . . P F 1
O210 O 0.4107(15) -0.2696(15) 0.3554(12) 0.154(13) Uiso 0.3333 1 d . . P G 1
O220 O 0.988(2) 0.062(2) 0.094(2) 0.17(2) Uiso 0.25 1 d . . P H 1
O225 O 0.906(2) 0.866(2) -0.1764(17) 0.158(18) Uiso 0.25 1 d . . P I 1
O227 O 0.699(2) 0.479(2) -0.1260(17) 0.21(2) Uiso 0.3333 1 d . . P J 1
O234 O 0.7713(17) 0.7563(16) 0.4428(14) 0.170(15) Uiso 0.3333 1 d . . P K 1
O243 O 0.2896(17) 0.3530(17) 0.4978(14) 0.178(16) Uiso 0.3333 1 d . . P L 1
O253 O 0.6891(17) 0.8127(17) 0.2706(14) 0.170(15) Uiso 0.3333 1 d . . P M 1
O254 O -0.0492(19) 0.1112(19) 0.2043(15) 0.143(16) Uiso 0.25 1 d . . P N 1
O255 O 0.940(2) 0.022(2) 0.2053(17) 0.159(18) Uiso 0.25 1 d . . P O 1
O273 O 0.7075(12) 0.5928(11) 0.1703(9) 0.107(9) Uiso 0.3333 1 d . . P P 1
N1H N 0.7073(13) 0.7819(15) 0.1281(9) 0.210(16) Uiso 0.5 1 d D U P Q 1
O1H O 0.6668(12) 0.7445(13) 0.1190(11) 0.247(16) Uiso 0.5 1 d D U P Q 1
O2H O 0.7346(7) 0.8044(7) 0.1029(6) 0.109(6) Uiso 0.5 1 d D U P Q 1
O3H O 0.7305(11) 0.8008(11) 0.1655(8) 0.180(11) Uiso 0.5 1 d D U P Q 1
O205 O 0.7560(18) 0.4749(17) -0.1682(15) 0.269(19) Uiso 0.5 1 d . . P R 1
O173 O 0.7555(10) 0.9023(10) 0.3814(8) 0.144(8) Uiso 0.5 1 d . . P S 1
O267 O 0.3948(12) 0.3602(12) 0.4430(9) 0.166(10) Uiso 0.5 1 d . . P T 1
O249 O 0.8009(16) 0.4858(15) -0.1262(13) 0.236(15) Uiso 0.5 1 d . . P U 2
O145 O 0.642(2) 0.741(2) 0.1913(18) 0.32(2) Uiso 0.5 1 d . . P V 2
O219 O 0.8168(13) 0.0524(13) 0.1593(11) 0.208(13) Uiso 0.5 1 d . . P W 2
O187 O 0.7593(16) 0.8997(16) 0.3313(14) 0.243(16) Uiso 0.5 1 d . . P X 2
O237 O 0.4253(13) 0.3891(13) 0.4387(10) 0.175(11) Uiso 0.5 1 d . . P Y 2
O106 O 0.3106(11) 0.3519(11) 0.4278(9) 0.172(10) Uiso 0.5 1 d . . P Z 2
O87 O 0.6347(18) 0.7678(17) 0.2449(17) 0.239(18) Uiso 0.5 1 d . . P V 2
N1I N 0.5215(7) 0.5207(7) 0.2601(7) 0.085(5) Uani 0.5 1 d D U P A 1
O1I O 0.5179(11) 0.5078(11) 0.2218(7) 0.193(11) Uani 0.5 1 d D U P A 1
O2I O 0.5584(6) 0.5334(5) 0.2761(5) 0.078(4) Uani 0.5 1 d D U P A 1
O3I O 0.4792(7) 0.5190(8) 0.2763(9) 0.164(10) Uani 0.5 1 d D U P A 1
N1O N 0.1893(10) 0.3926(13) 0.4256(10) 0.182(14) Uiso 0.504(5) 1 d D . P B 1
O1O O 0.2298(7) 0.4053(7) 0.4085(6) 0.100(6) Uiso 0.504(5) 1 d D . P B 1
O2O O 0.1533(7) 0.4158(7) 0.4327(6) 0.097(6) Uiso 0.504(5) 1 d D . P B 1
O3O O 0.2009(15) 0.3710(16) 0.4551(12) 0.260(19) Uiso 0.504(5) 1 d D . P B 1
O94 O 1.1296(12) 0.4305(13) 0.1610(10) 0.168(11) Uiso 0.504(5) 1 d . . P B 1
O91 O 0.9456(8) 0.2208(8) 0.3269(7) 0.111(6) Uiso 0.504(5) 1 d . . P B 1
O125 O 0.9078(14) 0.2689(13) -0.0120(11) 0.206(13) Uiso 0.504(5) 1 d . . P B 1
N1S N 1.1064(9) 0.4572(9) 0.1839(8) 0.125(9) Uiso 0.504(5) 1 d D . P B 2
O1S O 1.0925(6) 0.4929(6) 0.2049(5) 0.083(5) Uiso 0.504(5) 1 d D . P B 2
O2S O 1.1543(11) 0.4642(15) 0.1784(14) 0.242(18) Uiso 0.504(5) 1 d D . P B 2
O3S O 1.0756(9) 0.4107(8) 0.1749(8) 0.147(9) Uiso 0.504(5) 1 d D . P B 2
O4O O 0.1969(11) 0.3629(11) 0.4895(9) 0.161(10) Uiso 0.504(5) 1 d . . P B 2
N1T N 0.9717(10) 0.2709(11) 0.0200(8) 0.128(9) Uiso 0.504(5) 1 d D . P B 2
O1T O 0.9769(9) 0.2444(9) -0.0123(7) 0.142(8) Uiso 0.504(5) 1 d D . P B 2
O2T O 1.0074(11) 0.2839(13) 0.0491(9) 0.203(13) Uiso 0.504(5) 1 d D . P B 2
O3T O 0.9349(8) 0.2862(8) 0.0316(7) 0.122(7) Uiso 0.504(5) 1 d D . P B 2
O126 O 0.8580(9) 0.2631(9) -0.0393(8) 0.136(8) Uiso 0.504(5) 1 d . . P B 2
O252 O 0.9176(14) 0.2045(13) 0.3003(12) 0.199(13) Uiso 0.504(5) 1 d . . P B 2
O281 O 0.1531(10) 0.3904(11) 0.4503(9) 0.146(9) Uiso 0.504(5) 1 d . . P B 2
N1M N 0.7605(15) 0.4631(13) -0.0165(10) 0.290(17) Uani 0.738(8) 1 d D U P C 1
O1M O 0.7528(9) 0.4797(11) 0.0210(10) 0.311(16) Uani 0.738(8) 1 d D U P C 1
O2M O 0.7515(14) 0.4883(9) -0.0432(11) 0.353(18) Uani 0.738(8) 1 d D U P C 1
O3M O 0.7744(8) 0.4223(10) -0.0223(9) 0.220(11) Uani 0.738(8) 1 d D U P C 1
O261 O 0.7752(8) 0.3852(19) 0.0447(9) 0.35(3) Uani 0.738(8) 1 d . . P C 1
N1U N 0.7114(7) 0.1052(8) 0.0963(6) 0.134(7) Uani 0.738(8) 1 d D U P C 1
O1U O 0.7130(7) 0.1263(9) 0.0657(6) 0.202(9) Uani 0.738(8) 1 d D U P C 1
O2U O 0.7161(8) 0.0634(8) 0.0964(9) 0.222(11) Uani 0.738(8) 1 d D U P C 1
O3U O 0.7011(5) 0.1327(6) 0.1284(5) 0.128(5) Uani 0.738(8) 1 d D U P C 1
N1Z N 0.8262(11) -0.0564(11) 0.2396(9) 0.264(16) Uani 0.738(8) 1 d D U P C 1
O1Z O 0.7955(9) -0.0976(9) 0.2492(11) 0.300(16) Uani 0.738(8) 1 d D U P C 1
O2Z O 0.8465(7) -0.0175(8) 0.2676(8) 0.210(11) Uani 0.738(8) 1 d D U P C 1
O3Z O 0.8329(17) -0.0602(18) 0.2004(10) 0.42(2) Uani 0.738(8) 1 d D U P C 1
O256 O 0.4420(12) -0.1070(11) 0.3431(14) 0.37(2) Uani 0.738(8) 1 d . . P C 1
O268 O 0.716(6) 0.035(6) 0.041(5) 0.24(6) Uiso 0.131(4) 1 d . . P C 2
O4L O 0.7779(17) 0.415(2) 0.0189(17) 0.133(18) Uani 0.262(8) 1 d . . P C 2
N1V N 0.5807(12) -0.0049(13) 0.3811(12) 0.212(16) Uani 0.509(12) 1 d D U P D 1
O1V O 0.5438(10) -0.0398(11) 0.3906(9) 0.169(11) Uani 0.509(12) 1 d D U P D 1
O2V O 0.6167(13) -0.0147(15) 0.3591(11) 0.225(15) Uani 0.509(12) 1 d D U P D 1
O3V O 0.5925(13) 0.0437(12) 0.3993(11) 0.215(15) Uani 0.509(12) 1 d D U P D 1
O258 O 1.0743(6) 0.9088(7) 0.5264(5) 0.069(5) Uani 0.509(12) 1 d . . P D 1
N1V' N 0.6583(11) 0.0558(11) 0.3749(10) 0.170(12) Uani 0.491(12) 1 d D U P D 2
O1V' O 0.7010(7) 0.0880(9) 0.3708(7) 0.128(8) Uani 0.491(12) 1 d D U P D 2
O2V' O 0.6443(13) 0.0080(11) 0.3544(10) 0.170(11) Uani 0.491(12) 1 d D U P D 2
O3V' O 0.6274(10) 0.0719(11) 0.3976(8) 0.153(10) Uani 0.491(12) 1 d D U P D 2
O259 O 1.0508(8) 0.8694(10) 0.5257(6) 0.109(8) Uani 0.491(12) 1 d . . P D 2
O160 O 0.913(2) 0.1285(11) 0.1262(13) 0.40(5) Uani 0.62(4) 1 d . . P E 1
O242 O 0.977(3) 0.106(4) 0.080(2) 0.41(9) Uani 0.38(4) 1 d . . P E 2
O203 O 0.0174(17) 0.1985(12) 0.2071(9) 0.39(3) Uani 0.718(19) 1 d . . P F 1
O127 O 1.2980(9) 0.9222(12) 0.3090(9) 0.239(14) Uani 0.718(19) 1 d . . P F 1
O2 O 0.1482(7) 0.2935(8) 0.1727(4) 0.167(9) Uani 0.718(19) 1 d . . P F 1
O201 O 0.096(3) 0.226(3) 0.182(3) 0.27(4) Uiso 0.282(19) 1 d . . P F 2
O288 O 1.2966(17) 0.8595(18) 0.3237(14) 0.145(18) Uiso 0.282(19) 1 d . . P F 2
O192 O 0.5677(18) -0.1461(18) 0.4377(15) 0.172(19) Uiso 0.315(18) 1 d . . P G 1
O109 O 0.5815(13) -0.1256(12) 0.3613(10) 0.25(2) Uani 0.63(4) 1 d . . P G 1
O209 O 0.5545(15) -0.1400(15) 0.3975(14) 0.069(14) Uiso 0.185(18) 1 d . . P G 2
O56 O 0.6637(15) 0.7237(10) 0.4557(6) 0.153(12) Uani 0.68(7) 1 d . . P H 1
O156 O 0.696(3) 0.7213(15) 0.4592(12) 0.105(19) Uiso 0.32(7) 1 d . . P H 2
NA1 N 0.4636(8) 0.4884(8) 0.4680(7) 0.097(6) Uani 0.5 1 d D U P I -1
OA1 O 0.4930(9) 0.4635(9) 0.4799(7) 0.133(7) Uani 0.5 1 d D U P I -1
OA2 O 0.4637(8) 0.5308(7) 0.4860(6) 0.109(6) Uani 0.5 1 d D U P I -1
OA3 O 0.4331(7) 0.4681(8) 0.4381(5) 0.113(6) Uani 0.5 1 d D U P I -1
O100 O 0.3444(9) 0.1623(9) 0.6498(14) 0.25(3) Uani 0.49(2) 1 d . . P J 1
O284 O 0.3794(8) 0.2255(8) 0.7165(9) 0.135(12) Uani 0.51(2) 1 d . . P J 2
O211 O 1.1871(13) 0.9239(12) 0.2626(10) 0.047(8) Uiso 0.186(3) 1 d . . P K 1
O271 O 1.1429(16) 0.9113(17) 0.2423(14) 0.070(11) Uiso 0.186(3) 1 d . . P K 1
O282 O 1.2289(19) 0.9255(19) 0.2695(17) 0.039(12) Uiso 0.110(3) 1 d . . P L 2
O270 O 1.154(2) 0.863(2) 0.1946(19) 0.047(14) Uiso 0.110(3) 1 d . . P L 2
O240 O 1.1446(15) 0.8857(8) 0.2133(9) 0.28(2) Uani 0.705(3) 1 d . . P M 3
O287 O 1.2409(9) 0.9084(6) 0.2326(6) 0.165(8) Uani 0.705(3) 1 d . . P M 3
N1QN N 1.2331(15) 0.8492(11) 0.1264(13) 0.131(13) Uani 0.394(19) 1 d D U P N 1
O1QN O 1.1972(10) 0.8561(9) 0.1048(7) 0.079(7) Uani 0.394(19) 1 d D U P N 1
O2QN O 1.2395(17) 0.8069(12) 0.1300(17) 0.153(19) Uani 0.394(19) 1 d D U P N 1
O3QN O 1.2631(11) 0.8902(10) 0.1479(11) 0.152(14) Uani 0.394(19) 1 d D U P N 1
N1PN N 1.1990(13) 0.828(2) 0.1253(14) 0.266(18) Uani 0.606(19) 1 d D U P N 2
O1PN O 1.1952(18) 0.841(2) 0.0898(13) 0.37(3) Uani 0.606(19) 1 d D U P N 2
O2PN O 1.2398(12) 0.8221(13) 0.1398(9) 0.175(13) Uani 0.606(19) 1 d D U P N 2
O3PN O 1.1573(12) 0.8137(18) 0.1428(14) 0.318(19) Uani 0.606(19) 1 d D U P N 2

loop_
_atom_site_aniso_label
_atom_site_aniso_U_11
_atom_site_aniso_U_22
_atom_site_aniso_U_33
_atom_site_aniso_U_23
_atom_site_aniso_U_13
_atom_site_aniso_U_12
C1X 0.22(2) 0.32(4) 0.20(3) 0.12(3) 0.02(3) 0.13(2)
C2X 0.206(18) 0.21(2) 0.153(18) 0.056(18) -0.005(15) 0.139(16)
C3X 0.193(16) 0.167(13) 0.142(13) 0.076(12) 0.023(12) 0.101(12)
C4X 0.201(19) 0.185(18) 0.157(13) 0.081(13) 0.033(13) 0.119(15)
C5X 0.162(17) 0.167(13) 0.185(17) 0.094(13) 0.042(14) 0.100(14)
C6X 0.093(12) 0.131(12) 0.156(14) 0.070(10) 0.072(11) 0.048(11)
C7X 0.069(10) 0.136(11) 0.133(12) 0.065(9) 0.018(10) 0.042(10)
C8X 0.062(8) 0.113(10) 0.106(12) 0.046(9) 0.015(8) 0.024(7)
C9X 0.066(9) 0.093(10) 0.122(13) 0.028(10) 0.010(8) 0.021(7)
C10X 0.067(8) 0.096(12) 0.139(14) 0.028(11) 0.013(8) 0.003(8)
C11X 0.063(8) 0.068(9) 0.123(11) 0.015(9) 0.004(7) 0.000(7)
C12X 0.118(13) 0.094(12) 0.175(15) -0.019(12) 0.058(12) -0.015(10)
C13X 0.082(13) 0.156(15) 0.211(19) -0.029(15) 0.038(12) 0.031(12)
C14X 0.077(12) 0.24(2) 0.158(16) -0.025(15) -0.009(10) 0.061(13)
C15X 0.082(12) 0.23(2) 0.130(15) -0.005(15) 0.005(10) 0.057(13)
C16X 0.100(16) 0.38(4) 0.100(15) -0.030(19) -0.018(11) 0.09(2)
C17X 0.197(17) 0.193(16) 0.078(10) 0.041(10) 0.028(12) 0.121(14)
C20X 0.119(13) 0.41(4) 0.26(3) 0.20(3) 0.001(19) 0.087(19)
C18X 0.129(13) 0.154(15) 0.085(12) 0.041(10) 0.004(10) 0.067(12)
C19X 0.143(18) 0.22(2) 0.100(16) 0.070(16) -0.013(13) 0.041(18)
CX3 0.19(2) 0.152(16) 0.18(2) 0.067(15) 0.068(15) 0.047(15)
CX7 0.097(15) 0.21(2) 0.174(15) 0.120(16) -0.019(14) 0.016(16)
CX11 0.086(12) 0.076(12) 0.161(14) 0.033(12) -0.016(10) 0.013(10)
CX15 0.116(18) 0.23(3) 0.25(3) 0.14(2) 0.072(18) 0.083(19)
O3X 0.161(12) 0.160(11) 0.099(8) 0.053(8) 0.026(9) 0.084(9)
O17X 0.43(3) 0.35(3) 0.089(11) 0.051(14) 0.061(15) 0.30(3)
O1YW 0.19(5) 0.14(4) 0.12(3) 0.05(3) 0.06(3) 0.05(3)
C1P 0.16(3) 0.17(3) 0.17(4) -0.06(3) -0.02(2) 0.10(2)
C2P 0.17(2) 0.18(3) 0.093(16) -0.025(15) -0.018(17) 0.07(2)
C3P 0.149(17) 0.135(16) 0.074(13) -0.003(9) 0.001(12) 0.059(14)
C4P 0.135(19) 0.112(16) 0.051(11) 0.015(11) -0.002(12) 0.037(15)
C5P 0.13(2) 0.077(16) 0.068(12) 0.010(9) -0.008(12) 0.012(15)
C6P 0.120(18) 0.054(13) 0.057(11) -0.003(10) -0.032(10) -0.021(12)
C7P 0.088(16) 0.062(13) 0.072(12) 0.022(10) -0.032(10) -0.012(10)
C8P 0.092(15) 0.072(14) 0.085(14) 0.029(11) -0.037(12) -0.007(11)
C9P 0.099(16) 0.074(14) 0.055(12) 0.029(10) 0.020(11) 0.018(11)
C10P 0.14(2) 0.17(2) 0.063(14) 0.035(13) 0.004(13) -0.053(17)
C11P 0.13(2) 0.21(3) 0.100(17) 0.054(17) -0.003(14) -0.051(18)
C12P 0.18(3) 0.19(3) 0.117(18) 0.063(16) -0.038(17) -0.03(2)
C13P 0.19(3) 0.22(3) 0.132(19) 0.088(18) -0.01(2) -0.01(3)
C14P 0.28(3) 0.30(3) 0.14(2) 0.06(2) -0.02(2) -0.03(3)
C15P 0.26(4) 0.27(3) 0.19(3) 0.04(2) 0.02(3) -0.07(3)
C16P 0.22(5) 0.32(5) 0.31(5) -0.02(4) -0.05(4) 0.00(5)
C17P 0.13(2) 0.105(14) 0.073(11) -0.014(10) 0.019(14) 0.039(14)
C18P 0.095(16) 0.102(14) 0.051(12) -0.027(10) 0.012(12) 0.025(13)
C19P 0.12(2) 0.094(14) 0.14(3) -0.009(15) -0.02(2) 0.053(15)
C20P 0.13(2) 0.14(3) 0.18(4) 0.01(3) -0.06(2) 0.01(2)
CP3 0.157(19) 0.15(3) 0.13(3) 0.02(2) 0.020(18) 0.04(2)
CP7 0.16(3) 0.08(2) 0.10(2) 0.026(17) -0.011(19) 0.035(18)
CP11 0.20(3) 0.19(3) 0.13(3) 0.09(2) 0.00(3) -0.01(3)
CP15 0.27(4) 0.21(4) 0.08(3) -0.05(3) 0.02(3) -0.07(3)
O3P 0.135(16) 0.091(12) 0.089(12) -0.021(8) 0.008(11) 0.028(11)
O17P 0.25(4) 0.14(2) 0.069(11) 0.015(12) 0.053(17) 0.11(2)
O1PW 0.064(13) 0.105(16) 0.16(2) 0.061(15) 0.022(13) -0.007(11)
O4PW 0.054(11) 0.127(17) 0.092(14) 0.048(13) 0.010(10) -0.006(11)
C1Q 0.40(6) 0.46(6) 0.43(5) 0.09(5) 0.14(5) 0.17(5)
C2Q 0.34(4) 0.42(4) 0.38(3) 0.04(3) 0.07(3) 0.12(4)
C3Q 0.30(2) 0.37(3) 0.37(3) 0.01(3) 0.08(2) 0.13(2)
C4Q 0.27(3) 0.42(3) 0.36(3) 0.02(3) 0.05(2) 0.12(3)
C5Q 0.19(3) 0.41(3) 0.38(3) 0.02(3) -0.01(2) 0.21(3)
C6Q 0.17(3) 0.46(4) 0.36(3) 0.02(3) 0.00(2) 0.13(3)
C7Q 0.18(3) 0.42(4) 0.35(3) 0.03(3) 0.01(2) 0.13(2)
C8Q 0.20(3) 0.36(4) 0.37(3) 0.03(3) -0.01(2) 0.13(3)
C9Q 0.24(3) 0.40(4) 0.36(3) 0.03(3) -0.07(3) 0.06(3)
C10Q 0.27(3) 0.40(4) 0.35(4) 0.04(3) -0.07(3) 0.02(3)
C11Q 0.32(4) 0.42(4) 0.39(3) 0.07(3) -0.05(3) 0.01(3)
C12Q 0.34(4) 0.44(4) 0.42(4) 0.09(3) -0.02(3) 0.04(3)
C13Q 0.37(4) 0.42(4) 0.41(3) 0.11(3) -0.03(3) 0.08(3)
C14Q 0.38(4) 0.41(4) 0.41(4) 0.12(3) -0.03(3) 0.09(3)
C15Q 0.36(4) 0.37(4) 0.43(4) 0.12(3) -0.05(3) 0.08(3)
C16Q 0.25(6) 0.46(7) 0.42(6) 0.12(5) -0.04(5) 0.08(4)
C17Q 0.28(2) 0.31(3) 0.22(2) 0.05(2) 0.110(19) 0.15(2)
C18Q 0.27(3) 0.31(3) 0.22(3) 0.13(2) 0.12(2) 0.10(3)
C19Q 0.28(4) 0.44(6) 0.21(4) 0.04(4) 0.11(3) 0.14(4)
C20Q 0.25(4) 0.24(4) 0.41(5) 0.23(4) 0.14(3) 0.06(4)
CQ3 0.47(6) 0.31(3) 0.37(6) -0.03(4) 0.09(6) 0.12(3)
CQ7 0.17(4) 0.45(5) 0.23(4) 0.06(4) -0.01(3) 0.15(4)
CQ11 0.19(4) 0.39(5) 0.29(5) 0.12(4) -0.08(3) -0.05(3)
CQ15 0.30(5) 0.12(3) 0.36(4) 0.07(3) -0.14(3) 0.04(3)
O3Q 0.29(2) 0.30(3) 0.29(3) 0.01(2) 0.133(19) 0.14(2)
O17Q 0.21(3) 0.56(6) 0.21(2) -0.03(3) 0.05(2) 0.17(4)
O274 0.33(4) 0.14(2) 0.39(5) 0.04(3) 0.28(4) 0.03(2)
Pd01 0.0335(3) 0.0403(4) 0.0449(4) 0.0042(3) 0.0037(3) 0.0078(3)
Pd0A 0.0595(5) 0.0510(5) 0.0526(5) -0.0012(4) 0.0021(4) -0.0006(4)
Pd1B 0.072(2) 0.0636(17) 0.0565(17) 0.0355(15) -0.0184(13) -0.0159(13)
N051 0.089(7) 0.067(8) 0.076(8) 0.043(6) -0.035(5) -0.017(6)
N052 0.065(8) 0.088(9) 0.065(8) 0.047(7) -0.022(6) -0.035(6)
CA51 0.149(14) 0.088(11) 0.091(10) 0.053(8) -0.069(10) -0.042(10)
CA52 0.085(9) 0.100(12) 0.143(16) 0.074(10) -0.031(9) 0.007(9)
CA53 0.119(10) 0.086(11) 0.056(9) 0.046(8) -0.007(8) -0.010(7)
CA54 0.094(10) 0.088(11) 0.055(7) 0.035(7) -0.015(7) -0.022(7)
CA55 0.069(11) 0.152(14) 0.076(11) 0.015(11) -0.021(9) -0.059(10)
CA56 0.070(11) 0.158(14) 0.138(16) 0.099(12) 0.039(11) 0.013(9)
Pd0B 0.029(3) 0.084(9) 0.049(5) 0.027(5) -0.004(3) 0.011(4)
N51 0.089(7) 0.067(8) 0.076(8) 0.043(6) -0.035(5) -0.017(6)
N52 0.11(3) 0.13(3) 0.07(3) 0.06(2) -0.01(2) -0.03(3)
C151 0.149(14) 0.088(11) 0.091(10) 0.053(8) -0.069(10) -0.042(10)
C152 0.085(9) 0.100(12) 0.143(16) 0.074(10) -0.031(9) 0.007(9)
C153 0.112(16) 0.09(2) 0.06(2) 0.03(2) -0.017(13) -0.018(14)
C154 0.105(19) 0.12(3) 0.06(3) 0.04(2) -0.01(2) -0.03(2)
C155 0.13(4) 0.14(6) 0.11(5) 0.04(4) -0.05(4) -0.03(4)
C156 0.15(4) 0.13(3) 0.07(3) 0.06(3) -0.04(3) -0.03(3)
Pd0C 0.1018(16) 0.0831(14) 0.059(4) -0.022(2) -0.023(2) 0.0704(13)
N57 0.121(11) 0.112(10) 0.204(13) 0.006(8) -0.056(9) 0.084(8)
N58 0.067(13) 0.084(11) 0.219(19) -0.016(10) 0.010(10) 0.060(9)
C169 0.173(17) 0.11(2) 0.22(2) 0.029(17) -0.042(14) 0.085(16)
C170 0.147(15) 0.135(14) 0.18(2) 0.026(15) -0.087(17) 0.064(10)
C171 0.15(2) 0.145(18) 0.26(2) -0.003(15) -0.045(16) 0.117(15)
C172 0.126(16) 0.128(17) 0.28(2) -0.010(16) -0.014(13) 0.113(14)
C173 0.100(13) 0.077(10) 0.175(16) -0.028(10) 0.035(11) 0.060(9)
C174 0.085(12) 0.092(15) 0.182(19) -0.039(9) 0.031(12) 0.058(10)
Pd1C 0.1018(16) 0.0831(14) 0.059(4) -0.022(2) -0.023(2) 0.0704(13)
Pd2C 0.0581(18) 0.054(2) 0.034(3) 0.000(2) -0.0097(19) 0.0250(16)
NB57 0.121(11) 0.112(10) 0.204(13) 0.006(8) -0.056(9) 0.084(8)
NB58 0.086(16) 0.13(2) 0.173(18) 0.000(12) 0.027(11) 0.082(13)
CB69 0.173(17) 0.11(2) 0.22(2) 0.029(17) -0.042(14) 0.085(16)
CB70 0.147(15) 0.135(14) 0.18(2) 0.026(15) -0.087(17) 0.064(10)
CB71 0.17(2) 0.15(2) 0.235(19) 0.024(15) -0.021(13) 0.118(17)
CB72 0.14(2) 0.14(2) 0.211(18) 0.007(12) 0.026(16) 0.109(16)
CB73 0.100(13) 0.077(10) 0.175(16) -0.028(10) 0.035(11) 0.060(9)
CB74 0.085(12) 0.092(15) 0.182(19) -0.039(9) 0.031(12) 0.058(10)
Pd02 0.0404(4) 0.0329(3) 0.0484(4) 0.0031(3) 0.0059(3) 0.0131(3)
Pd03 0.0409(4) 0.0347(3) 0.0460(4) 0.0085(3) 0.0180(3) 0.0124(3)
Pd04 0.0421(4) 0.0429(4) 0.0370(4) 0.0163(3) 0.0044(3) 0.0137(3)
Pd05 0.0434(4) 0.0501(4) 0.0353(4) 0.0120(3) 0.0001(3) 0.0125(3)
Pd06 0.0269(3) 0.0619(5) 0.0402(4) 0.0091(3) 0.0039(3) 0.0039(3)
Pd07 0.0434(4) 0.0597(4) 0.0410(4) 0.0071(3) 0.0046(3) 0.0294(3)
Pd08 0.0470(4) 0.0686(5) 0.0414(4) 0.0119(4) 0.0100(3) 0.0033(4)
Pd09 0.0401(4) 0.0557(5) 0.0713(5) 0.0099(4) 0.0227(4) 0.0197(3)
N55 0.120(8) 0.102(8) 0.075(7) -0.035(6) -0.002(6) -0.014(6)
N56 0.067(6) 0.082(7) 0.110(7) 0.016(5) 0.014(5) -0.020(5)
C163 0.159(18) 0.109(16) 0.113(19) -0.052(10) 0.004(14) 0.006(15)
C164 0.10(2) 0.165(17) 0.066(9) -0.019(9) 0.000(15) -0.007(14)
C165 0.134(11) 0.078(14) 0.098(14) -0.026(10) -0.035(11) -0.031(9)
C166 0.105(12) 0.075(14) 0.121(11) 0.014(10) -0.021(11) -0.031(10)
C167 0.11(2) 0.095(17) 0.15(2) 0.042(16) 0.007(18) -0.025(16)
C168 0.051(12) 0.124(15) 0.108(19) 0.027(13) -0.005(13) 0.010(11)
CA63 0.159(18) 0.109(16) 0.113(19) -0.052(10) 0.004(14) 0.006(15)
CA64 0.10(2) 0.165(17) 0.066(9) -0.019(9) 0.000(15) -0.007(14)
CA65 0.119(11) 0.11(2) 0.106(15) -0.001(16) -0.005(14) -0.033(14)
CA66 0.108(18) 0.096(17) 0.126(16) -0.002(13) 0.013(14) -0.019(17)
CA67 0.054(19) 0.10(3) 0.122(14) 0.028(16) 0.028(17) 0.00(2)
CA68 0.13(4) 0.13(3) 0.11(3) 0.02(2) 0.03(3) 0.04(3)
N71 0.065(5) 0.093(5) 0.032(4) 0.021(4) 0.004(3) 0.031(4)
N72 0.061(4) 0.075(5) 0.058(4) 0.022(4) -0.004(4) 0.032(4)
C211 0.062(17) 0.099(8) 0.035(16) -0.012(10) -0.005(13) 0.031(10)
C212 0.080(10) 0.12(2) 0.060(19) 0.06(2) 0.018(12) 0.049(13)
C213 0.075(12) 0.114(14) 0.050(11) 0.020(10) -0.016(11) 0.033(12)
C214 0.065(15) 0.107(14) 0.061(8) 0.040(9) -0.001(9) 0.041(12)
C215 0.062(10) 0.12(2) 0.06(2) 0.044(19) -0.011(12) 0.018(11)
C216 0.094(11) 0.064(5) 0.077(16) 0.034(8) -0.002(15) 0.034(6)
CB11 0.087(18) 0.095(9) 0.057(17) 0.004(11) -0.028(17) 0.021(10)
CB12 0.090(10) 0.079(18) 0.032(14) 0.022(13) 0.021(10) 0.042(10)
CB13 0.086(13) 0.109(14) 0.039(9) 0.031(10) -0.005(9) 0.039(11)
CB14 0.073(13) 0.109(15) 0.057(8) 0.022(9) -0.017(8) 0.039(11)
CB15 0.049(9) 0.086(18) 0.062(14) 0.022(13) -0.019(9) 0.032(10)
CB16 0.094(11) 0.064(5) 0.077(16) 0.034(8) -0.002(15) 0.034(6)
N69 0.067(4) 0.063(4) 0.060(5) 0.011(4) 0.033(4) 0.028(4)
N70 0.044(4) 0.049(4) 0.087(5) 0.003(4) 0.012(4) 0.002(4)
C205 0.07(2) 0.066(8) 0.08(3) -0.001(11) 0.014(17) 0.038(10)
C206 0.11(3) 0.09(2) 0.08(2) 0.04(2) 0.049(16) 0.05(2)
C207 0.059(8) 0.063(13) 0.102(14) 0.018(11) 0.047(9) 0.028(9)
C208 0.054(13) 0.073(14) 0.099(13) -0.001(10) 0.028(10) -0.002(11)
C209 0.07(2) 0.13(3) 0.10(2) 0.02(2) 0.014(17) 0.05(2)
C210 0.067(18) 0.048(11) 0.08(2) -0.029(12) -0.008(16) -0.015(12)
CB05 0.066(19) 0.062(8) 0.08(2) -0.005(10) 0.017(13) 0.034(9)
CB06 0.100(15) 0.078(17) 0.040(8) 0.009(10) 0.044(8) 0.044(13)
CB07 0.067(9) 0.070(12) 0.101(9) 0.031(10) 0.042(8) 0.023(8)
CB08 0.042(9) 0.071(13) 0.110(10) 0.020(10) 0.019(7) 0.007(8)
CB09 0.041(13) 0.11(2) 0.087(9) -0.003(12) -0.018(10) 0.011(12)
CB10 0.11(2) 0.049(10) 0.13(2) 0.010(14) 0.03(2) 0.006(11)
N59 0.079(6) 0.067(6) 0.088(6) 0.023(5) -0.001(5) -0.012(4)
N60 0.094(7) 0.119(7) 0.045(5) 0.026(5) 0.026(4) 0.006(5)
C175 0.072(12) 0.09(2) 0.14(2) 0.039(19) -0.027(13) -0.022(13)
C176 0.092(14) 0.059(14) 0.094(16) 0.011(14) -0.028(11) -0.001(10)
C177 0.062(13) 0.116(12) 0.114(10) 0.065(11) 0.011(10) -0.009(11)
C178 0.063(13) 0.136(11) 0.065(11) 0.051(10) 0.011(9) -0.010(8)
C179 0.091(13) 0.16(2) 0.046(12) 0.048(16) 0.018(9) -0.019(13)
C180 0.106(13) 0.155(19) 0.096(15) 0.04(2) 0.058(15) 0.028(15)
CA75 0.11(3) 0.08(2) 0.097(14) 0.010(17) -0.021(14) 0.00(2)
CA76 0.112(18) 0.07(2) 0.09(3) 0.02(2) -0.008(16) 0.004(17)
CA77 0.120(19) 0.112(14) 0.108(14) 0.036(13) 0.029(13) -0.010(16)
CA78 0.12(2) 0.117(13) 0.078(13) 0.049(11) 0.044(15) -0.006(12)
CA79 0.13(2) 0.12(2) 0.09(3) 0.01(2) 0.01(2) 0.00(2)
CA80 0.106(13) 0.155(19) 0.096(15) 0.04(2) 0.058(15) 0.028(15)
N61 0.066(5) 0.082(6) 0.094(6) 0.017(5) 0.050(5) 0.021(5)
N62 0.056(5) 0.077(5) 0.144(8) 0.011(6) 0.034(5) 0.030(5)
C181 0.053(15) 0.081(9) 0.089(18) 0.029(11) 0.039(13) 0.014(10)
C182 0.15(3) 0.14(3) 0.107(15) -0.025(18) 0.017(16) 0.09(2)
C183 0.067(10) 0.089(13) 0.112(17) 0.008(12) 0.043(10) 0.023(11)
C184 0.067(15) 0.091(13) 0.162(17) 0.015(14) 0.049(13) 0.030(11)
C185 0.022(14) 0.09(2) 0.169(13) 0.025(14) 0.005(10) 0.021(13)
C186 0.070(16) 0.072(8) 0.12(2) 0.011(11) 0.052(17) 0.054(10)
CA81 0.08(2) 0.082(13) 0.15(2) 0.024(12) 0.024(15) 0.024(12)
CA82 0.118(18) 0.079(19) 0.085(10) 0.049(12) 0.068(10) 0.039(15)
CA83 0.070(14) 0.117(17) 0.153(19) 0.024(13) 0.063(12) 0.036(13)
CA84 0.049(11) 0.081(14) 0.178(19) 0.015(14) 0.040(12) 0.025(9)
CA85 0.017(13) 0.07(2) 0.147(10) -0.005(12) 0.006(10) 0.009(12)
CA86 0.09(2) 0.072(9) 0.104(18) 0.021(11) 0.070(18) 0.033(12)
N1 0.045(4) 0.069(5) 0.043(4) 0.013(4) 0.007(4) 0.016(4)
N2 0.034(4) 0.065(5) 0.041(4) 0.002(4) 0.008(3) 0.011(3)
N3 0.051(5) 0.076(5) 0.040(4) 0.008(4) 0.003(4) 0.038(4)
N4 0.039(4) 0.083(6) 0.041(4) 0.012(4) 0.004(3) 0.020(4)
N5 0.040(4) 0.071(5) 0.041(4) 0.004(4) -0.002(3) 0.022(4)
N6 0.038(4) 0.083(6) 0.040(4) 0.008(4) 0.009(3) 0.025(4)
N7 0.063(6) 0.055(5) 0.073(6) -0.007(5) -0.006(5) 0.022(5)
N8 0.046(5) 0.066(5) 0.047(5) 0.013(4) 0.007(4) 0.006(4)
N9 0.062(5) 0.051(5) 0.051(5) 0.009(4) 0.007(4) 0.007(4)
N10 0.055(5) 0.070(6) 0.046(5) 0.012(4) 0.003(4) 0.014(4)
N11 0.066(6) 0.064(6) 0.051(5) 0.012(4) 0.007(4) 0.021(5)
N12 0.058(5) 0.065(5) 0.046(5) 0.007(4) 0.003(4) 0.011(4)
N13 0.084(7) 0.063(6) 0.078(7) 0.008(5) -0.023(6) 0.031(5)
N14 0.066(6) 0.071(6) 0.065(6) 0.035(5) -0.019(5) -0.011(5)
N15 0.031(4) 0.061(5) 0.047(4) 0.006(4) 0.010(3) 0.002(3)
N16 0.080(6) 0.056(5) 0.052(5) 0.005(4) -0.016(5) 0.021(5)
N17 0.064(5) 0.060(5) 0.062(5) 0.015(4) 0.001(4) 0.002(4)
N18 0.081(6) 0.058(5) 0.052(5) 0.022(4) -0.016(5) 0.013(5)
N19 0.065(5) 0.051(5) 0.048(5) 0.018(4) 0.013(4) 0.021(4)
N20 0.048(4) 0.054(4) 0.035(4) 0.001(3) -0.002(3) 0.024(4)
N21 0.060(5) 0.060(6) 0.053(5) 0.029(4) -0.009(4) -0.008(4)
N22 0.073(5) 0.058(5) 0.039(4) 0.011(4) 0.012(4) 0.030(4)
N23 0.052(5) 0.059(5) 0.040(4) 0.016(4) 0.015(3) 0.017(4)
N24 0.061(5) 0.048(4) 0.042(4) 0.014(4) 0.007(4) 0.021(4)
N25 0.043(4) 0.050(4) 0.041(4) 0.007(3) -0.004(3) 0.013(4)
N26 0.048(4) 0.040(4) 0.043(4) 0.001(3) 0.002(3) 0.007(3)
N27 0.046(4) 0.049(5) 0.059(5) 0.001(4) 0.014(4) 0.013(4)
N28 0.050(5) 0.053(5) 0.046(5) -0.001(4) 0.007(4) 0.005(4)
N29 0.055(5) 0.041(4) 0.065(5) 0.001(4) 0.006(4) -0.003(4)
N30 0.065(5) 0.050(5) 0.042(5) 0.002(4) 0.010(4) 0.012(4)
N31 0.045(4) 0.044(4) 0.037(4) 0.008(3) 0.007(3) 0.018(3)
N32 0.055(5) 0.040(4) 0.037(4) 0.012(3) 0.000(3) 0.015(3)
N33 0.042(4) 0.050(4) 0.034(4) 0.004(3) 0.007(3) 0.014(3)
N34 0.047(4) 0.048(4) 0.034(4) 0.004(3) 0.008(3) 0.018(4)
N35 0.044(4) 0.048(4) 0.039(4) 0.004(3) 0.003(3) 0.013(3)
N36 0.047(4) 0.043(4) 0.038(4) 0.009(3) 0.009(3) 0.016(3)
N37 0.035(4) 0.042(4) 0.038(4) 0.007(3) 0.001(3) 0.010(3)
N38 0.047(4) 0.060(5) 0.049(5) 0.006(4) 0.015(4) 0.022(4)
N39 0.047(4) 0.045(4) 0.045(4) 0.014(3) -0.002(3) 0.020(3)
N40 0.044(4) 0.068(5) 0.042(4) 0.003(4) 0.004(3) 0.025(4)
N41 0.042(4) 0.068(5) 0.045(4) 0.010(4) 0.008(3) 0.020(4)
N42 0.053(5) 0.077(6) 0.040(4) 0.004(4) 0.002(4) 0.030(4)
N43 0.048(4) 0.031(4) 0.044(4) 0.011(3) 0.017(3) 0.015(3)
N44 0.050(4) 0.047(4) 0.035(4) 0.014(3) 0.006(3) 0.020(3)
N45 0.043(4) 0.036(4) 0.037(4) 0.006(3) 0.010(3) 0.014(3)
N46 0.061(5) 0.042(4) 0.035(4) 0.013(3) 0.011(3) 0.024(4)
N47 0.051(4) 0.035(4) 0.031(4) 0.013(3) 0.010(3) 0.018(3)
N48 0.056(4) 0.039(4) 0.038(4) 0.009(3) 0.014(3) 0.024(3)
N49 0.036(4) 0.081(6) 0.042(4) 0.014(4) 0.007(3) 0.000(4)
N50 0.056(5) 0.084(6) 0.057(5) 0.011(5) -0.001(4) 0.003(5)
N53 0.074(6) 0.060(5) 0.050(5) 0.011(4) 0.005(4) 0.036(4)
N54 0.050(5) 0.095(7) 0.067(6) 0.021(5) 0.019(4) 0.036(5)
N63 0.056(5) 0.040(4) 0.090(7) 0.010(4) 0.002(5) 0.019(4)
N64 0.045(4) 0.035(4) 0.067(5) 0.003(4) 0.009(4) 0.011(3)
N65 0.049(4) 0.044(4) 0.043(4) 0.017(3) 0.003(3) 0.008(3)
N66 0.046(4) 0.051(5) 0.051(5) 0.025(4) 0.003(3) 0.011(3)
N67 0.039(4) 0.055(5) 0.085(6) 0.025(5) 0.004(4) 0.000(4)
N68 0.053(5) 0.056(5) 0.075(6) -0.007(4) 0.006(4) 0.015(4)
C1 0.034(5) 0.098(8) 0.051(6) 0.012(5) -0.005(4) 0.023(5)
C2 0.036(5) 0.101(8) 0.041(5) 0.000(5) -0.001(4) 0.021(5)
C3 0.053(6) 0.074(7) 0.039(5) 0.003(5) -0.003(4) 0.021(5)
C4 0.039(5) 0.110(9) 0.052(6) 0.007(6) 0.000(4) 0.033(6)
C5 0.047(6) 0.091(8) 0.038(5) 0.008(5) 0.005(4) 0.016(5)
C6 0.041(5) 0.079(7) 0.046(6) -0.002(5) 0.002(4) 0.018(5)
C7 0.029(4) 0.079(7) 0.050(6) 0.001(5) 0.004(4) 0.023(4)
C8 0.038(5) 0.066(6) 0.041(5) 0.008(4) 0.003(4) 0.020(4)
C9 0.038(5) 0.055(6) 0.052(6) 0.010(4) 0.003(4) 0.008(4)
C10 0.027(4) 0.060(6) 0.051(6) 0.009(4) 0.002(4) 0.009(4)
C11 0.050(6) 0.084(7) 0.042(5) 0.015(5) -0.004(4) 0.027(5)
C12 0.043(5) 0.085(7) 0.053(6) 0.019(5) 0.012(4) 0.025(5)
C13 0.035(5) 0.063(6) 0.045(5) 0.000(4) -0.007(4) 0.018(4)
C14 0.043(5) 0.082(7) 0.043(5) -0.001(5) -0.002(4) 0.030(5)
C15 0.052(5) 0.085(7) 0.030(5) 0.006(5) 0.003(4) 0.035(5)
C16 0.048(6) 0.070(7) 0.050(6) 0.005(5) 0.003(5) 0.028(5)
C17 0.040(5) 0.067(6) 0.042(5) 0.004(4) 0.007(4) 0.017(4)
C18 0.044(5) 0.072(7) 0.049(6) 0.005(5) -0.001(4) 0.020(5)
C19 0.054(6) 0.090(9) 0.066(7) 0.000(6) 0.004(5) 0.027(6)
C20 0.063(7) 0.078(7) 0.061(7) 0.008(6) 0.012(5) 0.026(6)
C21 0.069(7) 0.062(7) 0.040(5) -0.002(5) 0.005(5) 0.025(5)
C22 0.053(6) 0.058(6) 0.054(6) -0.002(5) 0.003(5) 0.018(5)
C23 0.076(8) 0.059(7) 0.064(7) -0.015(5) -0.004(6) 0.018(6)
C24 0.048(6) 0.068(7) 0.050(6) 0.016(5) 0.001(4) 0.017(5)
C25 0.045(6) 0.069(7) 0.073(7) 0.019(6) 0.002(5) 0.012(5)
C26 0.056(6) 0.070(7) 0.048(6) 0.006(5) 0.011(5) 0.014(5)
C27 0.052(6) 0.081(8) 0.066(7) 0.008(6) 0.005(5) 0.023(6)
C28 0.048(6) 0.077(8) 0.057(6) 0.002(5) 0.007(5) 0.018(5)
C29 0.076(8) 0.050(6) 0.073(7) 0.022(5) 0.017(6) 0.016(6)
C30 0.067(7) 0.058(6) 0.071(7) 0.012(5) 0.009(6) 0.020(5)
C31 0.069(7) 0.060(6) 0.041(5) 0.010(5) 0.013(5) 0.021(5)
C32 0.065(7) 0.058(6) 0.061(6) 0.018(5) 0.010(5) 0.023(5)
C33 0.061(6) 0.060(6) 0.051(6) 0.012(5) -0.010(5) 0.010(5)
C34 0.069(7) 0.068(7) 0.033(5) 0.003(5) 0.004(5) 0.015(6)
C35 0.061(6) 0.064(7) 0.037(5) 0.010(5) 0.001(5) 0.010(5)
C36 0.060(6) 0.057(6) 0.047(6) 0.009(5) 0.005(5) 0.012(5)
C37 0.089(9) 0.054(7) 0.081(9) 0.008(6) -0.036(7) 0.019(7)
C38 0.080(8) 0.060(7) 0.081(8) 0.013(6) -0.031(7) 0.022(6)
C39 0.083(8) 0.046(6) 0.064(7) 0.015(5) -0.026(6) 0.014(6)
C40 0.079(8) 0.061(7) 0.077(8) 0.023(6) -0.001(6) 0.028(6)
C41 0.079(8) 0.057(7) 0.071(7) 0.011(6) -0.010(6) 0.027(6)
C42 0.092(9) 0.069(8) 0.069(8) 0.031(6) -0.010(7) -0.013(7)
C43 0.081(8) 0.065(7) 0.076(8) 0.011(7) -0.018(7) -0.004(6)
C44 0.074(7) 0.055(7) 0.075(8) 0.027(6) -0.024(6) 0.003(6)
C45 0.072(8) 0.060(7) 0.082(8) 0.017(6) -0.017(6) 0.016(6)
C46 0.076(9) 0.062(8) 0.095(10) 0.030(7) -0.018(7) 0.001(6)
C47 0.041(5) 0.076(7) 0.043(5) 0.017(5) 0.008(4) 0.016(5)
C48 0.057(6) 0.061(6) 0.046(5) 0.015(5) -0.001(5) 0.021(5)
C49 0.054(6) 0.058(6) 0.054(6) 0.016(5) -0.009(5) 0.008(5)
C50 0.048(6) 0.065(7) 0.055(6) 0.014(5) 0.000(5) -0.004(5)
C51 0.045(5) 0.078(7) 0.040(5) 0.006(5) 0.010(4) 0.011(5)
C52 0.069(7) 0.053(6) 0.053(6) 0.020(5) -0.013(5) 0.014(5)
C53 0.062(7) 0.055(7) 0.072(8) 0.029(6) -0.022(6) -0.006(5)
C54 0.070(7) 0.062(7) 0.042(6) 0.015(5) -0.007(5) 0.014(5)
C55 0.091(8) 0.044(5) 0.045(6) 0.015(4) 0.018(5) 0.028(5)
C56 0.099(8) 0.049(6) 0.046(6) 0.017(5) 0.011(5) 0.033(6)
C57 0.062(6) 0.053(6) 0.044(5) 0.020(4) 0.016(4) 0.024(5)
C58 0.092(8) 0.047(6) 0.053(6) 0.019(5) 0.006(5) 0.022(5)
C59 0.099(8) 0.047(6) 0.055(6) 0.022(5) 0.015(6) 0.023(6)
C60 0.078(7) 0.074(7) 0.031(5) -0.010(5) 0.008(5) 0.033(6)
C61 0.082(7) 0.056(6) 0.041(5) 0.005(5) 0.009(5) 0.031(5)
C62 0.055(5) 0.056(6) 0.039(5) 0.011(4) -0.001(4) 0.024(5)
C63 0.077(7) 0.064(6) 0.034(5) 0.007(4) 0.008(5) 0.033(5)
C64 0.062(6) 0.053(6) 0.042(5) 0.005(4) -0.001(4) 0.027(5)
C65 0.064(6) 0.082(8) 0.046(6) 0.030(6) 0.006(5) 0.008(6)
C66 0.062(6) 0.066(7) 0.054(6) 0.027(5) 0.004(5) 0.011(5)
C67 0.032(5) 0.065(6) 0.054(6) 0.030(5) 0.010(4) 0.008(4)
C68 0.063(6) 0.060(6) 0.053(6) 0.021(5) 0.014(5) 0.021(5)
C69 0.063(7) 0.083(8) 0.045(6) 0.024(6) 0.011(5) 0.007(6)
C70 0.063(6) 0.052(6) 0.045(5) 0.019(5) 0.017(4) 0.021(5)
C71 0.048(5) 0.058(6) 0.041(5) 0.013(4) 0.005(4) 0.023(4)
C72 0.049(5) 0.054(6) 0.040(5) 0.020(4) 0.008(4) 0.016(4)
C73 0.044(5) 0.055(6) 0.052(6) 0.008(5) 0.004(4) 0.003(4)
C74 0.050(5) 0.051(6) 0.040(5) 0.000(4) -0.003(4) 0.001(4)
C75 0.048(5) 0.048(5) 0.044(5) -0.005(4) 0.002(4) 0.007(4)
C76 0.061(6) 0.055(6) 0.044(6) 0.009(5) 0.012(5) -0.002(5)
C77 0.053(6) 0.045(5) 0.046(6) 0.002(4) 0.000(4) -0.005(4)
C78 0.061(6) 0.048(5) 0.029(4) 0.002(4) 0.007(4) 0.010(5)
C79 0.052(6) 0.054(6) 0.047(5) 0.003(4) 0.013(4) 0.000(5)
C80 0.050(5) 0.060(6) 0.038(5) 0.006(4) 0.004(4) 0.011(5)
C81 0.071(7) 0.062(6) 0.031(5) 0.003(4) 0.014(5) 0.018(5)
C82 0.052(5) 0.052(6) 0.042(5) 0.007(4) 0.010(4) 0.008(4)
C83 0.040(5) 0.065(6) 0.064(7) 0.009(5) -0.001(5) 0.004(5)
C84 0.065(6) 0.046(5) 0.047(6) 0.004(4) 0.006(5) 0.008(5)
C85 0.057(6) 0.045(5) 0.054(6) 0.008(5) 0.010(5) 0.005(5)
C86 0.069(7) 0.047(6) 0.055(6) -0.005(5) 0.017(5) 0.010(5)
C87 0.070(7) 0.056(6) 0.058(6) 0.001(5) 0.020(5) 0.018(5)
C88 0.054(6) 0.051(6) 0.045(5) -0.003(4) 0.002(4) 0.012(5)
C89 0.059(6) 0.052(6) 0.036(5) -0.008(4) 0.002(4) 0.014(5)
C90 0.060(6) 0.055(6) 0.050(6) 0.008(5) 0.013(5) 0.010(5)
C91 0.063(6) 0.042(5) 0.051(6) 0.017(4) 0.007(5) 0.020(5)
C92 0.061(6) 0.057(6) 0.037(5) 0.017(4) 0.007(4) 0.018(5)
C93 0.046(5) 0.044(5) 0.032(4) 0.004(4) 0.011(4) 0.014(4)
C94 0.052(5) 0.045(5) 0.042(5) 0.010(4) 0.007(4) 0.017(4)
C95 0.057(6) 0.040(5) 0.044(5) 0.016(4) 0.010(4) 0.024(4)
C96 0.057(6) 0.057(6) 0.040(5) 0.007(4) -0.002(4) 0.016(5)
C97 0.058(6) 0.064(6) 0.029(4) 0.012(4) 0.006(4) 0.027(5)
C98 0.052(5) 0.046(5) 0.038(5) 0.010(4) 0.001(4) 0.016(4)
C99 0.035(4) 0.048(5) 0.049(5) 0.013(4) 0.010(4) 0.011(4)
C100 0.048(5) 0.045(5) 0.043(5) 0.014(4) 0.009(4) 0.009(4)
C101 0.036(5) 0.051(5) 0.049(5) 0.009(4) 0.001(4) 0.013(4)
C102 0.042(5) 0.042(5) 0.039(5) -0.005(4) 0.001(4) 0.012(4)
C103 0.039(5) 0.051(5) 0.036(5) 0.009(4) 0.010(4) 0.021(4)
C104 0.046(5) 0.061(6) 0.044(5) 0.012(4) 0.004(4) 0.022(5)
C105 0.054(6) 0.061(6) 0.043(5) 0.019(5) 0.001(4) 0.020(5)
C106 0.046(5) 0.048(5) 0.037(5) 0.008(4) 0.006(4) 0.024(4)
C107 0.046(5) 0.044(5) 0.035(5) 0.009(4) 0.006(4) 0.014(4)
C108 0.046(5) 0.045(5) 0.032(4) 0.003(4) 0.007(4) 0.016(4)
C109 0.037(5) 0.060(6) 0.048(5) 0.004(5) -0.006(4) 0.016(4)
C110 0.046(5) 0.071(6) 0.046(5) 0.010(5) -0.004(4) 0.028(5)
C111 0.041(5) 0.062(6) 0.035(5) 0.008(4) 0.006(4) 0.021(4)
C112 0.040(5) 0.050(5) 0.033(4) 0.006(4) 0.003(4) 0.016(4)
C113 0.034(4) 0.062(6) 0.045(5) 0.019(4) 0.004(4) 0.022(4)
C114 0.076(7) 0.064(6) 0.049(6) -0.008(5) 0.009(5) 0.038(6)
C115 0.051(6) 0.076(7) 0.047(6) -0.007(5) 0.001(4) 0.028(5)
C116 0.044(5) 0.069(6) 0.050(6) 0.017(5) 0.009(4) 0.030(5)
C117 0.039(5) 0.061(6) 0.048(5) 0.000(4) 0.009(4) 0.027(4)
C118 0.044(5) 0.055(6) 0.056(6) 0.012(5) 0.015(4) 0.018(4)
C119 0.047(5) 0.046(5) 0.040(5) 0.011(4) 0.008(4) 0.020(4)
C120 0.048(5) 0.046(5) 0.054(6) 0.008(4) 0.004(4) 0.026(4)
C121 0.044(5) 0.056(6) 0.041(5) 0.003(4) 0.002(4) 0.022(4)
C122 0.055(6) 0.095(8) 0.048(6) 0.001(5) 0.001(5) 0.044(6)
C123 0.050(6) 0.066(6) 0.044(5) 0.004(5) 0.004(4) 0.027(5)
C124 0.040(5) 0.063(6) 0.039(5) 0.014(4) 0.005(4) 0.021(4)
C125 0.041(5) 0.066(6) 0.046(5) 0.012(5) 0.007(4) 0.027(4)
C126 0.051(5) 0.065(6) 0.042(5) 0.010(5) 0.012(4) 0.030(5)
C127 0.067(6) 0.043(5) 0.047(5) 0.010(4) 0.016(5) 0.030(5)
C128 0.078(7) 0.042(5) 0.051(6) 0.024(4) 0.024(5) 0.033(5)
C129 0.053(5) 0.033(4) 0.042(5) 0.008(4) 0.012(4) 0.020(4)
C130 0.066(6) 0.042(5) 0.039(5) 0.013(4) 0.017(4) 0.027(4)
C131 0.060(6) 0.046(5) 0.041(5) 0.018(4) 0.013(4) 0.023(4)
C132 0.066(6) 0.044(5) 0.041(5) 0.009(4) 0.009(4) 0.026(5)
C133 0.070(6) 0.041(5) 0.035(5) 0.014(4) 0.007(4) 0.019(4)
C134 0.049(5) 0.041(5) 0.037(5) 0.011(4) 0.011(4) 0.015(4)
C135 0.052(5) 0.048(5) 0.039(5) 0.010(4) 0.005(4) 0.027(4)
C136 0.056(5) 0.056(6) 0.042(5) 0.020(4) 0.010(4) 0.028(5)
C137 0.048(5) 0.039(5) 0.047(5) 0.012(4) 0.015(4) 0.018(4)
C138 0.047(5) 0.040(5) 0.043(5) 0.015(4) 0.020(4) 0.019(4)
C139 0.051(5) 0.038(5) 0.032(4) 0.009(4) 0.007(4) 0.016(4)
C140 0.050(5) 0.035(4) 0.034(4) 0.003(4) 0.007(4) 0.012(4)
C141 0.049(5) 0.048(5) 0.032(5) -0.002(4) 0.009(4) 0.013(4)
C142 0.050(5) 0.041(5) 0.033(4) 0.007(4) 0.008(4) 0.021(4)
C143 0.048(5) 0.036(4) 0.031(4) 0.007(4) 0.001(4) 0.013(4)
C144 0.040(4) 0.030(4) 0.037(4) 0.008(3) 0.007(4) 0.011(3)
C145 0.060(7) 0.119(10) 0.052(6) 0.033(6) 0.011(5) 0.024(6)
C146 0.064(7) 0.162(13) 0.056(7) 0.022(8) 0.011(6) 0.059(8)
C147 0.091(11) 0.129(14) 0.109(12) 0.037(11) -0.045(9) -0.027(10)
C148 0.126(14) 0.096(12) 0.111(12) 0.008(10) -0.064(10) -0.029(10)
C149 0.119(12) 0.127(13) 0.105(12) 0.030(10) 0.008(9) -0.063(10)
C150 0.092(10) 0.062(8) 0.149(14) 0.005(8) 0.023(9) 0.021(7)
C157 0.115(10) 0.064(7) 0.068(8) 0.002(6) 0.016(7) 0.041(7)
C158 0.122(10) 0.073(8) 0.070(8) 0.034(6) 0.018(7) 0.046(7)
C159 0.072(7) 0.090(8) 0.076(8) 0.020(6) 0.015(6) 0.056(7)
C160 0.059(7) 0.082(8) 0.091(8) 0.002(7) 0.013(6) 0.050(6)
C161 0.041(6) 0.128(11) 0.080(8) 0.004(7) -0.010(5) 0.032(6)
C162 0.054(7) 0.140(12) 0.098(10) 0.032(9) 0.027(7) 0.037(7)
C187 0.062(7) 0.091(8) 0.092(9) 0.007(7) 0.016(6) 0.048(6)
C188 0.105(10) 0.107(10) 0.133(12) 0.069(9) 0.056(9) 0.078(9)
C189 0.088(9) 0.043(7) 0.197(16) -0.010(8) -0.026(10) 0.036(7)
C190 0.084(9) 0.041(6) 0.125(11) 0.011(6) -0.019(7) 0.025(6)
C191 0.056(6) 0.078(7) 0.051(6) -0.024(5) 0.005(5) 0.007(5)
C192 0.042(5) 0.067(7) 0.080(8) 0.005(6) 0.003(5) 0.009(5)
C193 0.060(6) 0.062(7) 0.081(8) 0.046(6) 0.011(5) 0.004(5)
C194 0.050(5) 0.073(7) 0.055(6) 0.033(5) 0.022(5) 0.030(5)
C195 0.048(5) 0.068(7) 0.052(6) 0.029(5) 0.007(4) 0.019(5)
C196 0.052(6) 0.076(7) 0.039(5) 0.024(5) 0.007(4) 0.017(5)
C197 0.077(7) 0.059(7) 0.055(6) 0.011(5) -0.013(5) 0.000(5)
C198 0.039(5) 0.076(7) 0.060(6) 0.032(5) 0.009(4) 0.010(5)
C199 0.061(7) 0.067(7) 0.079(8) 0.039(6) -0.008(6) -0.008(5)
C200 0.040(6) 0.116(11) 0.130(12) 0.058(9) -0.004(7) -0.006(6)
C201 0.128(12) 0.042(7) 0.103(11) 0.014(7) 0.000(9) 0.010(7)
C202 0.103(10) 0.051(7) 0.127(13) -0.026(8) 0.008(9) 0.010(7)
C203 0.159(14) 0.083(9) 0.073(9) -0.029(7) -0.042(9) 0.055(9)
C204 0.086(9) 0.054(7) 0.111(10) -0.016(6) 0.032(7) 0.022(6)
C217 0.097(8) 0.112(10) 0.060(8) -0.013(7) 0.025(6) 0.043(7)
C218 0.146(11) 0.147(12) 0.085(10) -0.026(8) 0.013(8) 0.085(10)
C219 0.217(14) 0.147(13) 0.094(11) -0.012(9) 0.037(11) 0.105(12)
C220 0.212(14) 0.132(12) 0.083(10) 0.001(8) 0.058(10) 0.096(10)
C221 0.159(12) 0.085(8) 0.057(7) -0.007(6) 0.051(8) 0.040(8)
C222 0.104(8) 0.089(7) 0.044(7) -0.011(5) 0.025(6) 0.029(6)
C223 0.110(13) 0.158(18) 0.061(10) -0.050(10) 0.030(9) 0.018(12)
C224 0.144(16) 0.087(10) 0.063(9) -0.004(8) 0.048(10) 0.018(10)
C225 0.102(12) 0.129(14) 0.053(8) 0.003(8) 0.004(8) 0.047(11)
C226 0.172(19) 0.24(3) 0.055(10) 0.007(13) 0.029(11) 0.13(2)
C227 0.25(3) 0.23(3) 0.050(9) 0.003(14) 0.011(14) 0.17(3)
C228 0.185(19) 0.132(14) 0.059(9) 0.005(9) 0.039(12) 0.075(16)
C229 0.165(17) 0.100(12) 0.045(7) 0.007(7) 0.023(9) 0.059(13)
C230 0.105(12) 0.106(12) 0.044(7) 0.008(7) 0.012(7) 0.037(8)
C231 0.107(14) 0.16(2) 0.067(10) -0.007(11) 0.024(9) 0.020(14)
C232 0.137(18) 0.133(16) 0.063(10) -0.016(10) 0.043(11) 0.000(13)
N1A 0.052(6) 0.087(9) 0.145(13) 0.038(9) 0.011(7) 0.020(6)
O1A 0.201(15) 0.086(9) 0.30(2) 0.048(10) 0.036(13) 0.051(9)
O2A 0.081(6) 0.152(9) 0.096(7) 0.037(7) 0.010(5) 0.047(6)
O3A 0.128(8) 0.138(8) 0.079(6) 0.061(6) 0.003(5) 0.068(7)
N1B 0.219(19) 0.221(15) 0.165(15) -0.040(13) -0.081(13) 0.146(14)
O1B 0.108(8) 0.142(9) 0.139(9) 0.011(7) -0.020(7) 0.058(7)
O2B 0.41(3) 0.225(15) 0.46(4) -0.15(2) -0.21(3) 0.150(19)
O3B 0.110(9) 0.269(16) 0.140(11) 0.050(10) -0.009(7) 0.082(9)
N1C 0.157(19) 0.124(14) 0.19(2) -0.019(12) -0.059(13) 0.018(13)
O1C 0.175(15) 0.188(17) 0.44(3) 0.133(18) -0.079(16) 0.039(13)
O2C 0.172(18) 0.39(3) 0.30(2) -0.14(2) -0.026(15) 0.050(17)
O3C 0.201(18) 0.25(2) 0.28(2) 0.066(16) -0.026(16) -0.032(16)
N1D 0.27(2) 0.21(2) 0.27(2) -0.01(2) -0.156(17) 0.19(2)
O1D 0.26(2) 0.19(2) 0.47(4) 0.05(3) -0.11(2) 0.15(2)
O2D 0.40(3) 0.21(2) 0.186(18) -0.114(16) -0.191(19) 0.25(2)
O3D 0.25(2) 0.139(16) 0.164(16) -0.008(13) -0.066(15) 0.070(15)
N1E 0.136(12) 0.043(8) 0.122(11) 0.030(9) 0.030(9) 0.006(9)
O1E 0.120(11) 0.051(7) 0.054(7) 0.014(5) -0.012(6) 0.034(7)
O2E 0.36(3) 0.105(13) 0.101(10) 0.036(10) 0.035(12) -0.064(15)
O3E 0.126(12) 0.158(17) 0.37(3) 0.169(18) 0.048(13) 0.020(12)
N1F 0.065(6) 0.113(10) 0.128(10) 0.080(8) 0.031(6) 0.044(6)
O1F 0.107(9) 0.187(12) 0.122(9) 0.111(8) 0.066(7) 0.099(8)
O2F 0.041(5) 0.158(10) 0.074(7) 0.038(6) 0.016(4) 0.029(5)
O3F 0.065(7) 0.117(11) 0.230(15) 0.037(9) 0.030(8) 0.005(7)
NF1 0.088(12) 0.112(12) 0.191(17) 0.040(11) 0.022(12) 0.036(11)
OF1 0.056(10) 0.112(10) 0.210(17) 0.015(11) -0.009(11) 0.044(9)
OF2 0.082(13) 0.103(8) 0.198(12) 0.029(8) -0.011(9) 0.027(7)
OF3 0.161(16) 0.186(17) 0.235(17) 0.031(14) 0.092(15) 0.045(13)
OF4 0.32(3) 0.191(17) 0.127(13) 0.024(12) 0.057(15) 0.151(18)
N1F' 0.044(17) 0.082(11) 0.099(16) 0.062(10) 0.028(13) 0.042(12)
O1F' 0.033(16) 0.11(2) 0.109(16) 0.079(12) 0.024(12) 0.035(15)
O2F' 0.05(2) 0.108(18) 0.10(3) 0.09(2) 0.042(19) 0.05(2)
O3F' 0.082(13) 0.103(8) 0.198(12) 0.029(8) -0.011(9) 0.027(7)
N1G 0.111(11) 0.070(11) 0.044(9) -0.020(7) 0.013(8) 0.052(9)
O1G 0.129(11) 0.082(11) 0.083(12) -0.004(9) -0.008(9) 0.037(9)
O2G 0.126(12) 0.081(10) 0.055(9) -0.007(7) 0.037(8) 0.058(9)
O3G 0.088(10) 0.120(12) 0.096(11) 0.037(9) 0.048(8) 0.086(10)
N1J 0.081(15) 0.085(13) 0.056(10) 0.002(7) 0.015(9) 0.035(12)
O1J 0.103(14) 0.071(14) 0.059(9) -0.011(8) 0.000(8) 0.036(11)
O2J 0.076(10) 0.084(10) 0.081(10) 0.011(8) 0.017(8) 0.030(8)
O3J 0.097(12) 0.109(11) 0.062(9) -0.017(8) 0.006(8) 0.040(10)
O4J 0.067(16) 0.052(12) 0.11(2) 0.019(11) 0.044(15) 0.022(10)
N1K 0.078(8) 0.168(11) 0.150(11) 0.075(9) 0.050(9) 0.036(9)
O1K 0.213(16) 0.34(2) 0.142(10) 0.080(11) 0.084(12) 0.060(15)
O2K 0.118(10) 0.189(11) 0.317(19) -0.009(12) 0.079(12) -0.016(11)
O3K 0.157(12) 0.262(15) 0.278(16) 0.205(14) 0.077(11) 0.123(11)
N1L 0.20(3) 0.21(2) 0.109(16) -0.004(15) 0.01(2) 0.04(2)
O1L 0.34(4) 0.21(2) 0.104(15) 0.007(16) 0.01(2) 0.08(3)
O2L 0.27(3) 0.21(2) 0.112(17) -0.013(16) 0.01(2) 0.00(2)
O3L 0.123(18) 0.21(2) 0.048(10) -0.001(12) 0.031(10) 0.039(17)
N1N 0.18(2) 0.14(2) 0.167(19) 0.052(15) 0.062(15) -0.070(16)
O1N 0.34(3) 0.114(15) 0.162(17) 0.071(12) 0.004(18) -0.063(18)
O2N 0.16(2) 0.26(3) 0.38(3) 0.06(2) 0.030(19) -0.064(18)
O3N 0.22(2) 0.18(2) 0.20(2) 0.012(16) 0.046(18) -0.050(16)
O4N 0.33(4) 0.16(2) 0.29(3) 0.08(2) 0.02(3) 0.07(2)
O1 0.132(8) 0.229(12) 0.057(5) 0.021(7) -0.009(5) 0.097(9)
O5 0.206(17) 0.33(2) 0.242(19) 0.089(17) -0.049(14) 0.130(17)
O6 0.164(12) 0.226(15) 0.175(13) 0.110(11) -0.023(10) 0.059(11)
O10 0.198(16) 0.30(2) 0.185(16) 0.042(15) 0.019(12) 0.061(15)
O11 0.214(17) 0.31(2) 0.188(16) -0.013(15) 0.072(13) 0.067(16)
O12 0.132(11) 0.36(2) 0.174(14) -0.068(14) 0.055(10) 0.088(13)
O13 0.117(10) 0.197(15) 0.30(2) -0.123(14) -0.008(12) -0.002(10)
O14 0.194(14) 0.091(9) 0.33(2) 0.056(11) -0.063(14) -0.004(9)
O15 0.097(9) 0.169(14) 0.43(3) 0.014(16) -0.026(13) -0.070(9)
O16 0.094(7) 0.204(12) 0.170(11) 0.101(10) 0.001(7) 0.045(8)
O17 0.137(10) 0.141(10) 0.212(14) 0.057(9) -0.039(9) 0.058(8)
O19 0.186(15) 0.250(18) 0.33(2) 0.133(17) -0.111(16) 0.061(13)
O29 0.143(9) 0.145(9) 0.216(13) 0.126(9) 0.077(9) 0.084(8)
O45 0.098(8) 0.143(10) 0.304(18) 0.130(12) 0.039(10) -0.012(7)
O46 0.101(8) 0.075(6) 0.243(14) 0.040(8) -0.025(8) -0.024(6)
O47 0.132(11) 0.151(12) 0.37(3) 0.077(14) -0.074(14) -0.026(9)
O48 0.137(10) 0.138(10) 0.167(11) -0.036(8) 0.072(9) -0.027(8)
O49 0.085(6) 0.145(8) 0.107(7) 0.066(6) 0.026(5) 0.060(6)
O53 0.059(5) 0.118(7) 0.090(6) 0.019(5) 0.004(4) 0.015(5)
O54 0.095(7) 0.199(11) 0.086(7) 0.053(7) 0.007(5) 0.043(7)
O55 0.169(14) 0.28(2) 0.31(2) -0.059(17) -0.080(14) 0.154(15)
O58 0.165(12) 0.160(11) 0.195(13) 0.063(10) -0.027(10) 0.073(9)
O59 0.214(19) 0.39(3) 0.32(3) -0.15(2) -0.074(18) 0.18(2)
O60 0.113(9) 0.36(2) 0.291(19) 0.249(18) 0.101(11) 0.106(12)
O62 0.199(15) 0.234(17) 0.159(13) -0.034(12) 0.049(11) -0.073(13)
O68 0.103(10) 0.236(17) 0.31(2) 0.006(15) 0.004(12) 0.030(10)
O69 0.125(11) 0.27(2) 0.47(3) 0.28(2) -0.029(15) -0.017(12)
O75 0.090(8) 0.35(2) 0.104(8) -0.038(10) 0.023(6) 0.082(10)
O76 0.071(5) 0.066(5) 0.097(6) 0.030(4) 0.003(4) 0.007(4)
O88 0.081(6) 0.119(8) 0.184(11) 0.025(7) -0.038(7) 0.024(6)
O89 0.188(15) 0.206(16) 0.31(2) 0.132(16) -0.119(15) -0.048(12)
O154 0.25(3) 0.55(5) 0.43(4) -0.29(4) 0.13(3) -0.11(3)
O7 0.29(4) 0.25(3) 0.23(3) 0.04(3) 0.13(3) 0.17(3)
O277 0.127(15) 0.115(14) 0.27(3) 0.008(17) -0.095(18) 0.061(12)
O238 0.44(5) 0.147(18) 0.143(18) 0.111(16) 0.02(2) 0.07(2)
O4 0.21(2) 0.53(5) 0.105(15) -0.09(2) -0.083(15) 0.24(3)
N1W 0.105(17) 0.25(3) 0.28(3) -0.04(2) 0.03(2) 0.10(2)
O1W 0.085(13) 0.22(2) 0.37(3) -0.07(2) -0.049(17) 0.053(17)
O2W 0.094(14) 0.20(2) 0.28(3) -0.050(19) 0.041(15) -0.005(14)
O3W 0.24(3) 0.29(3) 0.36(3) 0.06(3) 0.16(3) 0.06(2)
O175 0.40(5) 0.17(2) 0.21(3) 0.02(2) 0.09(3) -0.02(3)
O251 0.58(6) 0.29(3) 0.29(4) 0.19(3) 0.27(4) 0.36(4)
O3 0.140(18) 0.21(2) 0.099(14) 0.103(16) 0.031(13) 0.084(17)
O18 0.077(12) 0.164(18) 0.106(14) 0.043(13) 0.028(10) 0.047(12)
O27 0.143(16) 0.054(9) 0.118(14) 0.049(9) -0.053(12) 0.018(10)
O61 0.22(2) 0.056(11) 0.16(2) 0.037(12) -0.113(18) -0.015(13)
O67 0.073(12) 0.129(16) 0.129(17) 0.018(13) -0.018(11) -0.061(11)
O71 0.16(2) 0.19(3) 0.20(3) 0.12(2) -0.11(2) -0.08(2)
O85 0.113(19) 0.30(4) 0.19(3) -0.11(3) 0.038(19) 0.02(2)
O90 0.130(15) 0.102(13) 0.085(12) 0.073(11) -0.010(10) 0.008(11)
O96 0.18(3) 0.25(3) 0.15(2) 0.07(2) 0.023(19) 0.13(2)
O98 0.24(3) 0.29(4) 0.17(2) 0.14(3) 0.08(2) 0.20(3)
O99 0.107(16) 0.19(2) 0.126(18) 0.080(17) 0.021(13) -0.003(15)
O119 0.15(2) 0.27(4) 0.20(3) 0.11(3) -0.05(2) -0.13(2)
O121 0.16(2) 0.31(4) 0.13(2) 0.11(2) 0.057(18) 0.05(2)
O135 0.16(2) 0.115(18) 0.20(3) 0.070(18) 0.002(19) -0.030(16)
O136 0.15(3) 0.09(2) 0.08(2) -0.007(19) 0.08(2) 0.05(2)
O148 0.14(3) 0.07(2) 0.12(3) 0.054(19) 0.09(2) 0.04(2)
O152 0.15(2) 0.18(2) 0.22(3) 0.15(2) 0.01(2) 0.025(19)
O163 0.111(18) 0.20(3) 0.18(3) 0.06(2) -0.005(17) 0.028(18)
O182 0.16(2) 0.27(4) 0.12(2) -0.08(2) -0.029(17) 0.09(2)
O190 0.14(2) 0.108(17) 0.18(2) -0.098(17) 0.014(18) -0.017(15)
O164 0.106(17) 0.15(2) 0.21(3) -0.014(19) -0.063(17) 0.011(15)
O97 0.082(16) 0.30(4) 0.18(3) -0.08(3) -0.003(16) -0.005(19)
O195 0.27(3) 0.15(2) 0.063(13) -0.047(13) -0.002(17) -0.03(2)
O199 0.46(5) 0.108(17) 0.065(13) -0.016(12) 0.02(2) 0.14(3)
O212 0.084(17) 0.33(4) 0.22(3) -0.08(3) -0.057(19) -0.02(2)
O245 0.170(19) 0.090(13) 0.134(16) 0.036(12) 0.111(15) 0.061(13)
O104 0.070(12) 0.059(11) 0.30(3) 0.041(15) 0.001(15) -0.029(9)
N1I 0.089(9) 0.035(9) 0.122(13) 0.019(10) -0.021(9) 0.005(9)
O1I 0.25(2) 0.136(19) 0.123(13) 0.007(14) -0.028(13) -0.024(19)
O2I 0.063(8) 0.041(8) 0.137(13) 0.035(8) -0.016(8) 0.020(7)
O3I 0.100(11) 0.081(13) 0.26(2) -0.010(16) 0.023(14) -0.020(11)
N1M 0.23(3) 0.17(3) 0.41(4) 0.05(2) 0.14(3) -0.03(2)
O1M 0.137(17) 0.22(2) 0.44(4) -0.04(2) 0.13(2) -0.085(16)
O2M 0.40(4) 0.103(16) 0.52(4) 0.09(2) 0.16(3) -0.007(19)
O3M 0.116(15) 0.22(2) 0.26(3) -0.001(19) -0.012(16) -0.021(15)
O261 0.090(14) 0.64(7) 0.18(2) 0.10(3) -0.072(15) -0.07(3)
N1U 0.064(10) 0.126(14) 0.156(14) -0.021(10) 0.021(12) -0.021(11)
O1U 0.089(11) 0.28(2) 0.144(13) 0.029(13) -0.007(11) -0.058(13)
O2U 0.107(13) 0.133(14) 0.39(3) 0.006(15) 0.065(17) 0.013(13)
O3U 0.079(9) 0.119(11) 0.137(11) -0.006(8) 0.017(8) -0.018(8)
N1Z 0.14(2) 0.22(3) 0.41(4) 0.07(2) -0.13(2) 0.034(17)
O1Z 0.130(19) 0.177(19) 0.59(5) 0.09(2) -0.10(2) 0.048(14)
O2Z 0.100(13) 0.155(16) 0.38(3) 0.096(18) -0.058(16) 0.034(11)
O3Z 0.33(4) 0.50(5) 0.41(4) 0.11(3) -0.12(3) 0.10(4)
O256 0.26(3) 0.27(3) 0.65(7) 0.31(4) -0.06(4) 0.07(2)
O4L 0.08(3) 0.19(5) 0.10(3) 0.05(3) 0.04(3) 0.00(3)
N1V 0.11(2) 0.27(3) 0.24(3) 0.12(2) -0.08(2) 0.01(2)
O1V 0.118(19) 0.19(2) 0.19(3) 0.05(2) -0.035(17) 0.042(16)
O2V 0.13(3) 0.34(4) 0.22(3) 0.18(3) -0.06(2) 0.04(2)
O3V 0.15(3) 0.25(3) 0.22(3) 0.14(2) -0.08(2) -0.03(2)
O258 0.074(11) 0.057(10) 0.079(11) 0.013(9) 0.023(8) 0.022(8)
N1V' 0.111(16) 0.22(2) 0.16(3) 0.068(18) -0.047(16) 0.027(15)
O1V' 0.062(10) 0.179(19) 0.142(17) 0.022(15) -0.053(11) 0.047(11)
O2V' 0.15(3) 0.21(2) 0.13(2) 0.085(18) -0.035(19) -0.003(17)
O3V' 0.115(18) 0.23(2) 0.15(2) 0.137(18) -0.020(15) 0.053(18)
O259 0.096(15) 0.127(19) 0.095(14) -0.040(14) 0.004(11) 0.061(14)
O160 0.72(9) 0.19(3) 0.30(5) -0.12(3) -0.37(6) 0.31(4)
O242 0.32(9) 0.54(15) 0.21(7) 0.21(9) -0.15(6) -0.16(9)
O203 0.60(7) 0.27(3) 0.19(3) 0.04(2) 0.23(4) -0.05(4)
O127 0.16(2) 0.29(3) 0.23(3) 0.02(2) 0.024(18) 0.037(19)
O2 0.192(18) 0.25(2) 0.056(9) 0.060(11) -0.002(9) 0.057(16)
O109 0.26(4) 0.26(3) 0.21(3) 0.07(2) -0.06(3) 0.06(3)
O56 0.10(2) 0.22(2) 0.095(13) -0.005(12) 0.023(11) 0.013(15)
NA1 0.101(15) 0.125(15) 0.089(13) 0.051(11) 0.053(10) 0.049(12)
OA1 0.143(17) 0.152(17) 0.154(18) 0.072(14) 0.060(13) 0.091(15)
OA2 0.119(14) 0.125(14) 0.123(14) 0.059(10) 0.070(12) 0.070(12)
OA3 0.121(15) 0.177(17) 0.069(11) 0.056(10) 0.044(9) 0.065(13)
O100 0.114(19) 0.12(2) 0.55(7) 0.21(3) -0.10(3) -0.003(14)
O284 0.132(18) 0.091(15) 0.22(3) 0.104(17) 0.025(17) 0.052(13)
O240 0.58(6) 0.083(14) 0.24(3) 0.113(17) 0.15(3) 0.12(2)
O287 0.24(2) 0.077(10) 0.168(17) 0.072(11) 0.028(15) 0.015(12)
N1QN 0.16(2) 0.101(16) 0.13(3) 0.018(16) -0.051(19) 0.054(16)
O1QN 0.116(17) 0.054(12) 0.078(15) 0.019(11) 0.002(11) 0.039(12)
O2QN 0.16(3) 0.103(18) 0.21(4) 0.035(19) -0.06(3) 0.052(18)
O3QN 0.15(2) 0.112(18) 0.18(3) 0.004(17) -0.053(19) 0.050(16)
N1PN 0.25(3) 0.28(4) 0.31(4) 0.17(3) 0.00(3) 0.09(3)
O1PN 0.39(4) 0.29(4) 0.38(4) 0.23(4) -0.14(3) -0.03(4)
O2PN 0.26(3) 0.25(3) 0.139(19) 0.13(2) 0.136(19) 0.19(3)
O3PN 0.20(3) 0.31(4) 0.47(5) 0.16(4) 0.00(3) 0.06(3)

loop_
_atom_type_symbol
_atom_type_description
_atom_type_scat_dispersion_real
_atom_type_scat_dispersion_imag
_atom_type_scat_source
C C 0.0033 0.0016 'International Tables Vol C Tables 4.2.6.8 and 6.1.1.4'
H H 0.0000 0.0000 'International Tables Vol C Tables 4.2.6.8 and 6.1.1.4'
N N 0.0061 0.0033 'International Tables Vol C Tables 4.2.6.8 and 6.1.1.4'
O O 0.0106 0.0060 'International Tables Vol C Tables 4.2.6.8 and 6.1.1.4'
Pd Pd -0.9988 1.0072 'International Tables Vol C Tables 4.2.6.8 and 6.1.1.4'

loop_
_geom_angle_atom_site_label_1
_geom_angle_atom_site_label_2
_geom_angle_atom_site_label_3
_geom_angle
_geom_angle_site_symmetry_1
_geom_angle_site_symmetry_3
C2X C1X H1XA 120.0 . .
C2X C1X H1XB 120.0 . .
H1XA C1X H1XB 120.0 . .
C1X C2X C3X 125(2) . .
C1X C2X H2X 117.7 . .
C3X C2X H2X 117.7 . .
C4X C3X CX3 120.7(18) . .
C4X C3X C2X 103.9(16) . .
CX3 C3X C2X 109.8(17) . .
C4X C3X O3X 99.9(14) . .
CX3 C3X O3X 111.8(16) . .
C2X C3X O3X 110.2(14) . .
C5X C4X C3X 121.3(18) . .
C5X C4X H4XA 107.0 . .
C3X C4X H4XA 107.0 . .
C5X C4X H4XB 107.0 . .
C3X C4X H4XB 107.0 . .
H4XA C4X H4XB 106.7 . .
C4X C5X C6X 117.6(16) . .
C4X C5X H5XA 107.9 . .
C6X C5X H5XA 107.9 . .
C4X C5X H5XB 107.9 . .
C6X C5X H5XB 107.9 . .
H5XA C5X H5XB 107.2 . .
C7X C6X C5X 136(2) . .
C7X C6X H6X 111.9 . .
C5X C6X H6X 111.9 . .
C6X C7X C8X 125.4(16) . .
C6X C7X CX7 120.9(16) . .
C8X C7X CX7 113.4(15) . .
C9X C8X C7X 119.1(12) . .
C9X C8X H8XA 107.6 . .
C7X C8X H8XA 107.6 . .
C9X C8X H8XB 107.6 . .
C7X C8X H8XB 107.6 . .
H8XA C8X H8XB 107.0 . .
C10X C9X C8X 112.7(12) . .
C10X C9X H9XA 109.1 . .
C8X C9X H9XA 109.1 . .
C10X C9X H9XB 109.1 . .
C8X C9X H9XB 109.1 . .
H9XA C9X H9XB 107.8 . .
C11X C10X C9X 131.9(17) . .
C11X C10X H10X 114.0 . .
C9X C10X H10X 114.0 . .
C10X C11X C12X 126.8(17) . .
C10X C11X CX11 123.1(15) . .
C12X C11X CX11 110.1(14) . .
C13X C12X C11X 116.7(14) . .
C13X C12X H12A 108.1 . .
C11X C12X H12A 108.1 . .
C13X C12X H12B 108.1 . .
C11X C12X H12B 108.1 . .
H12A C12X H12B 107.3 . .
C12X C13X C14X 105.6(15) . .
C12X C13X H13A 110.6 . .
C14X C13X H13A 110.6 . .
C12X C13X H13B 110.6 . .
C14X C13X H13B 110.6 . .
H13A C13X H13B 108.8 . .
C15X C14X C13X 119.6(18) . .
C15X C14X H14X 120.2 . .
C13X C14X H14X 120.2 . .
C14X C15X CX15 128.0(18) . .
C14X C15X C16X 122.7(18) . .
CX15 C15X C16X 109.3(15) . .
C15X C16X H16A 109.5 . .
C15X C16X H16B 109.5 . .
H16A C16X H16B 109.5 . .
C15X C16X H16C 109.5 . .
H16A C16X H16C 109.5 . .
H16B C16X H16C 109.5 . .
O17X C17X O3X 132(2) . .
O17X C17X C18X 118.0(18) . .
O3X C17X C18X 110.5(15) . .
C18X C20X H20A 109.5 . .
C18X C20X H20B 109.5 . .
H20A C20X H20B 109.5 . .
C18X C20X H20C 109.5 . .
H20A C20X H20C 109.5 . .
H20B C20X H20C 109.5 . .
C20X C18X C19X 112.2(16) . .
C20X C18X C17X 101.4(17) . .
C19X C18X C17X 111.6(16) . .
C20X C18X H18X 110.5 . .
C19X C18X H18X 110.5 . .
C17X C18X H18X 110.5 . .
C18X C19X H19A 109.5 . .
C18X C19X H19B 109.5 . .
H19A C19X H19B 109.5 . .
C18X C19X H19C 109.5 . .
H19A C19X H19C 109.5 . .
H19B C19X H19C 109.5 . .
C3X CX3 HX3A 109.5 . .
C3X CX3 HX3B 109.5 . .
HX3A CX3 HX3B 109.5 . .
C3X CX3 HX3C 109.5 . .
HX3A CX3 HX3C 109.5 . .
HX3B CX3 HX3C 109.5 . .
C7X CX7 HX7A 109.5 . .
C7X CX7 HX7B 109.5 . .
HX7A CX7 HX7B 109.5 . .
C7X CX7 HX7C 109.5 . .
HX7A CX7 HX7C 109.5 . .
HX7B CX7 HX7C 109.5 . .
C11X CX11 HX1A 109.5 . .
C11X CX11 HX1B 109.5 . .
HX1A CX11 HX1B 109.5 . .
C11X CX11 HX1C 109.5 . .
HX1A CX11 HX1C 109.5 . .
HX1B CX11 HX1C 109.5 . .
C15X CX15 HX1D 109.5 . .
C15X CX15 HX1E 109.5 . .
HX1D CX15 HX1E 109.5 . .
C15X CX15 HX1F 109.5 . .
HX1D CX15 HX1F 109.5 . .
HX1E CX15 HX1F 109.5 . .
C17X O3X C3X 119.8(14) . .
C2P C1P H1PA 120.0 . .
C2P C1P H1PB 120.0 . .
H1PA C1P H1PB 120.0 . .
C1P C2P C3P 132(3) . .
C1P C2P H2P 114.2 . .
C3P C2P H2P 114.2 . .
C2P C3P O3P 112.7(18) . .
C2P C3P C4P 111.1(19) . .
O3P C3P C4P 104.6(17) . .
C2P C3P CP3 114(2) . .
O3P C3P CP3 103.4(19) . .
C4P C3P CP3 110(2) . .
C5P C4P C3P 117.2(19) . .
C5P C4P H4PA 108.0 . .
C3P C4P H4PA 108.0 . .
C5P C4P H4PB 108.0 . .
C3P C4P H4PB 108.0 . .
H4PA C4P H4PB 107.2 . .
C6P C5P C4P 114.0(17) . .
C6P C5P H5PA 108.7 . .
C4P C5P H5PA 108.7 . .
C6P C5P H5PB 108.8 . .
C4P C5P H5PB 108.8 . .
H5PA C5P H5PB 107.6 . .
C7P C6P C5P 137(2) . .
C7P C6P H6P 111.6 . .
C5P C6P H6P 111.6 . .
C6P C7P C8P 128(2) . .
C6P C7P CP7 119.1(19) . .
C8P C7P CP7 112.8(19) . .
C9P C8P C7P 119.7(17) . .
C9P C8P H8PA 107.4 . .
C7P C8P H8PA 107.4 . .
C9P C8P H8PB 107.4 . .
C7P C8P H8PB 107.4 . .
H8PA C8P H8PB 106.9 . .
C8P C9P C10P 116.8(17) . .
C8P C9P H9PA 108.1 . .
C10P C9P H9PA 108.1 . .
C8P C9P H9PB 108.1 . .
C10P C9P H9PB 108.1 . .
H9PA C9P H9PB 107.3 . .
C11P C10P C9P 131(3) . .
C11P C10P H10P 114.3 . .
C9P C10P H10P 114.3 . .
C10P C11P C12P 130(3) . .
C10P C11P CP11 120(2) . .
C12P C11P CP11 110(2) . .
C11P C12P C13P 117(2) . .
C11P C12P H12C 108.0 . .
C13P C12P H12C 108.0 . .
C11P C12P H12D 108.0 . .
C13P C12P H12D 108.0 . .
H12C C12P H12D 107.3 . .
C12P C13P C14P 109(2) . .
C12P C13P H13C 109.8 . .
C14P C13P H13C 109.8 . .
C12P C13P H13D 109.8 . .
C14P C13P H13D 109.8 . .
H13C C13P H13D 108.3 . .
C15P C14P C13P 125(3) . .
C15P C14P H14P 117.4 . .
C13P C14P H14P 117.4 . .
C14P C15P CP15 124(3) . .
C14P C15P C16P 132(3) . .
CP15 C15P C16P 104(2) . .
C15P C16P H16D 109.5 . .
C15P C16P H16E 109.5 . .
H16D C16P H16E 109.5 . .
C15P C16P H16F 109.5 . .
H16D C16P H16F 109.5 . .
H16E C16P H16F 109.5 . .
O17P C17P O3P 138(3) . .
O17P C17P C18P 115(2) . .
O3P C17P C18P 106.8(19) . .
C20P C18P C19P 105(2) . .
C20P C18P C17P 117(3) . .
C19P C18P C17P 111(2) . .
C20P C18P H18P 107.7 . .
C19P C18P H18P 107.6 . .
C17P C18P H18P 107.6 . .
C18P C19P H19D 109.5 . .
C18P C19P H19E 109.5 . .
H19D C19P H19E 109.5 . .
C18P C19P H19F 109.5 . .
H19D C19P H19F 109.5 . .
H19E C19P H19F 109.5 . .
C18P C20P H20D 109.5 . .
C18P C20P H20E 109.5 . .
H20D C20P H20E 109.5 . .
C18P C20P H20F 109.5 . .
H20D C20P H20F 109.5 . .
H20E C20P H20F 109.5 . .
C3P CP3 HP3A 109.5 . .
C3P CP3 HP3B 109.5 . .
HP3A CP3 HP3B 109.5 . .
C3P CP3 HP3C 109.5 . .
HP3A CP3 HP3C 109.5 . .
HP3B CP3 HP3C 109.5 . .
C7P CP7 HP7A 109.5 . .
C7P CP7 HP7B 109.5 . .
HP7A CP7 HP7B 109.5 . .
C7P CP7 HP7C 109.5 . .
HP7A CP7 HP7C 109.5 . .
HP7B CP7 HP7C 109.5 . .
C11P CP11 HP1A 109.5 . .
C11P CP11 HP1B 109.5 . .
HP1A CP11 HP1B 109.5 . .
C11P CP11 HP1C 109.5 . .
HP1A CP11 HP1C 109.5 . .
HP1B CP11 HP1C 109.5 . .
C15P CP15 HP1D 109.5 . .
C15P CP15 HP1E 109.5 . .
HP1D CP15 HP1E 109.5 . .
C15P CP15 HP1F 109.5 . .
HP1D CP15 HP1F 109.5 . .
HP1E CP15 HP1F 109.5 . .
C17P O3P C3P 115.9(19) . .
C2Q C1Q H1QA 120.0 . .
C2Q C1Q H1QB 120.0 . .
H1QA C1Q H1QB 120.0 . .
C1Q C2Q C3Q 123(3) . .
C1Q C2Q H2Q 118.6 . .
C3Q C2Q H2Q 118.6 . .
C2Q C3Q C4Q 110(2) . .
C2Q C3Q CQ3 109(2) . .
C4Q C3Q CQ3 112(2) . .
C2Q C3Q O3Q 108(2) . .
C4Q C3Q O3Q 112(2) . .
CQ3 C3Q O3Q 106(2) . .
C5Q C4Q C3Q 109(2) . .
C5Q C4Q H4QA 109.8 . .
C3Q C4Q H4QA 109.8 . .
C5Q C4Q H4QB 109.8 . .
C3Q C4Q H4QB 109.8 . .
H4QA C4Q H4QB 108.2 . .
C6Q C5Q C4Q 112(3) . .
C6Q C5Q H5QA 109.1 . .
C4Q C5Q H5QA 109.1 . .
C6Q C5Q H5QB 109.1 . .
C4Q C5Q H5QB 109.1 . .
H5QA C5Q H5QB 107.9 . .
C7Q C6Q C5Q 132(3) . .
C7Q C6Q H6Q 114.2 . .
C5Q C6Q H6Q 114.2 . .
C6Q C7Q CQ7 125(3) . .
C6Q C7Q C8Q 121(3) . .
CQ7 C7Q C8Q 113(2) . .
C9Q C8Q C7Q 112(2) . .
C9Q C8Q H8QA 109.2 . .
C7Q C8Q H8QA 109.2 . .
C9Q C8Q H8QB 109.2 . .
C7Q C8Q H8QB 109.2 . .
H8QA C8Q H8QB 107.9 . .
C8Q C9Q C10Q 121(3) . .
C8Q C9Q H9QA 107.0 . .
C10Q C9Q H9QA 107.0 . .
C8Q C9Q H9QB 107.0 . .
C10Q C9Q H9QB 107.0 . .
H9QA C9Q H9QB 106.7 . .
C11Q C10Q C9Q 126(3) . .
C11Q C10Q H10Q 116.9 . .
C9Q C10Q H10Q 116.9 . .
C10Q C11Q C12Q 127(3) . .
C10Q C11Q CQ11 122(2) . .
C12Q C11Q CQ11 112(2) . .
C13Q C12Q C11Q 119(3) . .
C13Q C12Q H12E 107.5 . .
C11Q C12Q H12E 107.5 . .
C13Q C12Q H12F 107.5 . .
C11Q C12Q H12F 107.5 . .
H12E C12Q H12F 107.0 . .
C12Q C13Q C14Q 124(3) . .
C12Q C13Q H13E 106.3 . .
C14Q C13Q H13E 106.3 . .
C12Q C13Q H13F 106.3 . .
C14Q C13Q H13F 106.3 . .
H13E C13Q H13F 106.4 . .
C15Q C14Q C13Q 129(4) . .
C15Q C14Q H14Q 115.6 . .
C13Q C14Q H14Q 115.6 . .
C14Q C15Q C16Q 121(3) . .
C14Q C15Q CQ15 127(3) . .
C16Q C15Q CQ15 112(2) . .
C15Q C16Q H16G 109.5 . .
C15Q C16Q H16H 109.5 . .
H16G C16Q H16H 109.5 . .
C15Q C16Q H16I 109.5 . .
H16G C16Q H16I 109.5 . .
H16H C16Q H16I 109.5 . .
O17Q C17Q O3Q 136(5) . .
O17Q C17Q C18Q 109(3) . .
O3Q C17Q C18Q 115(3) . .
C20Q C18Q C19Q 110(2) . .
C20Q C18Q C17Q 119(4) . .
C19Q C18Q C17Q 119(4) . .
C20Q C18Q H18Q 101.6 . .
C19Q C18Q H18Q 101.7 . .
C17Q C18Q H18Q 101.6 . .
C18Q C19Q H19G 109.5 . .
C18Q C19Q H19H 109.5 . .
H19G C19Q H19H 109.5 . .
C18Q C19Q H19I 109.5 . .
H19G C19Q H19I 109.5 . .
H19H C19Q H19I 109.5 . .
C18Q C20Q H20G 109.5 . .
C18Q C20Q H20H 109.4 . .
H20G C20Q H20H 109.5 . .
C18Q C20Q H20I 109.5 . .
H20G C20Q H20I 109.5 . .
H20H C20Q H20I 109.5 . .
C3Q CQ3 HQ3A 109.5 . .
C3Q CQ3 HQ3B 109.5 . .
HQ3A CQ3 HQ3B 109.5 . .
C3Q CQ3 HQ3C 109.5 . .
HQ3A CQ3 HQ3C 109.5 . .
HQ3B CQ3 HQ3C 109.5 . .
C7Q CQ7 HQ7A 109.5 . .
C7Q CQ7 HQ7B 109.5 . .
HQ7A CQ7 HQ7B 109.5 . .
C7Q CQ7 HQ7C 109.5 . .
HQ7A CQ7 HQ7C 109.5 . .
HQ7B CQ7 HQ7C 109.5 . .
C11Q CQ11 HQ1A 109.5 . .
C11Q CQ11 HQ1B 109.5 . .
HQ1A CQ11 HQ1B 109.5 . .
C11Q CQ11 HQ1C 109.5 . .
HQ1A CQ11 HQ1C 109.5 . .
HQ1B CQ11 HQ1C 109.5 . .
C15Q CQ15 HQ1D 109.5 . .
C15Q CQ15 HQ1E 109.5 . .
HQ1D CQ15 HQ1E 109.5 . .
C15Q CQ15 HQ1F 109.5 . .
HQ1D CQ15 HQ1F 109.5 . .
HQ1E CQ15 HQ1F 109.5 . .
C17Q O3Q C3Q 113(2) . .
N33 Pd01 N37 87.7(3) . .
N33 Pd01 N68 92.6(3) . .
N37 Pd01 N68 179.1(3) . .
N33 Pd01 N67 178.7(3) . .
N37 Pd01 N67 93.6(3) . .
N68 Pd01 N67 86.2(4) . .
N55 Pd0A N19 178.0(5) . .
N55 Pd0A N9 95.3(4) . .
N19 Pd0A N9 86.3(3) . .
N55 Pd0A N56 85.0(4) . .
N19 Pd0A N56 93.4(4) . .
N9 Pd0A N56 179.1(4) . .
N14 Pd1B N051 95.8(5) . .
N14 Pd1B N21 86.1(4) . .
N051 Pd1B N21 177.6(6) . .
N14 Pd1B N052 172.8(6) . .
N051 Pd1B N052 84.8(5) . .
N21 Pd1B N052 93.2(5) . .
CA51 N051 CA52 111.2(13) . .
CA51 N051 CA53 112.3(13) . .
CA52 N051 CA53 106.8(11) . .
CA51 N051 Pd1B 110.5(8) . .
CA52 N051 Pd1B 110.0(9) . .
CA53 N051 Pd1B 105.8(8) . .
CA54 N052 CA56 106.8(12) . .
CA54 N052 CA55 110.4(12) . .
CA56 N052 CA55 105.1(13) . .
CA54 N052 Pd1B 108.4(9) . .
CA56 N052 Pd1B 117.2(9) . .
CA55 N052 Pd1B 109.0(11) . .
N051 CA51 HA5A 109.5 . .
N051 CA51 HA5B 109.5 . .
HA5A CA51 HA5B 109.5 . .
N051 CA51 HA5C 109.5 . .
HA5A CA51 HA5C 109.5 . .
HA5B CA51 HA5C 109.5 . .
N051 CA52 HA5D 109.5 . .
N051 CA52 HA5E 109.5 . .
HA5D CA52 HA5E 109.5 . .
N051 CA52 HA5F 109.5 . .
HA5D CA52 HA5F 109.5 . .
HA5E CA52 HA5F 109.5 . .
N051 CA53 CA54 110.6(11) . .
N051 CA53 HA5G 109.5 . .
CA54 CA53 HA5G 109.5 . .
N051 CA53 HA5H 109.5 . .
CA54 CA53 HA5H 109.5 . .
HA5G CA53 HA5H 108.1 . .
N052 CA54 CA53 106.3(12) . .
N052 CA54 HA5I 110.5 . .
CA53 CA54 HA5I 110.5 . .
N052 CA54 HA5J 110.5 . .
CA53 CA54 HA5J 110.5 . .
HA5I CA54 HA5J 108.7 . .
N052 CA55 HA5K 109.5 . .
N052 CA55 HA5L 109.5 . .
HA5K CA55 HA5L 109.5 . .
N052 CA55 HA5M 109.5 . .
HA5K CA55 HA5M 109.5 . .
HA5L CA55 HA5M 109.5 . .
N052 CA56 HA5N 109.5 . .
N052 CA56 HA5O 109.5 . .
HA5N CA56 HA5O 109.5 . .
N052 CA56 HA5P 109.5 . .
HA5N CA56 HA5P 109.5 . .
HA5O CA56 HA5P 109.5 . .
C156 Pd0B N52 43.6(13) . .
C156 Pd0B N51 79(3) . .
N52 Pd0B N51 83.2(18) . .
C156 Pd0B N21 102.5(19) . .
N52 Pd0B N21 100.0(14) . .
N51 Pd0B N21 176.6(16) . .
C156 Pd0B N14 152.7(18) . .
N52 Pd0B N14 163(2) . .
N51 Pd0B N14 96.3(16) . .
N21 Pd0B N14 80.8(7) . .
C152 N51 C151 111(3) . .
C152 N51 C153 108(3) . .
C151 N51 C153 108(3) . .
C152 N51 Pd0B 109(4) . .
C151 N51 Pd0B 110(3) . .
C153 N51 Pd0B 111(2) . .
C155 N52 C156 116(3) . .
C155 N52 C154 115(3) . .
C156 N52 C154 110(3) . .
C155 N52 Pd0B 129(5) . .
C156 N52 Pd0B 66(4) . .
C154 N52 Pd0B 110(3) . .
N51 C151 H15A 109.5 . .
N51 C151 H15B 109.5 . .
H15A C151 H15B 109.5 . .
N51 C151 H15C 109.5 . .
H15A C151 H15C 109.5 . .
H15B C151 H15C 109.5 . .
N51 C152 H15D 109.5 . .
N51 C152 H15E 109.5 . .
H15D C152 H15E 109.5 . .
N51 C152 H15F 109.5 . .
H15D C152 H15F 109.5 . .
H15E C152 H15F 109.5 . .
C154 C153 N51 111(3) . .
C154 C153 H15G 109.5 . .
N51 C153 H15G 109.5 . .
C154 C153 H15H 109.6 . .
N51 C153 H15H 109.5 . .
H15G C153 H15H 108.1 . .
N52 C154 C153 108(2) . .
N52 C154 H15I 110.1 . .
C153 C154 H15I 110.2 . .
N52 C154 H15J 110.1 . .
C153 C154 H15J 110.1 . .
H15I C154 H15J 108.5 . .
N52 C155 H15K 109.4 . .
N52 C155 H15L 109.5 . .
H15K C155 H15L 109.5 . .
N52 C155 H15M 109.4 . .
H15K C155 H15M 109.5 . .
H15L C155 H15M 109.5 . .
N52 C156 Pd0B 70(3) . .
N52 C156 H15N 109.5 . .
Pd0B C156 H15N 68.4 . .
N52 C156 H15O 109.5 . .
Pd0B C156 H15O 73.2 . .
H15N C156 H15O 109.5 . .
N52 C156 H15P 109.5 . .
Pd0B C156 H15P 177.2 . .
H15N C156 H15P 109.5 . .
H15O C156 H15P 109.5 . .
N7 Pd0C N58 101.2(7) . .
N7 Pd0C N57 171.1(8) . .
N58 Pd0C N57 87.5(9) . .
N7 Pd0C N13 85.2(4) . .
N58 Pd0C N13 173.1(6) . .
N57 Pd0C N13 86.2(7) . .
C170 N57 C169 110(2) . .
C170 N57 C171 110(2) . .
C169 N57 C171 106.5(18) . .
C170 N57 Pd0C 108(2) . .
C169 N57 Pd0C 118(2) . .
C171 N57 Pd0C 104.2(15) . .
C173 N58 C174 108.8(18) . .
C173 N58 C172 113.2(17) . .
C174 N58 C172 112.7(17) . .
C173 N58 Pd0C 106.5(12) . .
C174 N58 Pd0C 109.1(14) . .
C172 N58 Pd0C 106.3(13) . .
N57 C169 H16J 109.5 . .
N57 C169 H16K 109.5 . .
H16J C169 H16K 109.5 . .
N57 C169 H16L 109.5 . .
H16J C169 H16L 109.5 . .
H16K C169 H16L 109.5 . .
N57 C170 H17A 109.5 . .
N57 C170 H17B 109.5 . .
H17A C170 H17B 109.5 . .
N57 C170 H17C 109.5 . .
H17A C170 H17C 109.5 . .
H17B C170 H17C 109.5 . .
N57 C171 C172 108.5(19) . .
N57 C171 H17D 110.0 . .
C172 C171 H17D 110.0 . .
N57 C171 H17E 110.0 . .
C172 C171 H17E 110.0 . .
H17D C171 H17E 108.4 . .
N58 C172 C171 107.9(18) . .
N58 C172 H17F 110.1 . .
C171 C172 H17F 110.1 . .
N58 C172 H17G 110.1 . .
C171 C172 H17G 110.1 . .
H17F C172 H17G 108.4 . .
N58 C173 H17H 109.5 . .
N58 C173 H17I 109.5 . .
H17H C173 H17I 109.5 . .
N58 C173 H17J 109.5 . .
H17H C173 H17J 109.5 . .
H17I C173 H17J 109.5 . .
N58 C174 H17K 109.5 . .
N58 C174 H17L 109.5 . .
H17K C174 H17L 109.5 . .
N58 C174 H17M 109.5 . .
H17K C174 H17M 109.5 . .
H17L C174 H17M 109.5 . .
N7 Pd1C C19 30.1(7) . .
N7 Pd1C C23 23.3(7) . .
C19 Pd1C C23 53.0(6) . .
N13 Pd2C NB57 105.2(13) . .
N13 Pd2C NB58 167.5(11) . .
NB57 Pd2C NB58 84.9(15) . .
N13 Pd2C N7 86.6(5) . .
NB57 Pd2C N7 167.6(15) . .
NB58 Pd2C N7 83.8(10) . .
CB70 NB57 CB71 113(3) . .
CB70 NB57 CB69 112(3) . .
CB71 NB57 CB69 108(3) . .
CB70 NB57 Pd2C 113(4) . .
CB71 NB57 Pd2C 107(3) . .
CB69 NB57 Pd2C 104(4) . .
CB72 NB58 CB73 110(2) . .
CB72 NB58 CB74 100(2) . .
CB73 NB58 CB74 101(3) . .
CB72 NB58 Pd2C 106(2) . .
CB73 NB58 Pd2C 123(2) . .
CB74 NB58 Pd2C 115(3) . .
NB57 CB69 HB6A 109.5 . .
NB57 CB69 HB6B 109.5 . .
HB6A CB69 HB6B 109.5 . .
NB57 CB69 HB6C 109.5 . .
HB6A CB69 HB6C 109.5 . .
HB6B CB69 HB6C 109.5 . .
NB57 CB70 HB7A 109.5 . .
NB57 CB70 HB7B 109.5 . .
HB7A CB70 HB7B 109.5 . .
NB57 CB70 HB7C 109.5 . .
HB7A CB70 HB7C 109.5 . .
HB7B CB70 HB7C 109.5 . .
NB57 CB71 CB72 106(2) . .
NB57 CB71 HB7D 110.6 . .
CB72 CB71 HB7D 110.6 . .
NB57 CB71 HB7E 110.6 . .
CB72 CB71 HB7E 110.6 . .
HB7D CB71 HB7E 108.7 . .
NB58 CB72 CB71 107(2) . .
NB58 CB72 HB7F 110.3 . .
CB71 CB72 HB7F 110.3 . .
NB58 CB72 HB7G 110.3 . .
CB71 CB72 HB7G 110.3 . .
HB7F CB72 HB7G 108.6 . .
NB58 CB73 HB7H 109.5 . .
NB58 CB73 HB7I 109.5 . .
HB7H CB73 HB7I 109.5 . .
NB58 CB73 HB7J 109.5 . .
HB7H CB73 HB7J 109.5 . .
HB7I CB73 HB7J 109.5 . .
NB58 CB74 HB7K 109.5 . .
NB58 CB74 HB7L 109.5 . .
HB7K CB74 HB7L 109.5 . .
NB58 CB74 HB7M 109.5 . .
HB7K CB74 HB7M 109.5 . .
HB7L CB74 HB7M 109.5 . .
N26 Pd02 N63 94.6(3) . .
N26 Pd02 N45 84.6(3) . .
N63 Pd02 N45 179.2(3) . .
N26 Pd02 N64 177.8(3) . .
N63 Pd02 N64 86.4(3) . .
N45 Pd02 N64 94.4(3) . .
N31 Pd03 N43 87.2(3) . .
N31 Pd03 N69 93.3(3) . .
N43 Pd03 N69 177.3(3) . .
N31 Pd03 N70 179.4(3) . .
N43 Pd03 N70 93.4(3) . .
N69 Pd03 N70 86.1(3) . .
N44 Pd04 N65 178.3(3) . .
N44 Pd04 N39 85.0(3) . .
N65 Pd04 N39 93.9(3) . .
N44 Pd04 N66 94.3(3) . .
N65 Pd04 N66 86.8(3) . .
N39 Pd04 N66 179.2(3) . .
N25 Pd05 N32 86.9(3) . .
N25 Pd05 N71 179.7(3) . .
N32 Pd05 N71 93.4(3) . .
N25 Pd05 N72 93.5(3) . .
N32 Pd05 N72 178.6(3) . .
N71 Pd05 N72 86.2(3) . .
N15 Pd06 N2 85.6(3) . .
N15 Pd06 N50 178.5(3) . .
N2 Pd06 N50 94.7(3) . .
N15 Pd06 N49 93.2(3) . .
N2 Pd06 N49 178.7(3) . .
N50 Pd06 N49 86.5(3) . .
N3 Pd07 N20 84.8(3) . .
N3 Pd07 N54 177.0(3) . .
N20 Pd07 N54 94.6(3) . .
N3 Pd07 N53 95.1(3) . .
N20 Pd07 N53 179.1(3) . .
N54 Pd07 N53 85.4(4) . .
N1 Pd08 N8 86.2(3) . .
N1 Pd08 N60 177.6(4) . .
N8 Pd08 N60 95.8(3) . .
N1 Pd08 N59 92.9(3) . .
N8 Pd08 N59 179.0(4) . .
N60 Pd08 N59 85.1(4) . .
N27 Pd09 N38 85.7(3) . .
N27 Pd09 N61 177.8(4) . .
N38 Pd09 N61 93.9(3) . .
N27 Pd09 N62 94.4(3) . .
N38 Pd09 N62 179.9(4) . .
N61 Pd09 N62 86.0(4) . .
CA64 N55 CA65 111(2) . .
CA64 N55 CA63 113(2) . .
CA65 N55 CA63 108(2) . .
C165 N55 C164 111.6(17) . .
C165 N55 C163 112.0(15) . .
C164 N55 C163 102.7(16) . .
CA64 N55 Pd0A 115(3) . .
C165 N55 Pd0A 108.4(10) . .
CA65 N55 Pd0A 104.1(14) . .
CA63 N55 Pd0A 104(2) . .
C164 N55 Pd0A 110.9(17) . .
C163 N55 Pd0A 111.1(13) . .
C168 N56 C167 112.9(17) . .
CA66 N56 CA68 107(2) . .
CA66 N56 CA67 112.9(17) . .
CA68 N56 CA67 104(2) . .
C168 N56 C166 105.5(14) . .
C167 N56 C166 109.3(14) . .
C168 N56 Pd0A 114.2(13) . .
C167 N56 Pd0A 109.5(14) . .
CA66 N56 Pd0A 110.2(14) . .
CA68 N56 Pd0A 113(3) . .
CA67 N56 Pd0A 109.4(15) . .
C166 N56 Pd0A 105.0(10) . .
N55 C163 H16M 109.5 . .
N55 C163 H16N 109.5 . .
H16M C163 H16N 109.5 . .
N55 C163 H16O 109.5 . .
H16M C163 H16O 109.5 . .
H16N C163 H16O 109.5 . .
N55 C164 H16P 109.5 . .
N55 C164 H16Q 109.5 . .
H16P C164 H16Q 109.5 . .
N55 C164 H16R 109.5 . .
H16P C164 H16R 109.5 . .
H16Q C164 H16R 109.5 . .
N55 C165 C166 106.8(16) . .
N55 C165 H16S 110.4 . .
C166 C165 H16S 110.4 . .
N55 C165 H16T 110.4 . .
C166 C165 H16T 110.4 . .
H16S C165 H16T 108.6 . .
C165 C166 N56 106.6(16) . .
C165 C166 H16U 110.4 . .
N56 C166 H16U 110.4 . .
C165 C166 H16V 110.4 . .
N56 C166 H16V 110.4 . .
H16U C166 H16V 108.6 . .
N56 C167 H16W 109.5 . .
N56 C167 H16X 109.5 . .
H16W C167 H16X 109.5 . .
N56 C167 H16Y 109.5 . .
H16W C167 H16Y 109.5 . .
H16X C167 H16Y 109.5 . .
N56 C168 H16Z 109.5 . .
N56 C168 H110 109.5 . .
H16Z C168 H110 109.5 . .
N56 C168 H111 109.5 . .
H16Z C168 H111 109.5 . .
H110 C168 H111 109.5 . .
N55 CA63 HA6A 109.5 . .
N55 CA63 HA6B 109.5 . .
HA6A CA63 HA6B 109.5 . .
N55 CA63 HA6C 109.5 . .
HA6A CA63 HA6C 109.5 . .
HA6B CA63 HA6C 109.5 . .
N55 CA64 HA6D 109.5 . .
N55 CA64 HA6E 109.5 . .
HA6D CA64 HA6E 109.5 . .
N55 CA64 HA6F 109.5 . .
HA6D CA64 HA6F 109.5 . .
HA6E CA64 HA6F 109.5 . .
CA66 CA65 N55 115(2) . .
CA66 CA65 HA6G 108.6 . .
N55 CA65 HA6G 108.6 . .
CA66 CA65 HA6H 108.6 . .
N55 CA65 HA6H 108.6 . .
HA6G CA65 HA6H 107.6 . .
CA65 CA66 N56 101(2) . .
CA65 CA66 HA6I 111.5 . .
N56 CA66 HA6I 111.5 . .
CA65 CA66 HA6J 111.5 . .
N56 CA66 HA6J 111.5 . .
HA6I CA66 HA6J 109.3 . .
N56 CA67 HA6K 109.5 . .
N56 CA67 HA6L 109.5 . .
HA6K CA67 HA6L 109.5 . .
N56 CA67 HA6M 109.5 . .
HA6K CA67 HA6M 109.5 . .
HA6L CA67 HA6M 109.5 . .
N56 CA68 HA6N 109.5 . .
N56 CA68 HA6O 109.5 . .
HA6N CA68 HA6O 109.5 . .
N56 CA68 HA6P 109.5 . .
HA6N CA68 HA6P 109.5 . .
HA6O CA68 HA6P 109.5 . .
CB12 N71 CB11 108.4(17) . .
C212 N71 C213 115.7(17) . .
CB12 N71 CB13 109.8(13) . .
CB11 N71 CB13 110.1(14) . .
C212 N71 C211 107.6(18) . .
C213 N71 C211 106.9(13) . .
C212 N71 Pd05 112(2) . .
CB12 N71 Pd05 111.5(15) . .
CB11 N71 Pd05 111.4(18) . .
C213 N71 Pd05 105.0(11) . .
CB13 N71 Pd05 105.5(9) . .
C211 N71 Pd05 109.4(16) . .
C215 N72 C216 109(2) . .
CB16 N72 CB15 112.5(18) . .
C215 N72 C214 110.2(15) . .
C216 N72 C214 109.0(15) . .
CB16 N72 CB14 112.7(15) . .
CB15 N72 CB14 105.0(13) . .
CB16 N72 Pd05 113(2) . .
C215 N72 Pd05 115(2) . .
C216 N72 Pd05 109(2) . .
CB15 N72 Pd05 107.6(15) . .
C214 N72 Pd05 104.9(9) . .
CB14 N72 Pd05 105.0(10) . .
N71 C211 H21A 109.5 . .
N71 C211 H21B 109.5 . .
H21A C211 H21B 109.5 . .
N71 C211 H21C 109.5 . .
H21A C211 H21C 109.5 . .
H21B C211 H21C 109.5 . .
N71 C212 H21D 109.5 . .
N71 C212 H21E 109.5 . .
H21D C212 H21E 109.5 . .
N71 C212 H21F 109.5 . .
H21D C212 H21F 109.5 . .
H21E C212 H21F 109.5 . .
C214 C213 N71 108.5(17) . .
C214 C213 H21G 110.0 . .
N71 C213 H21G 110.0 . .
C214 C213 H21H 110.0 . .
N71 C213 H21H 110.0 . .
H21G C213 H21H 108.4 . .
C213 C214 N72 108.2(18) . .
C213 C214 H21I 110.1 . .
N72 C214 H21I 110.1 . .
C213 C214 H21J 110.1 . .
N72 C214 H21J 110.1 . .
H21I C214 H21J 108.4 . .
N72 C215 H21K 109.5 . .
N72 C215 H21L 109.5 . .
H21K C215 H21L 109.5 . .
N72 C215 H21M 109.5 . .
H21K C215 H21M 109.5 . .
H21L C215 H21M 109.5 . .
N72 C216 H21N 109.5 . .
N72 C216 H21O 109.5 . .
H21N C216 H21O 109.5 . .
N72 C216 H21P 109.5 . .
H21N C216 H21P 109.5 . .
H21O C216 H21P 109.5 . .
N71 CB11 HB1A 109.5 . .
N71 CB11 HB1B 109.5 . .
HB1A CB11 HB1B 109.5 . .
N71 CB11 HB1C 109.5 . .
HB1A CB11 HB1C 109.5 . .
HB1B CB11 HB1C 109.5 . .
N71 CB12 HB1D 109.5 . .
N71 CB12 HB1E 109.5 . .
HB1D CB12 HB1E 109.5 . .
N71 CB12 HB1F 109.5 . .
HB1D CB12 HB1F 109.5 . .
HB1E CB12 HB1F 109.5 . .
CB14 CB13 N71 110.3(17) . .
CB14 CB13 HB1G 109.6 . .
N71 CB13 HB1G 109.6 . .
CB14 CB13 HB1H 109.6 . .
N71 CB13 HB1H 109.6 . .
HB1G CB13 HB1H 108.1 . .
CB13 CB14 N72 108.7(16) . .
CB13 CB14 HB1I 110.0 . .
N72 CB14 HB1I 110.0 . .
CB13 CB14 HB1J 110.0 . .
N72 CB14 HB1J 110.0 . .
HB1I CB14 HB1J 108.3 . .
N72 CB15 HB1K 109.5 . .
N72 CB15 HB1L 109.5 . .
HB1K CB15 HB1L 109.5 . .
N72 CB15 HB1M 109.5 . .
HB1K CB15 HB1M 109.5 . .
HB1L CB15 HB1M 109.5 . .
N72 CB16 HB1N 109.5 . .
N72 CB16 HB1O 109.5 . .
HB1N CB16 HB1O 109.5 . .
N72 CB16 HB1P 109.5 . .
HB1N CB16 HB1P 109.5 . .
HB1O CB16 HB1P 109.5 . .
C205 N69 C206 114(2) . .
CB07 N69 CB05 111.2(15) . .
CB07 N69 CB06 110.0(13) . .
CB05 N69 CB06 111.1(14) . .
C205 N69 C207 108.8(17) . .
C206 N69 C207 108.2(17) . .
C205 N69 Pd03 112(2) . .
CB07 N69 Pd03 104.9(9) . .
C206 N69 Pd03 108.8(19) . .
CB05 N69 Pd03 107.5(17) . .
CB06 N69 Pd03 112.0(12) . .
C207 N69 Pd03 104.9(11) . .
CB09 N70 CB10 110.6(15) . .
CB09 N70 CB08 109.5(13) . .
CB10 N70 CB08 112.0(14) . .
C209 N70 C210 107.8(18) . .
C209 N70 C208 111.6(17) . .
C210 N70 C208 106.1(15) . .
C209 N70 Pd03 112.0(19) . .
CB09 N70 Pd03 112.1(11) . .
CB10 N70 Pd03 106.8(15) . .
CB08 N70 Pd03 105.7(8) . .
C210 N70 Pd03 112.9(15) . .
C208 N70 Pd03 106.4(11) . .
N69 C205 H20J 109.5 . .
N69 C205 H20K 109.5 . .
H20J C205 H20K 109.5 . .
N69 C205 H20L 109.5 . .
H20J C205 H20L 109.5 . .
H20K C205 H20L 109.5 . .
N69 C206 H20M 109.5 . .
N69 C206 H20N 109.5 . .
H20M C206 H20N 109.5 . .
N69 C206 H20O 109.5 . .
H20M C206 H20O 109.5 . .
H20N C206 H20O 109.5 . .
C208 C207 N69 111.0(18) . .
C208 C207 H20P 109.4 . .
N69 C207 H20P 109.4 . .
C208 C207 H20Q 109.4 . .
N69 C207 H20Q 109.4 . .
H20P C207 H20Q 108.0 . .
C207 C208 N70 106.0(19) . .
C207 C208 H20R 110.5 . .
N70 C208 H20R 110.5 . .
C207 C208 H20S 110.5 . .
N70 C208 H20S 110.5 . .
H20R C208 H20S 108.7 . .
N70 C209 H20T 109.5 . .
N70 C209 H20U 109.5 . .
H20T C209 H20U 109.5 . .
N70 C209 H20V 109.5 . .
H20T C209 H20V 109.5 . .
H20U C209 H20V 109.5 . .
N70 C210 H21Q 109.5 . .
N70 C210 H21R 109.5 . .
H21Q C210 H21R 109.5 . .
N70 C210 H21S 109.5 . .
H21Q C210 H21S 109.5 . .
H21R C210 H21S 109.5 . .
N69 CB05 HB0A 109.5 . .
N69 CB05 HB0B 109.5 . .
HB0A CB05 HB0B 109.5 . .
N69 CB05 HB0C 109.5 . .
HB0A CB05 HB0C 109.5 . .
HB0B CB05 HB0C 109.5 . .
N69 CB06 HB0D 109.5 . .
N69 CB06 HB0E 109.5 . .
HB0D CB06 HB0E 109.5 . .
N69 CB06 HB0F 109.5 . .
HB0D CB06 HB0F 109.5 . .
HB0E CB06 HB0F 109.5 . .
N69 CB07 CB08 111.0(15) . .
N69 CB07 HB0G 109.4 . .
CB08 CB07 HB0G 109.4 . .
N69 CB07 HB0H 109.4 . .
CB08 CB07 HB0H 109.4 . .
HB0G CB07 HB0H 108.0 . .
CB07 CB08 N70 106.6(15) . .
CB07 CB08 HB0I 110.4 . .
N70 CB08 HB0I 110.4 . .
CB07 CB08 HB0J 110.4 . .
N70 CB08 HB0J 110.4 . .
HB0I CB08 HB0J 108.6 . .
N70 CB09 HB0K 109.5 . .
N70 CB09 HB0L 109.5 . .
HB0K CB09 HB0L 109.5 . .
N70 CB09 HB0M 109.5 . .
HB0K CB09 HB0M 109.5 . .
HB0L CB09 HB0M 109.5 . .
N70 CB10 HB1Q 109.5 . .
N70 CB10 HB1R 109.5 . .
HB1Q CB10 HB1R 109.5 . .
N70 CB10 HB1S 109.5 . .
HB1Q CB10 HB1S 109.5 . .
HB1R CB10 HB1S 109.5 . .
CA77 N59 CA76 110.9(19) . .
C176 N59 C175 112.3(16) . .
CA77 N59 CA75 109.3(17) . .
CA76 N59 CA75 112.0(19) . .
C176 N59 C177 106.5(14) . .
C175 N59 C177 106.9(14) . .
C176 N59 Pd08 115.7(13) . .
CA77 N59 Pd08 105.3(13) . .
CA76 N59 Pd08 107.9(16) . .
C175 N59 Pd08 110.0(15) . .
CA75 N59 Pd08 111(2) . .
C177 N59 Pd08 104.7(9) . .
C178 N60 C179 112.0(15) . .
CA80 N60 CA79 112(2) . .
CA80 N60 CA78 111.2(18) . .
CA79 N60 CA78 111(2) . .
C178 N60 C180 111.2(14) . .
C179 N60 C180 106.8(17) . .
C178 N60 Pd08 108.6(9) . .
CA80 N60 Pd08 111(2) . .
C179 N60 Pd08 108.4(15) . .
CA79 N60 Pd08 107(3) . .
CA78 N60 Pd08 104.9(12) . .
C180 N60 Pd08 109.8(14) . .
N59 C175 H17N 109.5 . .
N59 C175 H17O 109.5 . .
H17N C175 H17O 109.5 . .
N59 C175 H17P 109.5 . .
H17N C175 H17P 109.5 . .
H17O C175 H17P 109.5 . .
N59 C176 H17Q 109.5 . .
N59 C176 H17R 109.5 . .
H17Q C176 H17R 109.5 . .
N59 C176 H17S 109.5 . .
H17Q C176 H17S 109.5 . .
H17R C176 H17S 109.5 . .
C178 C177 N59 109.6(16) . .
C178 C177 H17T 109.8 . .
N59 C177 H17T 109.8 . .
C178 C177 H17U 109.8 . .
N59 C177 H17U 109.8 . .
H17T C177 H17U 108.2 . .
N60 C178 C177 106.6(15) . .
N60 C178 H17V 110.4 . .
C177 C178 H17V 110.4 . .
N60 C178 H17W 110.4 . .
C177 C178 H17W 110.4 . .
H17V C178 H17W 108.6 . .
N60 C179 H17X 109.5 . .
N60 C179 H17Y 109.5 . .
H17X C179 H17Y 109.5 . .
N60 C179 H17Z 109.5 . .
H17X C179 H17Z 109.5 . .
H17Y C179 H17Z 109.5 . .
N60 C180 H18A 109.5 . .
N60 C180 H18B 109.5 . .
H18A C180 H18B 109.5 . .
N60 C180 H18C 109.5 . .
H18A C180 H18C 109.5 . .
H18B C180 H18C 109.5 . .
N59 CA75 HA7A 109.5 . .
N59 CA75 HA7B 109.5 . .
HA7A CA75 HA7B 109.5 . .
N59 CA75 HA7C 109.5 . .
HA7A CA75 HA7C 109.5 . .
HA7B CA75 HA7C 109.5 . .
N59 CA76 HA7D 109.5 . .
N59 CA76 HA7E 109.5 . .
HA7D CA76 HA7E 109.5 . .
N59 CA76 HA7F 109.5 . .
HA7D CA76 HA7F 109.5 . .
HA7E CA76 HA7F 109.5 . .
N59 CA77 CA78 106.1(19) . .
N59 CA77 HA7G 110.5 . .
CA78 CA77 HA7G 110.5 . .
N59 CA77 HA7H 110.5 . .
CA78 CA77 HA7H 110.5 . .
HA7G CA77 HA7H 108.7 . .
CA77 CA78 N60 104(2) . .
CA77 CA78 HA7I 110.9 . .
N60 CA78 HA7I 110.9 . .
CA77 CA78 HA7J 110.9 . .
N60 CA78 HA7J 110.9 . .
HA7I CA78 HA7J 108.9 . .
N60 CA79 HA7K 109.5 . .
N60 CA79 HA7L 109.5 . .
HA7K CA79 HA7L 109.5 . .
N60 CA79 HA7M 109.5 . .
HA7K CA79 HA7M 109.5 . .
HA7L CA79 HA7M 109.5 . .
N60 CA80 HA8A 109.5 . .
N60 CA80 HA8B 109.5 . .
HA8A CA80 HA8B 109.5 . .
N60 CA80 HA8C 109.5 . .
HA8A CA80 HA8C 109.5 . .
HA8B CA80 HA8C 109.5 . .
CA81 N61 CA82 121.6(17) . .
C183 N61 C182 111.0(17) . .
C183 N61 C181 111.3(13) . .
C182 N61 C181 108.9(17) . .
CA81 N61 CA83 111.6(15) . .
CA82 N61 CA83 101.0(14) . .
CA81 N61 Pd09 106.3(14) . .
C183 N61 Pd09 106.0(10) . .
CA82 N61 Pd09 112.7(12) . .
C182 N61 Pd09 107(2) . .
C181 N61 Pd09 112.3(10) . .
CA83 N61 Pd09 101.9(11) . .
CA86 N62 CA84 112.2(17) . .
C185 N62 C186 110.8(19) . .
C185 N62 C184 111.8(15) . .
C186 N62 C184 105.9(15) . .
CA86 N62 CA85 106.4(19) . .
CA84 N62 CA85 109.6(13) . .
C185 N62 Pd09 111.8(14) . .
CA86 N62 Pd09 115(2) . .
CA84 N62 Pd09 107.5(11) . .
C186 N62 Pd09 111.7(18) . .
C184 N62 Pd09 104.5(11) . .
CA85 N62 Pd09 105.8(13) . .
N61 C181 H18D 109.5 . .
N61 C181 H18E 109.5 . .
H18D C181 H18E 109.5 . .
N61 C181 H18F 109.5 . .
H18D C181 H18F 109.5 . .
H18E C181 H18F 109.5 . .
N61 C182 H18G 109.5 . .
N61 C182 H18H 109.5 . .
H18G C182 H18H 109.5 . .
N61 C182 H18I 109.5 . .
H18G C182 H18I 109.5 . .
H18H C182 H18I 109.5 . .
N61 C183 C184 107.0(18) . .
N61 C183 H18J 110.3 . .
C184 C183 H18J 110.3 . .
N61 C183 H18K 110.3 . .
C184 C183 H18K 110.3 . .
H18J C183 H18K 108.6 . .
C183 C184 N62 107.9(17) . .
C183 C184 H18L 110.1 . .
N62 C184 H18L 110.1 . .
C183 C184 H18M 110.1 . .
N62 C184 H18M 110.1 . .
H18L C184 H18M 108.4 . .
N62 C185 H18N 109.5 . .
N62 C185 H18O 109.5 . .
H18N C185 H18O 109.5 . .
N62 C185 H18R 109.5 . .
H18N C185 H18R 109.5 . .
H18O C185 H18R 109.5 . .
N62 C186 H18S 109.5 . .
N62 C186 H18T 109.5 . .
H18S C186 H18T 109.5 . .
N62 C186 H18U 109.5 . .
H18S C186 H18U 109.5 . .
H18T C186 H18U 109.5 . .
N61 CA81 HA8D 109.5 . .
N61 CA81 HA8E 109.5 . .
HA8D CA81 HA8E 109.5 . .
N61 CA81 HA8F 109.5 . .
HA8D CA81 HA8F 109.5 . .
HA8E CA81 HA8F 109.5 . .
N61 CA82 HA8G 109.5 . .
N61 CA82 HA8H 109.5 . .
HA8G CA82 HA8H 109.5 . .
N61 CA82 HA8I 109.5 . .
HA8G CA82 HA8I 109.5 . .
HA8H CA82 HA8I 109.5 . .
CA84 CA83 N61 110.4(18) . .
CA84 CA83 HA8J 109.6 . .
N61 CA83 HA8J 109.6 . .
CA84 CA83 HA8K 109.6 . .
N61 CA83 HA8K 109.6 . .
HA8J CA83 HA8K 108.1 . .
CA83 CA84 N62 104.2(18) . .
CA83 CA84 HA8L 110.9 . .
N62 CA84 HA8L 110.9 . .
CA83 CA84 HA8M 110.9 . .
N62 CA84 HA8M 110.9 . .
HA8L CA84 HA8M 108.9 . .
N62 CA85 HA8N 109.5 . .
N62 CA85 HA8O 109.5 . .
HA8N CA85 HA8O 109.5 . .
N62 CA85 HA8P 109.5 . .
HA8N CA85 HA8P 109.5 . .
HA8O CA85 HA8P 109.5 . .
N62 CA86 HA8Q 109.5 . .
N62 CA86 HA8R 109.5 . .
HA8Q CA86 HA8R 109.5 . .
N62 CA86 HA8S 109.5 . .
HA8Q CA86 HA8S 109.5 . .
HA8R CA86 HA8S 109.5 . .
C5 N1 C1 119.1(8) . .
C5 N1 Pd08 120.3(6) . .
C1 N1 Pd08 120.6(6) . .
C10 N2 C6 118.5(8) . .
C10 N2 Pd06 120.4(6) . .
C6 N2 Pd06 120.5(6) . .
C11 N3 C15 118.9(8) . .
C11 N3 Pd07 117.0(6) . .
C15 N3 Pd07 122.8(6) . .
C16 N4 C17 115.4(8) . .
C17 N5 C18 114.2(8) . .
C18 N6 C16 112.5(8) . .
C23 N7 C19 119.6(10) . .
C23 N7 Pd1C 127.3(15) . .
C19 N7 Pd1C 111.8(14) . .
C23 N7 Pd0C 122.1(9) . .
C19 N7 Pd0C 118.1(8) . .
C23 N7 Pd2C 118.7(9) . .
C19 N7 Pd2C 119.5(8) . .
C28 N8 C24 120.0(9) . .
C28 N8 Pd08 119.8(7) . .
C24 N8 Pd08 119.8(7) . .
C33 N9 C29 118.8(9) . .
C33 N9 Pd0A 120.5(7) . .
C29 N9 Pd0A 120.1(7) . .
C34 N10 C35 114.9(9) . .
C35 N11 C36 114.9(9) . .
C36 N12 C34 116.9(9) . .
C37 N13 C41 119.0(11) . .
C37 N13 Pd2C 118.9(9) . .
C41 N13 Pd2C 122.0(10) . .
C37 N13 Pd0C 120.8(8) . .
C41 N13 Pd0C 119.8(9) . .
C46 N14 C42 119.0(11) . .
C46 N14 Pd1B 120.6(8) . .
C42 N14 Pd1B 119.6(10) . .
C46 N14 Pd0B 129.1(10) . .
C42 N14 Pd0B 110.6(11) . .
C51 N15 C47 118.4(8) . .
C51 N15 Pd06 119.7(6) . .
C47 N15 Pd06 121.7(6) . .
C53 N16 C52 113.5(9) . .
C54 N17 C53 110.8(10) . .
C54 N18 C52 114.5(10) . .
C55 N19 C59 118.9(8) . .
C55 N19 Pd0A 120.6(6) . .
C59 N19 Pd0A 120.4(6) . .
C64 N20 C60 117.8(8) . .
C64 N20 Pd07 120.0(6) . .
C60 N20 Pd07 121.9(6) . .
C65 N21 C69 118.3(9) . .
C65 N21 Pd0B 128.4(10) . .
C69 N21 Pd0B 113.2(9) . .
C65 N21 Pd1B 118.5(8) . .
C69 N21 Pd1B 122.2(7) . .
C70 N22 C71 113.6(8) . .
C72 N23 C71 114.8(8) . .
C72 N24 C70 115.2(8) . .
C73 N25 C77 119.4(8) . .
C73 N25 Pd05 120.2(6) . .
C77 N25 Pd05 120.1(6) . .
C78 N26 C82 119.4(7) . .
C78 N26 Pd02 119.0(6) . .
C82 N26 Pd02 121.2(6) . .
C87 N27 C83 119.2(8) . .
C87 N27 Pd09 119.5(7) . .
C83 N27 Pd09 120.7(6) . .
C89 N28 C88 114.4(8) . .
C90 N29 C89 114.0(8) . .
C90 N30 C88 115.3(8) . .
C95 N31 C91 117.2(7) . .
C95 N31 Pd03 121.0(6) . .
C91 N31 Pd03 121.5(6) . .
C100 N32 C96 118.5(8) . .
C100 N32 Pd05 121.2(6) . .
C96 N32 Pd05 119.7(6) . .
C101 N33 C105 118.5(8) . .
C101 N33 Pd01 119.6(6) . .
C105 N33 Pd01 120.9(6) . .
C107 N34 C106 115.5(7) . .
C108 N35 C107 115.6(7) . .
C106 N36 C108 114.7(7) . .
C109 N37 C113 117.8(7) . .
C109 N37 Pd01 120.7(6) . .
C113 N37 Pd01 121.5(5) . .
C114 N38 C118 119.5(8) . .
C114 N38 Pd09 119.4(6) . .
C118 N38 Pd09 120.1(6) . .
C123 N39 C119 119.0(7) . .
C123 N39 Pd04 121.0(6) . .
C119 N39 Pd04 119.7(6) . .
C126 N40 C124 114.9(7) . .
C124 N41 C125 115.2(8) . .
C125 N42 C126 114.0(8) . .
C131 N43 C127 118.9(7) . .
C131 N43 Pd03 119.1(5) . .
C127 N43 Pd03 122.0(5) . .
C136 N44 C132 118.1(7) . .
C136 N44 Pd04 120.1(6) . .
C132 N44 Pd04 120.8(6) . .
C137 N45 C141 120.5(7) . .
C137 N45 Pd02 119.2(5) . .
C141 N45 Pd02 119.6(5) . .
C142 N46 C143 113.6(7) . .
C143 N47 C144 114.4(7) . .
C142 N48 C144 114.1(7) . .
C146 N49 C145 111.0(9) . .
C146 N49 C147 104.2(10) . .
C145 N49 C147 111.4(10) . .
C146 N49 Pd06 113.2(6) . .
C145 N49 Pd06 111.2(6) . .
C147 N49 Pd06 105.5(7) . .
C150 N50 C148 106.6(11) . .
C150 N50 C149 104.8(11) . .
C148 N50 C149 115.3(10) . .
C150 N50 Pd06 113.9(7) . .
C148 N50 Pd06 104.6(7) . .
C149 N50 Pd06 111.7(8) . .
C159 N53 C158 110.9(8) . .
C159 N53 C157 111.7(8) . .
C158 N53 C157 110.1(9) . .
C159 N53 Pd07 104.6(6) . .
C158 N53 Pd07 113.3(6) . .
C157 N53 Pd07 106.1(6) . .
C160 N54 C161 110.6(9) . .
C160 N54 C162 111.8(9) . .
C161 N54 C162 106.4(9) . .
C160 N54 Pd07 106.1(7) . .
C161 N54 Pd07 109.1(6) . .
C162 N54 Pd07 112.8(7) . .
C187 N63 C188 109.0(9) . .
C187 N63 C189 105.9(9) . .
C188 N63 C189 113.4(10) . .
C187 N63 Pd02 114.4(7) . .
C188 N63 Pd02 109.6(6) . .
C189 N63 Pd02 104.5(6) . .
C192 N64 C191 108.7(8) . .
C192 N64 C190 109.6(8) . .
C191 N64 C190 108.0(8) . .
C192 N64 Pd02 113.2(6) . .
C191 N64 Pd02 110.7(5) . .
C190 N64 Pd02 106.4(6) . .
C194 N65 C193 107.9(7) . .
C194 N65 C195 109.9(7) . .
C193 N65 C195 106.5(7) . .
C194 N65 Pd04 113.5(5) . .
C193 N65 Pd04 113.0(5) . .
C195 N65 Pd04 105.8(5) . .
C197 N66 C198 109.7(8) . .
C197 N66 C196 108.4(7) . .
C198 N66 C196 110.4(7) . .
C197 N66 Pd04 112.4(6) . .
C198 N66 Pd04 109.5(6) . .
C196 N66 Pd04 106.4(5) . .
C199 N67 C201 108.5(9) . .
C199 N67 C200 108.3(9) . .
C201 N67 C200 110.9(10) . .
C199 N67 Pd01 114.2(6) . .
C201 N67 Pd01 104.5(7) . .
C200 N67 Pd01 110.5(7) . .
C204 N68 C203 111.2(10) . .
C204 N68 C202 110.3(9) . .
C203 N68 C202 108.9(10) . .
C204 N68 Pd01 109.5(6) . .
C203 N68 Pd01 111.6(7) . .
C202 N68 Pd01 105.2(7) . .
N1 C1 C2 122.2(9) . .
N1 C1 H1 118.9 . .
C2 C1 H1 118.9 . .
C1 C2 C3 121.0(9) . .
C1 C2 H2 119.5 . .
C3 C2 H2 119.5 . .
C2 C3 C4 117.7(9) . .
C2 C3 C16 121.4(8) . .
C4 C3 C16 120.8(8) . .
C5 C4 C3 118.6(9) . .
C5 C4 H4 120.7 . .
C3 C4 H4 120.7 . .
N1 C5 C4 121.4(9) . .
N1 C5 H5 119.3 . .
C4 C5 H5 119.3 . .
C7 C6 N2 121.4(9) . .
C7 C6 H6 119.3 . .
N2 C6 H6 119.3 . .
C6 C7 C8 120.5(8) . .
C6 C7 H7 119.7 . .
C8 C7 H7 119.7 . .
C9 C8 C7 117.7(8) . .
C9 C8 C17 121.0(8) . .
C7 C8 C17 121.2(8) . .
C8 C9 C10 119.4(9) . .
C8 C9 H9 120.3 . .
C10 C9 H9 120.3 . .
N2 C10 C9 122.5(8) . .
N2 C10 H10 118.7 . .
C9 C10 H10 118.7 . .
N3 C11 C12 124.0(9) . .
N3 C11 H11 118.0 . .
C12 C11 H11 118.0 . .
C11 C12 C13 117.6(9) . .
C11 C12 H12 121.2 . .
C13 C12 H12 121.2 . .
C14 C13 C12 118.1(8) . .
C14 C13 C18 122.4(8) . .
C12 C13 C18 119.5(8) . .
C13 C14 C15 119.9(8) . .
C13 C14 H14 120.1 . .
C15 C14 H14 120.1 . .
N3 C15 C14 121.3(8) . .
N3 C15 H15 119.3 . .
C14 C15 H15 119.3 . .
N4 C16 N6 126.2(9) . .
N4 C16 C3 117.4(8) . .
N6 C16 C3 116.3(8) . .
N4 C17 N5 125.7(8) . .
N4 C17 C8 116.0(8) . .
N5 C17 C8 118.2(8) . .
N6 C18 N5 125.8(8) . .
N6 C18 C13 115.9(8) . .
N5 C18 C13 118.3(8) . .
N7 C19 C20 123.0(10) . .
N7 C19 Pd1C 38.1(9) . .
C20 C19 Pd1C 160.3(11) . .
N7 C19 H19 118.5 . .
C20 C19 H19 118.5 . .
Pd1C C19 H19 80.7 . .
C21 C20 C19 117.5(11) . .
C21 C20 H20 121.2 . .
C19 C20 H20 121.2 . .
C22 C21 C20 118.2(10) . .
C22 C21 C34 121.1(10) . .
C20 C21 C34 120.7(10) . .
C21 C22 C23 119.7(10) . .
C21 C22 H22 120.2 . .
C23 C22 H22 120.2 . .
N7 C23 C22 121.9(11) . .
N7 C23 Pd1C 29.4(9) . .
C22 C23 Pd1C 150.3(11) . .
N7 C23 H23 119.0 . .
C22 C23 H23 119.0 . .
Pd1C C23 H23 90.2 . .
N8 C24 C25 122.5(9) . .
N8 C24 H24 118.7 . .
C25 C24 H24 118.7 . .
C24 C25 C26 119.1(9) . .
C24 C25 H25 120.5 . .
C26 C25 H25 120.5 . .
C25 C26 C27 118.5(10) . .
C25 C26 C35 121.3(9) . .
C27 C26 C35 120.2(10) . .
C26 C27 C28 117.5(10) . .
C26 C27 H27 121.3 . .
C28 C27 H27 121.3 . .
N8 C28 C27 122.3(9) . .
N8 C28 H28 118.8 . .
C27 C28 H28 118.8 . .
N9 C29 C30 121.7(10) . .
N9 C29 H29 119.2 . .
C30 C29 H29 119.2 . .
C29 C30 C31 120.0(10) . .
C29 C30 H30 120.0 . .
C31 C30 H30 120.0 . .
C32 C31 C30 117.5(10) . .
C32 C31 C36 121.8(9) . .
C30 C31 C36 120.6(10) . .
C31 C32 C33 119.7(10) . .
C31 C32 H32 120.2 . .
C33 C32 H32 120.2 . .
N9 C33 C32 122.2(10) . .
N9 C33 H33 118.9 . .
C32 C33 H33 118.9 . .
N10 C34 N12 123.2(10) . .
N10 C34 C21 117.7(10) . .
N12 C34 C21 119.1(10) . .
N11 C35 N10 125.5(9) . .
N11 C35 C26 117.1(9) . .
N10 C35 C26 117.4(9) . .
N12 C36 N11 124.4(9) . .
N12 C36 C31 118.1(9) . .
N11 C36 C31 117.5(10) . .
N13 C37 C38 122.2(11) . .
N13 C37 H37 118.9 . .
C38 C37 H37 118.9 . .
C37 C38 C39 118.8(12) . .
C37 C38 H38 120.6 . .
C39 C38 H38 120.6 . .
C40 C39 C38 117.2(12) . .
C40 C39 C52 123.0(10) . .
C38 C39 C52 119.8(11) . .
C41 C40 C39 120.5(11) . .
C41 C40 H40 119.7 . .
C39 C40 H40 119.7 . .
C40 C41 N13 122.3(12) . .
C40 C41 H41 118.9 . .
N13 C41 H41 118.9 . .
N14 C42 C43 125.3(13) . .
N14 C42 H42 117.4 . .
C43 C42 H42 117.4 . .
C42 C43 C44 117.0(11) . .
C42 C43 H43 121.5 . .
C44 C43 H43 121.5 . .
C45 C44 C43 119.0(12) . .
C45 C44 C53 119.7(12) . .
C43 C44 C53 121.3(10) . .
C44 C45 C46 118.1(12) . .
C44 C45 H45 120.9 . .
C46 C45 H45 120.9 . .
N14 C46 C45 121.5(11) . .
N14 C46 H46 119.3 . .
C45 C46 H46 119.3 . .
N15 C47 C48 120.8(9) . .
N15 C47 H47 119.6 . .
C48 C47 H47 119.6 . .
C47 C48 C49 120.4(9) . .
C47 C48 H48 119.8 . .
C49 C48 H48 119.8 . .
C48 C49 C50 118.4(9) . .
C48 C49 C54 121.4(10) . .
C50 C49 C54 120.1(9) . .
C51 C50 C49 117.2(9) . .
C51 C50 H50 121.4 . .
C49 C50 H50 121.4 . .
N15 C51 C50 124.8(9) . .
N15 C51 H51 117.6 . .
C50 C51 H51 117.6 . .
N16 C52 N18 125.2(10) . .
N16 C52 C39 119.3(9) . .
N18 C52 C39 115.5(10) . .
N16 C53 N17 129.2(11) . .
N16 C53 C44 118.9(10) . .
N17 C53 C44 112.0(11) . .
N18 C54 N17 126.8(10) . .
N18 C54 C49 118.0(10) . .
N17 C54 C49 115.2(10) . .
N19 C55 C56 122.5(9) . .
N19 C55 H55 118.7 . .
C56 C55 H55 118.7 . .
C55 C56 C57 118.9(9) . .
C55 C56 H56 120.5 . .
C57 C56 H56 120.5 . .
C58 C57 C56 117.9(9) . .
C58 C57 C70 122.0(8) . .
C56 C57 C70 120.1(8) . .
C59 C58 C57 120.1(9) . .
C59 C58 H58 119.9 . .
C57 C58 H58 119.9 . .
N19 C59 C58 121.5(9) . .
N19 C59 H59 119.2 . .
C58 C59 H59 119.2 . .
N20 C60 C61 122.9(8) . .
N20 C60 H60 118.6 . .
C61 C60 H60 118.6 . .
C60 C61 C62 119.1(9) . .
C60 C61 H61 120.5 . .
C62 C61 H61 120.5 . .
C61 C62 C63 117.4(9) . .
C61 C62 C71 122.2(8) . .
C63 C62 C71 120.5(8) . .
C64 C63 C62 118.7(8) . .
C64 C63 H63 120.6 . .
C62 C63 H63 120.6 . .
N20 C64 C63 124.2(9) . .
N20 C64 H64 117.9 . .
C63 C64 H64 117.9 . .
N21 C65 C66 123.1(11) . .
N21 C65 H65 118.5 . .
C66 C65 H65 118.5 . .
C65 C66 C67 117.7(10) . .
C65 C66 H66 121.1 . .
C67 C66 H66 121.1 . .
C68 C67 C66 118.9(9) . .
C68 C67 C72 121.6(9) . .
C66 C67 C72 119.4(9) . .
C69 C68 C67 117.6(10) . .
C69 C68 H68 121.2 . .
C67 C68 H68 121.2 . .
N21 C69 C68 124.3(10) . .
N21 C69 H69 117.8 . .
C68 C69 H69 117.8 . .
N22 C70 N24 125.6(8) . .
N22 C70 C57 117.7(8) . .
N24 C70 C57 116.7(8) . .
N22 C71 N23 126.0(8) . .
N22 C71 C62 116.9(8) . .
N23 C71 C62 117.1(8) . .
N23 C72 N24 124.6(8) . .
N23 C72 C67 117.0(8) . .
N24 C72 C67 118.4(8) . .
N25 C73 C74 121.3(8) . .
N25 C73 H73 119.3 . .
C74 C73 H73 119.3 . .
C73 C74 C75 119.4(8) . .
C73 C74 H74 120.3 . .
C75 C74 H74 120.3 . .
C76 C75 C74 118.6(8) . .
C76 C75 C88 121.2(8) . .
C74 C75 C88 120.2(8) . .
C75 C76 C77 120.1(9) . .
C75 C76 H76 120.0 . .
C77 C76 H76 120.0 . .
N25 C77 C76 121.1(8) . .
N25 C77 H77 119.5 . .
C76 C77 H77 119.5 . .
N26 C78 C79 122.6(8) . .
N26 C78 H78 118.7 . .
C79 C78 H78 118.7 . .
C78 C79 C80 118.5(8) . .
C78 C79 H79 120.8 . .
C80 C79 H79 120.8 . .
C81 C80 C79 117.3(8) . .
C81 C80 C89 123.1(8) . .
C79 C80 C89 119.6(8) . .
C82 C81 C80 120.3(8) . .
C82 C81 H81 119.8 . .
C80 C81 H81 119.8 . .
N26 C82 C81 121.8(8) . .
N26 C82 H82 119.1 . .
C81 C82 H82 119.1 . .
N27 C83 C84 122.0(9) . .
N27 C83 H83 119.0 . .
C84 C83 H83 119.0 . .
C85 C84 C83 118.7(9) . .
C85 C84 H84 120.6 . .
C83 C84 H84 120.6 . .
C84 C85 C86 119.2(9) . .
C84 C85 C90 120.5(9) . .
C86 C85 C90 120.2(8) . .
C85 C86 C87 118.9(9) . .
C85 C86 H86 120.5 . .
C87 C86 H86 120.5 . .
N27 C87 C86 121.9(9) . .
N27 C87 H87 119.1 . .
C86 C87 H87 119.1 . .
N30 C88 N28 125.0(8) . .
N30 C88 C75 117.9(8) . .
N28 C88 C75 116.9(8) . .
N28 C89 N29 125.4(8) . .
N28 C89 C80 117.0(8) . .
N29 C89 C80 117.5(8) . .
N30 C90 N29 125.9(9) . .
N30 C90 C85 118.0(8) . .
N29 C90 C85 116.2(8) . .
N31 C91 C92 122.7(8) . .
N31 C91 H91 118.6 . .
C92 C91 H91 118.6 . .
C91 C92 C93 118.8(9) . .
C91 C92 H92 120.6 . .
C93 C92 H92 120.6 . .
C92 C93 C94 119.2(8) . .
C92 C93 C106 120.6(8) . .
C94 C93 C106 120.2(8) . .
C95 C94 C93 118.3(8) . .
C95 C94 H94 120.8 . .
C93 C94 H94 120.8 . .
N31 C95 C94 123.7(8) . .
N31 C95 H95 118.1 . .
C94 C95 H95 118.1 . .
N32 C96 C98 122.7(9) . .
N32 C96 H96 118.7 . .
C98 C96 H96 118.7 . .
C99 C97 C98 118.7(8) . .
C99 C97 C107 120.9(8) . .
C98 C97 C107 120.4(8) . .
C96 C98 C97 118.1(9) . .
C96 C98 H98 121.0 . .
C97 C98 H98 121.0 . .
C100 C99 C97 120.2(8) . .
C100 C99 H99 119.9 . .
C97 C99 H99 119.9 . .
N32 C100 C99 121.8(8) . .
N32 C100 H100 119.1 . .
C99 C100 H100 119.1 . .
N33 C101 C102 122.2(8) . .
N33 C101 H101 118.9 . .
C102 C101 H101 118.9 . .
C101 C102 C103 118.9(8) . .
C101 C102 H102 120.5 . .
C103 C102 H102 120.5 . .
C104 C103 C102 118.5(8) . .
C104 C103 C108 121.0(8) . .
C102 C103 C108 120.5(8) . .
C103 C104 C105 120.9(9) . .
C103 C104 H104 119.5 . .
C105 C104 H104 119.5 . .
N33 C105 C104 121.0(9) . .
N33 C105 H105 119.5 . .
C104 C105 H105 119.5 . .
N36 C106 N34 124.9(8) . .
N36 C106 C93 117.9(7) . .
N34 C106 C93 117.1(8) . .
N34 C107 N35 124.2(8) . .
N34 C107 C97 117.8(8) . .
N35 C107 C97 117.8(8) . .
N35 C108 N36 125.1(8) . .
N35 C108 C103 117.0(7) . .
N36 C108 C103 117.9(8) . .
N37 C109 C110 121.8(8) . .
N37 C109 H109 119.1 . .
C110 C109 H109 119.1 . .
C111 C110 C109 120.1(8) . .
C111 C110 H11A 120.0 . .
C109 C110 H11A 120.0 . .
C112 C111 C110 117.8(8) . .
C112 C111 C124 121.9(8) . .
C110 C111 C124 120.2(8) . .
C113 C112 C111 119.3(8) . .
C113 C112 H112 120.3 . .
C111 C112 H112 120.3 . .
N37 C113 C112 123.2(7) . .
N37 C113 H113 118.4 . .
C112 C113 H113 118.4 . .
N38 C114 C115 122.9(9) . .
N38 C114 H114 118.6 . .
C115 C114 H114 118.6 . .
C114 C115 C116 118.6(9) . .
C114 C115 H115 120.7 . .
C116 C115 H115 120.7 . .
C115 C116 C117 118.7(8) . .
C115 C116 C125 120.5(8) . .
C117 C116 C125 120.7(8) . .
C118 C117 C116 118.9(8) . .
C118 C117 H117 120.5 . .
C116 C117 H117 120.5 . .
N38 C118 C117 121.3(9) . .
N38 C118 H118 119.3 . .
C117 C118 H118 119.3 . .
N39 C119 C120 121.8(8) . .
N39 C119 H119 119.1 . .
C120 C119 H119 119.1 . .
C119 C120 C121 118.7(8) . .
C119 C120 H120 120.7 . .
C121 C120 H120 120.7 . .
C122 C121 C120 120.2(8) . .
C122 C121 C126 121.2(8) . .
C120 C121 C126 118.6(8) . .
C121 C122 C123 117.8(8) . .
C121 C122 H122 121.1 . .
C123 C122 H122 121.1 . .
N39 C123 C122 122.6(8) . .
N39 C123 H123 118.7 . .
C122 C123 H123 118.7 . .
N41 C124 N40 124.7(8) . .
N41 C124 C111 117.7(8) . .
N40 C124 C111 117.6(7) . .
N42 C125 N41 125.2(8) . .
N42 C125 C116 117.2(8) . .
N41 C125 C116 117.6(8) . .
N40 C126 N42 125.7(8) . .
N40 C126 C121 118.5(8) . .
N42 C126 C121 115.8(8) . .
N43 C127 C128 122.9(8) . .
N43 C127 H127 118.6 . .
C128 C127 H127 118.6 . .
C127 C128 C129 119.0(8) . .
C127 C128 H128 120.5 . .
C129 C128 H128 120.5 . .
C128 C129 C130 118.2(7) . .
C128 C129 C142 122.0(7) . .
C130 C129 C142 119.8(7) . .
C131 C130 C129 118.4(8) . .
C131 C130 H130 120.8 . .
C129 C130 H130 120.8 . .
N43 C131 C130 122.6(8) . .
N43 C131 H131 118.7 . .
C130 C131 H131 118.7 . .
N44 C132 C133 120.6(8) . .
N44 C132 H132 119.7 . .
C133 C132 H132 119.7 . .
C134 C133 C132 120.4(8) . .
C134 C133 H133 119.8 . .
C132 C133 H133 119.8 . .
C133 C134 C135 119.5(8) . .
C133 C134 C143 119.8(7) . .
C135 C134 C143 120.8(7) . .
C136 C135 C134 118.6(8) . .
C136 C135 H135 120.7 . .
C134 C135 H135 120.7 . .
C135 C136 N44 122.8(8) . .
C135 C136 H136 118.6 . .
N44 C136 H136 118.6 . .
N45 C137 C138 120.8(8) . .
N45 C137 H137 119.6 . .
C138 C137 H137 119.6 . .
C139 C138 C137 119.7(7) . .
C139 C138 H138 120.1 . .
C137 C138 H138 120.1 . .
C138 C139 C140 118.9(8) . .
C138 C139 C144 120.9(7) . .
C140 C139 C144 120.1(7) . .
C139 C140 C141 119.2(8) . .
C139 C140 H140 120.4 . .
C141 C140 H140 120.4 . .
N45 C141 C140 120.9(7) . .
N45 C141 H141 119.6 . .
C140 C141 H141 119.6 . .
N48 C142 N46 126.4(7) . .
N48 C142 C129 116.4(7) . .
N46 C142 C129 117.2(7) . .
N47 C143 N46 126.0(7) . .
N47 C143 C134 117.1(7) . .
N46 C143 C134 116.8(7) . .
N47 C144 N48 125.4(7) . .
N47 C144 C139 117.4(7) . .
N48 C144 C139 117.1(7) . .
N49 C145 H14A 109.5 . .
N49 C145 H14B 109.5 . .
H14A C145 H14B 109.5 . .
N49 C145 H14C 109.5 . .
H14A C145 H14C 109.5 . .
H14B C145 H14C 109.5 . .
N49 C146 H14D 109.5 . .
N49 C146 H14E 109.5 . .
H14D C146 H14E 109.5 . .
N49 C146 H14F 109.5 . .
H14D C146 H14F 109.5 . .
H14E C146 H14F 109.5 . .
C148 C147 N49 111.5(11) . .
C148 C147 H14G 109.3 . .
N49 C147 H14G 109.3 . .
C148 C147 H14H 109.3 . .
N49 C147 H14H 109.3 . .
H14G C147 H14H 108.0 . .
C147 C148 N50 112.7(12) . .
C147 C148 H14I 109.1 . .
N50 C148 H14I 109.1 . .
C147 C148 H14J 109.1 . .
N50 C148 H14J 109.1 . .
H14I C148 H14J 107.8 . .
N50 C149 H14K 109.5 . .
N50 C149 H14L 109.5 . .
H14K C149 H14L 109.5 . .
N50 C149 H14M 109.5 . .
H14K C149 H14M 109.5 . .
H14L C149 H14M 109.5 . .
N50 C150 H15Q 109.5 . .
N50 C150 H15R 109.5 . .
H15Q C150 H15R 109.5 . .
N50 C150 H15S 109.5 . .
H15Q C150 H15S 109.5 . .
H15R C150 H15S 109.5 . .
N53 C157 H15T 109.5 . .
N53 C157 H15U 109.5 . .
H15T C157 H15U 109.5 . .
N53 C157 H15V 109.5 . .
H15T C157 H15V 109.5 . .
H15U C157 H15V 109.5 . .
N53 C158 H15W 109.5 . .
N53 C158 H15X 109.5 . .
H15W C158 H15X 109.5 . .
N53 C158 H15Y 109.5 . .
H15W C158 H15Y 109.5 . .
H15X C158 H15Y 109.5 . .
C160 C159 N53 112.1(9) . .
C160 C159 H15Z 109.2 . .
N53 C159 H15Z 109.2 . .
C160 C159 H116 109.2 . .
N53 C159 H116 109.2 . .
H15Z C159 H116 107.9 . .
C159 C160 N54 108.8(8) . .
C159 C160 H11B 109.9 . .
N54 C160 H11B 109.9 . .
C159 C160 H11C 109.9 . .
N54 C160 H11C 109.9 . .
H11B C160 H11C 108.3 . .
N54 C161 H11D 109.5 . .
N54 C161 H11E 109.5 . .
H11D C161 H11E 109.5 . .
N54 C161 H11F 109.5 . .
H11D C161 H11F 109.5 . .
H11E C161 H11F 109.5 . .
N54 C162 H11G 109.5 . .
N54 C162 H11H 109.5 . .
H11G C162 H11H 109.5 . .
N54 C162 H11I 109.5 . .
H11G C162 H11I 109.5 . .
H11H C162 H11I 109.5 . .
N63 C187 H18V 109.5 . .
N63 C187 H18W 109.5 . .
H18V C187 H18W 109.5 . .
N63 C187 H18Y 109.5 . .
H18V C187 H18Y 109.5 . .
H18W C187 H18Y 109.5 . .
N63 C188 H18Z 109.5 . .
N63 C188 H11J 109.5 . .
H18Z C188 H11J 109.5 . .
N63 C188 H11K 109.5 . .
H18Z C188 H11K 109.5 . .
H11J C188 H11K 109.5 . .
C190 C189 N63 114.2(10) . .
C190 C189 H11L 108.7 . .
N63 C189 H11L 108.7 . .
C190 C189 H11M 108.7 . .
N63 C189 H11M 108.7 . .
H11L C189 H11M 107.6 . .
C189 C190 N64 108.9(9) . .
C189 C190 H19J 109.9 . .
N64 C190 H19J 109.9 . .
C189 C190 H19K 109.9 . .
N64 C190 H19K 109.9 . .
H19J C190 H19K 108.3 . .
N64 C191 H19L 109.5 . .
N64 C191 H19M 109.5 . .
H19L C191 H19M 109.5 . .
N64 C191 H19N 109.5 . .
H19L C191 H19N 109.5 . .
H19M C191 H19N 109.5 . .
N64 C192 H19O 109.5 . .
N64 C192 H19P 109.5 . .
H19O C192 H19P 109.5 . .
N64 C192 H19Q 109.5 . .
H19O C192 H19Q 109.5 . .
H19P C192 H19Q 109.5 . .
N65 C193 H19R 109.5 . .
N65 C193 H19S 109.5 . .
H19R C193 H19S 109.5 . .
N65 C193 H19T 109.5 . .
H19R C193 H19T 109.5 . .
H19S C193 H19T 109.5 . .
N65 C194 H19U 109.5 . .
N65 C194 H19V 109.5 . .
H19U C194 H19V 109.5 . .
N65 C194 H19W 109.5 . .
H19U C194 H19W 109.5 . .
H19V C194 H19W 109.5 . .
C196 C195 N65 107.7(7) . .
C196 C195 H19X 110.2 . .
N65 C195 H19X 110.2 . .
C196 C195 H19Y 110.2 . .
N65 C195 H19Y 110.2 . .
H19X C195 H19Y 108.5 . .
N66 C196 C195 109.0(7) . .
N66 C196 H19Z 109.9 . .
C195 C196 H19Z 109.9 . .
N66 C196 H11N 109.9 . .
C195 C196 H11N 109.9 . .
H19Z C196 H11N 108.3 . .
N66 C197 H11O 109.5 . .
N66 C197 H11P 109.5 . .
H11O C197 H11P 109.5 . .
N66 C197 H11Q 109.5 . .
H11O C197 H11Q 109.5 . .
H11P C197 H11Q 109.5 . .
N66 C198 H11R 109.5 . .
N66 C198 H11S 109.5 . .
H11R C198 H11S 109.5 . .
N66 C198 H11T 109.5 . .
H11R C198 H11T 109.5 . .
H11S C198 H11T 109.5 . .
N67 C199 H11U 109.5 . .
N67 C199 H11V 109.5 . .
H11U C199 H11V 109.5 . .
N67 C199 H11W 109.5 . .
H11U C199 H11W 109.5 . .
H11V C199 H11W 109.5 . .
N67 C200 H20W 109.5 . .
N67 C200 H20X 109.5 . .
H20W C200 H20X 109.5 . .
N67 C200 H20Y 109.5 . .
H20W C200 H20Y 109.5 . .
H20X C200 H20Y 109.5 . .
C202 C201 N67 112.3(11) . .
C202 C201 H20Z 109.1 . .
N67 C201 H20Z 109.2 . .
C202 C201 H210 109.2 . .
N67 C201 H210 109.1 . .
H20Z C201 H210 107.9 . .
C201 C202 N68 110.7(10) . .
C201 C202 H211 109.5 . .
N68 C202 H211 109.5 . .
C201 C202 H212 109.5 . .
N68 C202 H212 109.5 . .
H211 C202 H212 108.1 . .
N68 C203 H213 109.5 . .
N68 C203 H214 109.5 . .
H213 C203 H214 109.5 . .
N68 C203 H215 109.5 . .
H213 C203 H215 109.5 . .
H214 C203 H215 109.5 . .
N68 C204 H216 109.5 . .
N68 C204 H217 109.5 . .
H216 C204 H217 109.5 . .
N68 C204 H218 109.5 . .
H216 C204 H218 109.5 . .
H217 C204 H218 109.5 . .
C222 C217 C218 120.6(17) . .
C222 C217 C223 118.7(16) . .
C218 C217 C223 120.5(18) . .
C219 C218 C217 124(2) . .
C219 C218 H21T 117.9 . .
C217 C218 H21T 117.9 . .
C218 C219 C220 116(2) . .
C218 C219 H219 122.0 . .
C220 C219 H219 122.0 . .
C221 C220 C219 121(2) . .
C221 C220 H220 119.6 . .
C219 C220 H220 119.6 . .
C224 C221 C222 118.7(16) 2_765 .
C224 C221 C220 123.1(18) 2_765 .
C222 C221 C220 118.2(18) . .
C217 C222 C221 120.1(15) . .
C217 C222 C222 121.5(17) . 2_765
C221 C222 C222 118.4(17) . 2_765
C224 C223 C217 121.8(17) . .
C224 C223 H223 119.1 . .
C217 C223 H223 119.1 . .
C223 C224 C221 120.9(17) . 2_765
C223 C224 H224 119.6 . .
C221 C224 H224 119.6 2_765 .
C226 C225 C231 123(2) . .
C226 C225 C230 120.3(18) . .
C231 C225 C230 116.4(17) . .
C225 C226 C227 122(2) . .
C225 C226 H226 118.8 . .
C227 C226 H226 118.8 . .
C228 C227 C226 118.5(18) . .
C228 C227 H227 120.8 . .
C226 C227 H227 120.8 . .
C229 C228 C227 120.3(19) . .
C229 C228 H228 119.8 . .
C227 C228 H228 119.8 . .
C228 C229 C230 120.2(17) . .
C228 C229 C232 120.1(19) . .
C230 C229 C232 119.4(17) . .
C230 C230 C229 120.1(19) 2_655 .
C230 C230 C225 121.8(19) 2_655 .
C229 C230 C225 118.0(14) . .
C232 C231 C225 127(2) 2_655 .
C232 C231 H231 116.7 2_655 .
C225 C231 H231 116.7 . .
C231 C232 C229 115.6(19) 2_655 .
C231 C232 H232 122.2 2_655 .
C229 C232 H232 122.2 . .
O3A N1A O1A 118.7(17) . .
O3A N1A O2A 122.4(13) . .
O1A N1A O2A 118.6(15) . .
O1B N1B O3B 135.5(18) . .
O1B N1B O2B 114.0(17) . .
O3B N1B O2B 106.2(17) . .
O1C N1C O2C 118(3) . .
O1C N1C O3C 126(2) . .
O2C N1C O3C 116(2) . .
O2D N1D O1D 130(2) . .
O2D N1D O3D 113(2) . .
O1D N1D O3D 112(3) . .
O3E N1E O1E 119(2) . .
O3E N1E O2E 121(2) . .
O1E N1E O2E 120(2) . .
O1F N1F O2F 120.4(15) . .
O1F N1F O3F 120.3(14) . .
O2F N1F O3F 119.2(14) . .
OF2 NF1 OF1 120(2) . .
OF2 NF1 OF3 118.6(18) . .
OF1 NF1 OF3 119.1(19) . .
O1F' N1F' O2F' 126(3) . .
O1F' N1F' O3F' 116(3) . .
O2F' N1F' O3F' 115(3) . .
O2G N1G O3G 130(2) . .
O2G N1G O1G 116.2(18) . .
O3G N1G O1G 113.7(18) . .
O3J N1J O1J 119.8(18) . .
O3J N1J O2J 120.7(17) . .
O1J N1J O2J 119.4(17) . .
O3K N1K O1K 124.5(19) . .
O3K N1K O2K 125.0(19) . .
O1K N1K O2K 108.9(16) . .
O3L N1L O1L 115(3) . .
O3L N1L O2L 124(3) . .
O1L N1L O2L 120(3) . .
O2N N1N O1N 118(3) . .
O2N N1N O3N 127(3) . .
O1N N1N O3N 115(3) . .
O2W N1W O3W 119(3) . .
O2W N1W O1W 107(2) . .
O3W N1W O1W 130(3) . .
O2R N1R O1R 125(3) . .
O2R N1R O3R 119(3) . .
O1R N1R O3R 115(3) . .
O3W' N1W' O1W' 124(3) . .
O3W' N1W' O2W' 113(3) . .
O1W' N1W' O2W' 121(3) . .
O1H N1H O2H 127(3) . .
O1H N1H O3H 125(3) . .
O2H N1H O3H 108(2) . .
O284 O87 O145 164(4) 2_666 .
O2I N1I O1I 118(2) . .
O2I N1I O3I 127(2) . .
O1I N1I O3I 115(2) . .
O1O N1O O3O 103(2) . .
O1O N1O O2O 131(3) . .
O3O N1O O2O 117(3) . .
O1S N1S O3S 120(2) . .
O1S N1S O2S 121(2) . .
O3S N1S O2S 118(2) . .
O1T N1T O3T 131(3) . .
O1T N1T O2T 117(2) . .
O3T N1T O2T 112(2) . .
O1M N1M O2M 116(3) . .
O1M N1M O3M 115(3) . .
O2M N1M O3M 129(3) . .
O2U N1U O1U 127(2) . .
O2U N1U O3U 122(2) . .
O1U N1U O3U 111(2) . .
O2Z N1Z O3Z 125(3) . .
O2Z N1Z O1Z 119(3) . .
O3Z N1Z O1Z 115(3) . .
O1V N1V O3V 123(3) . .
O1V N1V O2V 123(3) . .
O3V N1V O2V 112(3) . .
O1V' N1V' O3V' 119(3) . .
O1V' N1V' O2V' 122(3) . .
O3V' N1V' O2V' 119(3) . .
OA3 NA1 OA2 116(2) . .
OA3 NA1 OA1 119(2) . .
OA2 NA1 OA1 124(2) . .
O3QN N1QN O2QN 118(2) . .
O3QN N1QN O1QN 114(2) . .
O2QN N1QN O1QN 128(3) . .
O2PN N1PN O1PN 123(3) . .
O2PN N1PN O3PN 120(3) . .
O1PN N1PN O3PN 117(3) . .

loop_
_geom_bond_atom_site_label_1
_geom_bond_atom_site_label_2
_geom_bond_distance
_geom_bond_site_symmetry_2
C1X C2X 1.346(18) .
C1X H1XA 0.9500 .
C1X H1XB 0.9500 .
C2X C3X 1.542(17) .
C2X H2X 0.9500 .
C3X C4X 1.519(16) .
C3X CX3 1.530(17) .
C3X O3X 1.544(15) .
C4X C5X 1.479(16) .
C4X H4XA 0.9900 .
C4X H4XB 0.9900 .
C5X C6X 1.483(16) .
C5X H5XA 0.9900 .
C5X H5XB 0.9900 .
C6X C7X 1.317(15) .
C6X H6X 0.9500 .
C7X C8X 1.531(15) .
C7X CX7 1.537(16) .
C8X C9X 1.516(14) .
C8X H8XA 0.9900 .
C8X H8XB 0.9900 .
C9X C10X 1.491(15) .
C9X H9XA 0.9900 .
C9X H9XB 0.9900 .
C10X C11X 1.280(14) .
C10X H10X 0.9500 .
C11X C12X 1.512(15) .
C11X CX11 1.530(15) .
C12X C13X 1.509(16) .
C12X H12A 0.9900 .
C12X H12B 0.9900 .
C13X C14X 1.592(17) .
C13X H13A 0.9900 .
C13X H13B 0.9900 .
C14X C15X 1.341(15) .
C14X H14X 0.9500 .
C15X CX15 1.521(17) .
C15X C16X 1.536(16) .
C16X H16A 0.9800 .
C16X H16B 0.9800 .
C16X H16C 0.9800 .
C17X O17X 1.192(16) .
C17X O3X 1.31(2) .
C17X C18X 1.58(2) .
C20X C18X 1.502(17) .
C20X H20A 0.9800 .
C20X H20B 0.9800 .
C20X H20C 0.9800 .
C18X C19X 1.503(16) .
C18X H18X 1.0000 .
C19X H19A 0.9800 .
C19X H19B 0.9800 .
C19X H19C 0.9800 .
CX3 HX3A 0.9800 .
CX3 HX3B 0.9800 .
CX3 HX3C 0.9800 .
CX7 HX7A 0.9800 .
CX7 HX7B 0.9800 .
CX7 HX7C 0.9800 .
CX11 HX1A 0.9800 .
CX11 HX1B 0.9800 .
CX11 HX1C 0.9800 .
CX15 HX1D 0.9800 .
CX15 HX1E 0.9800 .
CX15 HX1F 0.9800 .
C1P C2P 1.331(19) .
C1P H1PA 0.9500 .
C1P H1PB 0.9500 .
C2P C3P 1.518(17) .
C2P H2P 0.9500 .
C3P O3P 1.532(18) .
C3P C4P 1.538(17) .
C3P CP3 1.560(18) .
C4P C5P 1.523(18) .
C4P H4PA 0.9900 .
C4P H4PB 0.9900 .
C5P C6P 1.510(17) .
C5P H5PA 0.9900 .
C5P H5PB 0.9900 .
C6P C7P 1.316(17) .
C6P H6P 0.9500 .
C7P C8P 1.523(17) .
C7P CP7 1.545(18) .
C8P C9P 1.507(17) .
C8P H8PA 0.9900 .
C8P H8PB 0.9900 .
C9P C10P 1.530(18) .
C9P H9PA 0.9900 .
C9P H9PB 0.9900 .
C10P C11P 1.329(18) .
C10P H10P 0.9500 .
C11P C12P 1.530(18) .
C11P CP11 1.546(19) .
C12P C13P 1.541(19) .
C12P H12C 0.9900 .
C12P H12D 0.9900 .
C13P C14P 1.570(19) .
C13P H13C 0.9900 .
C13P H13D 0.9900 .
C14P C15P 1.333(18) .
C14P H14P 0.9500 .
C15P CP15 1.547(19) .
C15P C16P 1.566(19) .
C16P H16D 0.9800 .
C16P H16E 0.9800 .
C16P H16F 0.9800 .
C17P O17P 1.177(18) .
C17P O3P 1.20(3) .
C17P C18P 1.74(4) .
C18P C20P 1.561(19) .
C18P C19P 1.569(19) .
C18P H18P 1.0000 .
C19P H19D 0.9800 .
C19P H19E 0.9800 .
C19P H19F 0.9800 .
C20P H20D 0.9800 .
C20P H20E 0.9800 .
C20P H20F 0.9800 .
CP3 HP3A 0.9800 .
CP3 HP3B 0.9800 .
CP3 HP3C 0.9800 .
CP7 HP7A 0.9800 .
CP7 HP7B 0.9800 .
CP7 HP7C 0.9800 .
CP11 HP1A 0.9800 .
CP11 HP1B 0.9800 .
CP11 HP1C 0.9800 .
CP15 HP1D 0.9800 .
CP15 HP1E 0.9800 .
CP15 HP1F 0.9800 .
C1Q C2Q 1.35(2) .
C1Q H1QA 0.9500 .
C1Q H1QB 0.9500 .
C2Q C3Q 1.547(19) .
C2Q H2Q 0.9500 .
C3Q C4Q 1.548(18) .
C3Q CQ3 1.569(19) .
C3Q O3Q 1.570(19) .
C4Q C5Q 1.537(19) .
C4Q H4QA 0.9900 .
C4Q H4QB 0.9900 .
C5Q C6Q 1.515(19) .
C5Q H5QA 0.9900 .
C5Q H5QB 0.9900 .
C6Q C7Q 1.329(18) .
C6Q H6Q 0.9500 .
C7Q CQ7 1.535(19) .
C7Q C8Q 1.558(19) .
C8Q C9Q 1.532(19) .
C8Q H8QA 0.9900 .
C8Q H8QB 0.9900 .
C9Q C10Q 1.54(2) .
C9Q H9QA 0.9900 .
C9Q H9QB 0.9900 .
C10Q C11Q 1.358(18) .
C10Q H10Q 0.9500 .
C11Q C12Q 1.541(18) .
C11Q CQ11 1.547(19) .
C12Q C13Q 1.52(2) .
C12Q H12E 0.9900 .
C12Q H12F 0.9900 .
C13Q C14Q 1.53(2) .
C13Q H13E 0.9900 .
C13Q H13F 0.9900 .
C14Q C15Q 1.348(19) .
C14Q H14Q 0.9500 .
C15Q C16Q 1.555(19) .
C15Q CQ15 1.556(19) .
C16Q H16G 0.9800 .
C16Q H16H 0.9800 .
C16Q H16I 0.9800 .
C17Q O17Q 1.215(19) .
C17Q O3Q 1.25(4) .
C17Q C18Q 1.66(5) .
C18Q C20Q 1.521(19) .
C18Q C19Q 1.56(2) .
C18Q H18Q 1.0000 .
C19Q H19G 0.9800 .
C19Q H19H 0.9800 .
C19Q H19I 0.9800 .
C20Q H20G 0.9800 .
C20Q H20H 0.9800 .
C20Q H20I 0.9800 .
CQ3 HQ3A 0.9800 .
CQ3 HQ3B 0.9800 .
CQ3 HQ3C 0.9800 .
CQ7 HQ7A 0.9800 .
CQ7 HQ7B 0.9800 .
CQ7 HQ7C 0.9800 .
CQ11 HQ1A 0.9800 .
CQ11 HQ1B 0.9800 .
CQ11 HQ1C 0.9800 .
CQ15 HQ1D 0.9800 .
CQ15 HQ1E 0.9800 .
CQ15 HQ1F 0.9800 .
Pd01 N33 2.024(7) .
Pd01 N37 2.029(7) .
Pd01 N68 2.050(8) .
Pd01 N67 2.056(8) .
Pd0A N55 2.000(10) .
Pd0A N19 2.026(8) .
Pd0A N9 2.030(8) .
Pd0A N56 2.057(9) .
Pd1B N14 2.005(11) .
Pd1B N051 2.048(10) .
Pd1B N21 2.049(9) .
Pd1B N052 2.063(12) .
N051 CA51 1.471(13) .
N051 CA52 1.491(15) .
N051 CA53 1.491(13) .
N052 CA54 1.485(13) .
N052 CA56 1.497(15) .
N052 CA55 1.501(14) .
CA51 HA5A 0.9800 .
CA51 HA5B 0.9800 .
CA51 HA5C 0.9800 .
CA52 HA5D 0.9800 .
CA52 HA5E 0.9800 .
CA52 HA5F 0.9800 .
CA53 CA54 1.505(15) .
CA53 HA5G 0.9900 .
CA53 HA5H 0.9900 .
CA54 HA5I 0.9900 .
CA54 HA5J 0.9900 .
CA55 HA5K 0.9800 .
CA55 HA5L 0.9800 .
CA55 HA5M 0.9800 .
CA56 HA5N 0.9800 .
CA56 HA5O 0.9800 .
CA56 HA5P 0.9800 .
Pd0B C156 1.96(10) .
Pd0B N52 2.02(2) .
Pd0B N51 2.030(19) .
Pd0B N21 2.036(19) .
Pd0B N14 2.225(18) .
N51 C152 1.483(19) .
N51 C151 1.485(19) .
N51 C153 1.496(19) .
N52 C155 1.466(19) .
N52 C156 1.48(2) .
N52 C154 1.485(19) .
C151 H15A 0.9800 .
C151 H15B 0.9800 .
C151 H15C 0.9800 .
C152 H15D 0.9800 .
C152 H15E 0.9800 .
C152 H15F 0.9800 .
C153 C154 1.49(2) .
C153 H15G 0.9900 .
C153 H15H 0.9900 .
C154 H15I 0.9900 .
C154 H15J 0.9900 .
C155 H15K 0.9800 .
C155 H15L 0.9800 .
C155 H15M 0.9800 .
C156 H15N 0.9800 .
C156 H15O 0.9800 .
C156 H15P 0.9800 .
Pd0C N7 1.948(10) .
Pd0C N58 2.004(15) .
Pd0C N57 2.072(15) .
Pd0C N13 2.116(11) .
N57 C170 1.479(17) .
N57 C169 1.513(18) .
N57 C171 1.514(17) .
N58 C173 1.477(16) .
N58 C174 1.483(17) .
N58 C172 1.507(16) .
C169 H16J 0.9800 .
C169 H16K 0.9800 .
C169 H16L 0.9800 .
C170 H17A 0.9800 .
C170 H17B 0.9800 .
C170 H17C 0.9800 .
C171 C172 1.521(18) .
C171 H17D 0.9900 .
C171 H17E 0.9900 .
C172 H17F 0.9900 .
C172 H17G 0.9900 .
C173 H17H 0.9800 .
C173 H17I 0.9800 .
C173 H17J 0.9800 .
C174 H17K 0.9800 .
C174 H17L 0.9800 .
C174 H17M 0.9800 .
Pd1C N7 1.62(3) .
Pd1C C19 2.43(3) .
Pd1C C23 2.62(3) .
Pd2C N13 1.777(13) .
Pd2C NB57 2.039(19) .
Pd2C NB58 2.055(18) .
Pd2C N7 2.212(12) .
NB57 CB70 1.469(19) .
NB57 CB71 1.498(14) .
NB57 CB69 1.50(5) .
NB58 CB72 1.502(14) .
NB58 CB73 1.512(19) .
NB58 CB74 1.63(5) .
CB69 HB6A 0.9800 .
CB69 HB6B 0.9800 .
CB69 HB6C 0.9800 .
CB70 HB7A 0.9800 .
CB70 HB7B 0.9800 .
CB70 HB7C 0.9800 .
CB71 CB72 1.52(2) .
CB71 HB7D 0.9900 .
CB71 HB7E 0.9900 .
CB72 HB7F 0.9900 .
CB72 HB7G 0.9900 .
CB73 HB7H 0.9800 .
CB73 HB7I 0.9800 .
CB73 HB7J 0.9800 .
CB74 HB7K 0.9800 .
CB74 HB7L 0.9800 .
CB74 HB7M 0.9800 .
Pd02 N26 2.035(7) .
Pd02 N63 2.046(8) .
Pd02 N45 2.051(6) .
Pd02 N64 2.055(7) .
Pd03 N31 2.022(7) .
Pd03 N43 2.032(6) .
Pd03 N69 2.049(7) .
Pd03 N70 2.058(8) .
Pd04 N44 2.036(7) .
Pd04 N65 2.038(7) .
Pd04 N39 2.044(7) .
Pd04 N66 2.059(7) .
Pd05 N25 2.032(7) .
Pd05 N32 2.038(7) .
Pd05 N71 2.050(7) .
Pd05 N72 2.070(7) .
Pd06 N15 2.028(7) .
Pd06 N2 2.039(7) .
Pd06 N50 2.042(9) .
Pd06 N49 2.075(8) .
Pd07 N3 2.031(7) .
Pd07 N20 2.033(7) .
Pd07 N54 2.046(8) .
Pd07 N53 2.063(8) .
Pd08 N1 2.020(7) .
Pd08 N8 2.034(8) .
Pd08 N60 2.037(8) .
Pd08 N59 2.037(9) .
Pd09 N27 2.032(8) .
Pd09 N38 2.048(7) .
Pd09 N61 2.052(8) .
Pd09 N62 2.062(9) .
N55 CA64 1.464(18) .
N55 C165 1.473(12) .
N55 CA65 1.500(14) .
N55 CA63 1.50(4) .
N55 C164 1.516(17) .
N55 C163 1.52(3) .
N56 C168 1.485(16) .
N56 C167 1.486(15) .
N56 CA66 1.491(18) .
N56 CA68 1.502(19) .
N56 CA67 1.533(17) .
N56 C166 1.538(16) .
C163 H16M 0.9800 .
C163 H16N 0.9800 .
C163 H16O 0.9800 .
C164 H16P 0.9800 .
C164 H16Q 0.9800 .
C164 H16R 0.9800 .
C165 C166 1.485(18) .
C165 H16S 0.9900 .
C165 H16T 0.9900 .
C166 H16U 0.9900 .
C166 H16V 0.9900 .
C167 H16W 0.9800 .
C167 H16X 0.9800 .
C167 H16Y 0.9800 .
C168 H16Z 0.9800 .
C168 H110 0.9800 .
C168 H111 0.9800 .
CA63 HA6A 0.9800 .
CA63 HA6B 0.9800 .
CA63 HA6C 0.9800 .
CA64 HA6D 0.9800 .
CA64 HA6E 0.9800 .
CA64 HA6F 0.9800 .
CA65 CA66 1.485(19) .
CA65 HA6G 0.9900 .
CA65 HA6H 0.9900 .
CA66 HA6I 0.9900 .
CA66 HA6J 0.9900 .
CA67 HA6K 0.9800 .
CA67 HA6L 0.9800 .
CA67 HA6M 0.9800 .
CA68 HA6N 0.9800 .
CA68 HA6O 0.9800 .
CA68 HA6P 0.9800 .
N71 C212 1.462(17) .
N71 CB12 1.478(16) .
N71 CB11 1.486(16) .
N71 C213 1.501(16) .
N71 CB13 1.503(15) .
N71 C211 1.510(16) .
N72 CB16 1.458(16) .
N72 C215 1.477(17) .
N72 C216 1.487(16) .
N72 CB15 1.502(15) .
N72 C214 1.509(16) .
N72 CB14 1.511(15) .
C211 H21A 0.9800 .
C211 H21B 0.9800 .
C211 H21C 0.9800 .
C212 H21D 0.9800 .
C212 H21E 0.9800 .
C212 H21F 0.9800 .
C213 C214 1.495(18) .
C213 H21G 0.9900 .
C213 H21H 0.9900 .
C214 H21I 0.9900 .
C214 H21J 0.9900 .
C215 H21K 0.9800 .
C215 H21L 0.9800 .
C215 H21M 0.9800 .
C216 H21N 0.9800 .
C216 H21O 0.9800 .
C216 H21P 0.9800 .
CB11 HB1A 0.9800 .
CB11 HB1B 0.9800 .
CB11 HB1C 0.9800 .
CB12 HB1D 0.9800 .
CB12 HB1E 0.9800 .
CB12 HB1F 0.9800 .
CB13 CB14 1.475(18) .
CB13 HB1G 0.9900 .
CB13 HB1H 0.9900 .
CB14 HB1I 0.9900 .
CB14 HB1J 0.9900 .
CB15 HB1K 0.9800 .
CB15 HB1L 0.9800 .
CB15 HB1M 0.9800 .
CB16 HB1N 0.9800 .
CB16 HB1O 0.9800 .
CB16 HB1P 0.9800 .
N69 C205 1.482(17) .
N69 CB07 1.486(15) .
N69 C206 1.495(17) .
N69 CB05 1.497(15) .
N69 CB06 1.507(15) .
N69 C207 1.519(17) .
N70 C209 1.464(17) .
N70 CB09 1.479(15) .
N70 CB10 1.487(15) .
N70 CB08 1.509(14) .
N70 C210 1.516(16) .
N70 C208 1.517(16) .
C205 H20J 0.9800 .
C205 H20K 0.9800 .
C205 H20L 0.9800 .
C206 H20M 0.9800 .
C206 H20N 0.9800 .
C206 H20O 0.9800 .
C207 C208 1.484(18) .
C207 H20P 0.9900 .
C207 H20Q 0.9900 .
C208 H20R 0.9900 .
C208 H20S 0.9900 .
C209 H20T 0.9800 .
C209 H20U 0.9800 .
C209 H20V 0.9800 .
C210 H21Q 0.9800 .
C210 H21R 0.9800 .
C210 H21S 0.9800 .
CB05 HB0A 0.9800 .
CB05 HB0B 0.9800 .
CB05 HB0C 0.9800 .
CB06 HB0D 0.9800 .
CB06 HB0E 0.9800 .
CB06 HB0F 0.9800 .
CB07 CB08 1.487(17) .
CB07 HB0G 0.9900 .
CB07 HB0H 0.9900 .
CB08 HB0I 0.9900 .
CB08 HB0J 0.9900 .
CB09 HB0K 0.9800 .
CB09 HB0L 0.9800 .
CB09 HB0M 0.9800 .
CB10 HB1Q 0.9800 .
CB10 HB1R 0.9800 .
CB10 HB1S 0.9800 .
N59 C176 1.477(16) .
N59 CA77 1.479(17) .
N59 CA76 1.483(17) .
N59 C175 1.491(15) .
N59 CA75 1.495(17) .
N59 C177 1.508(15) .
N60 C178 1.468(15) .
N60 CA80 1.482(17) .
N60 C179 1.488(16) .
N60 CA79 1.491(18) .
N60 CA78 1.512(17) .
N60 C180 1.517(16) .
C175 H17N 0.9800 .
C175 H17O 0.9800 .
C175 H17P 0.9800 .
C176 H17Q 0.9800 .
C176 H17R 0.9800 .
C176 H17S 0.9800 .
C177 C178 1.482(17) .
C177 H17T 0.9900 .
C177 H17U 0.9900 .
C178 H17V 0.9900 .
C178 H17W 0.9900 .
C179 H17X 0.9800 .
C179 H17Y 0.9800 .
C179 H17Z 0.9800 .
C180 H18A 0.9800 .
C180 H18B 0.9800 .
C180 H18C 0.9800 .
CA75 HA7A 0.9800 .
CA75 HA7B 0.9800 .
CA75 HA7C 0.9800 .
CA76 HA7D 0.9800 .
CA76 HA7E 0.9800 .
CA76 HA7F 0.9800 .
CA77 CA78 1.499(19) .
CA77 HA7G 0.9900 .
CA77 HA7H 0.9900 .
CA78 HA7I 0.9900 .
CA78 HA7J 0.9900 .
CA79 HA7K 0.9800 .
CA79 HA7L 0.9800 .
CA79 HA7M 0.9800 .
CA80 HA8A 0.9800 .
CA80 HA8B 0.9800 .
CA80 HA8C 0.9800 .
N61 CA81 1.481(16) .
N61 C183 1.493(16) .
N61 CA82 1.494(16) .
N61 C182 1.503(17) .
N61 C181 1.513(15) .
N61 CA83 1.549(16) .
N62 C185 1.476(16) .
N62 CA86 1.477(17) .
N62 CA84 1.483(16) .
N62 C186 1.487(16) .
N62 C184 1.532(16) .
N62 CA85 1.534(17) .
C181 H18D 0.9800 .
C181 H18E 0.9800 .
C181 H18F 0.9800 .
C182 H18G 0.9800 .
C182 H18H 0.9800 .
C182 H18I 0.9800 .
C183 C184 1.503(18) .
C183 H18J 0.9900 .
C183 H18K 0.9900 .
C184 H18L 0.9900 .
C184 H18M 0.9900 .
C185 H18N 0.9800 .
C185 H18O 0.9800 .
C185 H18R 0.9800 .
C186 H18S 0.9800 .
C186 H18T 0.9800 .
C186 H18U 0.9800 .
CA81 HA8D 0.9800 .
CA81 HA8E 0.9800 .
CA81 HA8F 0.9800 .
CA82 HA8G 0.9800 .
CA82 HA8H 0.9800 .
CA82 HA8I 0.9800 .
CA83 CA84 1.483(18) .
CA83 HA8J 0.9900 .
CA83 HA8K 0.9900 .
CA84 HA8L 0.9900 .
CA84 HA8M 0.9900 .
CA85 HA8N 0.9800 .
CA85 HA8O 0.9800 .
CA85 HA8P 0.9800 .
CA86 HA8Q 0.9800 .
CA86 HA8R 0.9800 .
CA86 HA8S 0.9800 .
N1 C5 1.336(11) .
N1 C1 1.346(11) .
N2 C10 1.332(11) .
N2 C6 1.359(11) .
N3 C11 1.315(11) .
N3 C15 1.325(11) .
N4 C16 1.297(11) .
N4 C17 1.320(11) .
N5 C17 1.335(11) .
N5 C18 1.341(11) .
N6 C18 1.340(11) .
N6 C16 1.374(11) .
N7 C23 1.304(13) .
N7 C19 1.311(14) .
N8 C28 1.319(13) .
N8 C24 1.324(11) .
N9 C33 1.324(12) .
N9 C29 1.353(13) .
N10 C34 1.336(12) .
N10 C35 1.342(12) .
N11 C35 1.331(12) .
N11 C36 1.333(12) .
N12 C36 1.318(12) .
N12 C34 1.346(12) .
N13 C37 1.322(15) .
N13 C41 1.371(13) .
N14 C46 1.310(15) .
N14 C42 1.320(13) .
N15 C51 1.317(11) .
N15 C47 1.333(11) .
N16 C53 1.289(14) .
N16 C52 1.344(13) .
N17 C54 1.363(13) .
N17 C53 1.371(13) .
N18 C54 1.309(13) .
N18 C52 1.364(12) .
N19 C55 1.323(11) .
N19 C59 1.361(12) .
N20 C64 1.306(11) .
N20 C60 1.350(12) .
N21 C65 1.307(12) .
N21 C69 1.322(13) .
N22 C70 1.329(11) .
N22 C71 1.333(11) .
N23 C72 1.325(11) .
N23 C71 1.339(11) .
N24 C72 1.332(11) .
N24 C70 1.338(11) .
N25 C73 1.338(11) .
N25 C77 1.355(11) .
N26 C78 1.327(11) .
N26 C82 1.348(11) .
N27 C87 1.298(12) .
N27 C83 1.363(12) .
N28 C89 1.327(11) .
N28 C88 1.363(11) .
N29 C90 1.349(12) .
N29 C89 1.355(12) .
N30 C90 1.317(11) .
N30 C88 1.331(11) .
N31 C95 1.349(10) .
N31 C91 1.351(11) .
N32 C100 1.337(11) .
N32 C96 1.352(11) .
N33 C101 1.341(10) .
N33 C105 1.369(11) .
N34 C107 1.324(10) .
N34 C106 1.344(10) .
N35 C108 1.328(11) .
N35 C107 1.341(10) .
N36 C106 1.329(10) .
N36 C108 1.335(10) .
N37 C109 1.330(10) .
N37 C113 1.356(10) .
N38 C114 1.327(12) .
N38 C118 1.333(11) .
N39 C123 1.327(11) .
N39 C119 1.363(10) .
N40 C126 1.313(11) .
N40 C124 1.359(11) .
N41 C124 1.320(10) .
N41 C125 1.348(11) .
N42 C125 1.335(11) .
N42 C126 1.356(11) .
N43 C131 1.313(10) .
N43 C127 1.334(10) .
N44 C136 1.346(10) .
N44 C132 1.349(10) .
N45 C137 1.323(10) .
N45 C141 1.342(10) .
N46 C142 1.336(10) .
N46 C143 1.346(10) .
N47 C143 1.323(10) .
N47 C144 1.331(9) .
N48 C142 1.319(10) .
N48 C144 1.349(10) .
N49 C146 1.451(13) .
N49 C145 1.471(12) .
N49 C147 1.489(12) .
N50 C150 1.468(15) .
N50 C148 1.516(13) .
N50 C149 1.523(15) .
N53 C159 1.478(13) .
N53 C158 1.483(13) .
N53 C157 1.507(13) .
N54 C160 1.481(13) .
N54 C161 1.482(13) .
N54 C162 1.515(15) .
N63 C187 1.446(12) .
N63 C188 1.477(15) .
N63 C189 1.484(14) .
N64 C192 1.465(11) .
N64 C191 1.502(12) .
N64 C190 1.520(12) .
N65 C194 1.425(11) .
N65 C193 1.512(12) .
N65 C195 1.529(11) .
N66 C197 1.459(12) .
N66 C198 1.463(11) .
N66 C196 1.510(11) .
N67 C199 1.471(13) .
N67 C201 1.475(15) .
N67 C200 1.494(13) .
N68 C204 1.435(13) .
N68 C203 1.512(15) .
N68 C202 1.543(15) .
C1 C2 1.351(13) .
C1 H1 0.9500 .
C2 C3 1.354(13) .
C2 H2 0.9500 .
C3 C4 1.422(13) .
C3 C16 1.495(13) .
C4 C5 1.388(13) .
C4 H4 0.9500 .
C5 H5 0.9500 .
C6 C7 1.344(12) .
C6 H6 0.9500 .
C7 C8 1.399(12) .
C7 H7 0.9500 .
C8 C9 1.371(12) .
C8 C17 1.496(12) .
C9 C10 1.372(12) .
C9 H9 0.9500 .
C10 H10 0.9500 .
C11 C12 1.385(12) .
C11 H11 0.9500 .
C12 C13 1.402(12) .
C12 H12 0.9500 .
C13 C14 1.367(12) .
C13 C18 1.460(12) .
C14 C15 1.401(12) .
C14 H14 0.9500 .
C15 H15 0.9500 .
C19 C20 1.426(15) .
C19 H19 0.9500 .
C20 C21 1.391(14) .
C20 H20 0.9500 .
C21 C22 1.376(14) .
C21 C34 1.456(14) .
C22 C23 1.414(15) .
C22 H22 0.9500 .
C23 H23 0.9500 .
C24 C25 1.385(13) .
C24 H24 0.9500 .
C25 C26 1.398(14) .
C25 H25 0.9500 .
C26 C27 1.405(14) .
C26 C35 1.484(14) .
C27 C28 1.422(15) .
C27 H27 0.9500 .
C28 H28 0.9500 .
C29 C30 1.369(14) .
C29 H29 0.9500 .
C30 C31 1.400(14) .
C30 H30 0.9500 .
C31 C32 1.373(13) .
C31 C36 1.462(14) .
C32 C33 1.393(13) .
C32 H32 0.9500 .
C33 H33 0.9500 .
C37 C38 1.362(17) .
C37 H37 0.9500 .
C38 C39 1.445(14) .
C38 H38 0.9500 .
C39 C40 1.370(15) .
C39 C52 1.482(15) .
C40 C41 1.338(15) .
C40 H40 0.9500 .
C41 H41 0.9500 .
C42 C43 1.342(16) .
C42 H42 0.9500 .
C43 C44 1.397(17) .
C43 H43 0.9500 .
C44 C45 1.393(14) .
C44 C53 1.520(16) .
C45 C46 1.400(16) .
C45 H45 0.9500 .
C46 H46 0.9500 .
C47 C48 1.377(13) .
C47 H47 0.9500 .
C48 C49 1.379(13) .
C48 H48 0.9500 .
C49 C50 1.382(14) .
C49 C54 1.468(14) .
C50 C51 1.370(13) .
C50 H50 0.9500 .
C51 H51 0.9500 .
C55 C56 1.374(13) .
C55 H55 0.9500 .
C56 C57 1.400(12) .
C56 H56 0.9500 .
C57 C58 1.379(12) .
C57 C70 1.479(13) .
C58 C59 1.362(13) .
C58 H58 0.9500 .
C59 H59 0.9500 .
C60 C61 1.378(13) .
C60 H60 0.9500 .
C61 C62 1.386(12) .
C61 H61 0.9500 .
C62 C63 1.412(12) .
C62 C71 1.464(12) .
C63 C64 1.368(12) .
C63 H63 0.9500 .
C64 H64 0.9500 .
C65 C66 1.391(13) .
C65 H65 0.9500 .
C66 C67 1.396(13) .
C66 H66 0.9500 .
C67 C68 1.382(13) .
C67 C72 1.485(12) .
C68 C69 1.369(13) .
C68 H68 0.9500 .
C69 H69 0.9500 .
C73 C74 1.385(12) .
C73 H73 0.9500 .
C74 C75 1.398(12) .
C74 H74 0.9500 .
C75 C76 1.361(12) .
C75 C88 1.478(12) .
C76 C77 1.385(12) .
C76 H76 0.9500 .
C77 H77 0.9500 .
C78 C79 1.393(12) .
C78 H78 0.9500 .
C79 C80 1.429(12) .
C79 H79 0.9500 .
C80 C81 1.383(12) .
C80 C89 1.449(12) .
C81 C82 1.383(12) .
C81 H81 0.9500 .
C82 H82 0.9500 .
C83 C84 1.387(13) .
C83 H83 0.9500 .
C84 C85 1.369(12) .
C84 H84 0.9500 .
C85 C86 1.379(13) .
C85 C90 1.478(13) .
C86 C87 1.413(13) .
C86 H86 0.9500 .
C87 H87 0.9500 .
C91 C92 1.370(13) .
C91 H91 0.9500 .
C92 C93 1.384(12) .
C92 H92 0.9500 .
C93 C94 1.389(12) .
C93 C106 1.502(12) .
C94 C95 1.359(12) .
C94 H94 0.9500 .
C95 H95 0.9500 .
C96 C98 1.379(12) .
C96 H96 0.9500 .
C97 C99 1.382(12) .
C97 C98 1.385(12) .
C97 C107 1.474(12) .
C98 H98 0.9500 .
C99 C100 1.361(12) .
C99 H99 0.9500 .
C100 H100 0.9500 .
C101 C102 1.389(12) .
C101 H101 0.9500 .
C102 C103 1.391(12) .
C102 H102 0.9500 .
C103 C104 1.366(12) .
C103 C108 1.476(12) .
C104 C105 1.370(12) .
C104 H104 0.9500 .
C105 H105 0.9500 .
C109 C110 1.385(12) .
C109 H109 0.9500 .
C110 C111 1.382(12) .
C110 H11A 0.9500 .
C111 C112 1.382(11) .
C111 C124 1.460(12) .
C112 C113 1.358(11) .
C112 H112 0.9500 .
C113 H113 0.9500 .
C114 C115 1.365(13) .
C114 H114 0.9500 .
C115 C116 1.383(13) .
C115 H115 0.9500 .
C116 C117 1.391(12) .
C116 C125 1.488(11) .
C117 C118 1.384(12) .
C117 H117 0.9500 .
C118 H118 0.9500 .
C119 C120 1.377(12) .
C119 H119 0.9500 .
C120 C121 1.389(11) .
C120 H120 0.9500 .
C121 C122 1.379(12) .
C121 C126 1.480(12) .
C122 C123 1.403(13) .
C122 H122 0.9500 .
C123 H123 0.9500 .
C127 C128 1.366(12) .
C127 H127 0.9500 .
C128 C129 1.386(11) .
C128 H128 0.9500 .
C129 C130 1.394(11) .
C129 C142 1.490(11) .
C130 C131 1.391(11) .
C130 H130 0.9500 .
C131 H131 0.9500 .
C132 C133 1.370(11) .
C132 H132 0.9500 .
C133 C134 1.341(11) .
C133 H133 0.9500 .
C134 C135 1.378(11) .
C134 C143 1.515(11) .
C135 C136 1.345(11) .
C135 H135 0.9500 .
C136 H136 0.9500 .
C137 C138 1.393(11) .
C137 H137 0.9500 .
C138 C139 1.368(11) .
C138 H138 0.9500 .
C139 C140 1.379(11) .
C139 C144 1.487(11) .
C140 C141 1.389(11) .
C140 H140 0.9500 .
C141 H141 0.9500 .
C145 H14A 0.9800 .
C145 H14B 0.9800 .
C145 H14C 0.9800 .
C146 H14D 0.9800 .
C146 H14E 0.9800 .
C146 H14F 0.9800 .
C147 C148 1.425(15) .
C147 H14G 0.9900 .
C147 H14H 0.9900 .
C148 H14I 0.9900 .
C148 H14J 0.9900 .
C149 H14K 0.9800 .
C149 H14L 0.9800 .
C149 H14M 0.9800 .
C150 H15Q 0.9800 .
C150 H15R 0.9800 .
C150 H15S 0.9800 .
C157 H15T 0.9800 .
C157 H15U 0.9800 .
C157 H15V 0.9800 .
C158 H15W 0.9800 .
C158 H15X 0.9800 .
C158 H15Y 0.9800 .
C159 C160 1.441(15) .
C159 H15Z 0.9900 .
C159 H116 0.9900 .
C160 H11B 0.9900 .
C160 H11C 0.9900 .
C161 H11D 0.9800 .
C161 H11E 0.9800 .
C161 H11F 0.9800 .
C162 H11G 0.9800 .
C162 H11H 0.9800 .
C162 H11I 0.9800 .
C187 H18V 0.9800 .
C187 H18W 0.9800 .
C187 H18Y 0.9800 .
C188 H18Z 0.9800 .
C188 H11J 0.9800 .
C188 H11K 0.9800 .
C189 C190 1.433(16) .
C189 H11L 0.9900 .
C189 H11M 0.9900 .
C190 H19J 0.9900 .
C190 H19K 0.9900 .
C191 H19L 0.9800 .
C191 H19M 0.9800 .
C191 H19N 0.9800 .
C192 H19O 0.9800 .
C192 H19P 0.9800 .
C192 H19Q 0.9800 .
C193 H19R 0.9800 .
C193 H19S 0.9800 .
C193 H19T 0.9800 .
C194 H19U 0.9800 .
C194 H19V 0.9800 .
C194 H19W 0.9800 .
C195 C196 1.523(13) .
C195 H19X 0.9900 .
C195 H19Y 0.9900 .
C196 H19Z 0.9900 .
C196 H11N 0.9900 .
C197 H11O 0.9800 .
C197 H11P 0.9800 .
C197 H11Q 0.9800 .
C198 H11R 0.9800 .
C198 H11S 0.9800 .
C198 H11T 0.9800 .
C199 H11U 0.9800 .
C199 H11V 0.9800 .
C199 H11W 0.9800 .
C200 H20W 0.9800 .
C200 H20X 0.9800 .
C200 H20Y 0.9800 .
C201 C202 1.410(18) .
C201 H20Z 0.9900 .
C201 H210 0.9900 .
C202 H211 0.9900 .
C202 H212 0.9900 .
C203 H213 0.9800 .
C203 H214 0.9800 .
C203 H215 0.9800 .
C204 H216 0.9800 .
C204 H217 0.9800 .
C204 H218 0.9800 .
C217 C222 1.384(19) .
C217 C218 1.39(2) .
C217 C223 1.42(2) .
C218 C219 1.37(2) .
C218 H21T 0.9500 .
C219 C220 1.48(3) .
C219 H219 0.9500 .
C220 C221 1.44(2) .
C220 H220 0.9500 .
C221 C224 1.43(2) 2_765
C221 C222 1.432(19) .
C222 C222 1.44(3) 2_765
C223 C224 1.37(2) .
C223 H223 0.9500 .
C224 H224 0.9500 .
C225 C226 1.28(2) .
C225 C231 1.37(2) .
C225 C230 1.42(2) .
C226 C227 1.393(16) .
C226 H226 0.9500 .
C227 C228 1.383(16) .
C227 H227 0.9500 .
C228 C229 1.34(2) .
C228 H228 0.9500 .
C229 C230 1.40(2) .
C229 C232 1.48(2) .
C230 C230 1.36(3) 2_655
C231 C232 1.34(2) 2_655
C231 H231 0.9500 .
C232 H232 0.9500 .
N1A O3A 1.126(14) .
N1A O1A 1.282(14) .
N1A O2A 1.345(15) .
N1B O1B 1.194(13) .
N1B O3B 1.202(13) .
N1B O2B 1.329(16) .
N1C O1C 1.133(15) .
N1C O2C 1.245(16) .
N1C O3C 1.325(16) .
N1D O2D 1.229(18) .
N1D O1D 1.268(18) .
N1D O3D 1.270(17) .
N1E O3E 1.231(16) .
N1E O1E 1.236(15) .
N1E O2E 1.255(15) .
N1F O1F 1.180(13) .
N1F O2F 1.184(12) .
N1F O3F 1.288(14) .
NF1 OF2 1.242(15) .
NF1 OF1 1.249(15) .
NF1 OF3 1.308(16) .
N1F' O1F' 1.223(18) .
N1F' O2F' 1.244(19) .
N1F' O3F' 1.262(19) .
N1G O2G 1.185(15) .
N1G O3G 1.215(15) .
N1G O1G 1.283(16) .
N1J O3J 1.217(15) .
N1J O1J 1.253(17) .
N1J O2J 1.254(16) .
N1K O3K 1.130(12) .
N1K O1K 1.260(14) .
N1K O2K 1.276(14) .
N1L O3L 1.182(18) .
N1L O1L 1.253(18) .
N1L O2L 1.288(18) .
N1N O2N 1.243(18) .
N1N O1N 1.251(17) .
N1N O3N 1.252(17) .
N1W O2W 1.217(18) .
N1W O3W 1.274(18) .
N1W O1W 1.280(18) .
N1R O2R 1.244(19) .
N1R O1R 1.255(19) .
N1R O3R 1.262(19) .
N1W' O3W' 1.151(17) .
N1W' O1W' 1.197(17) .
N1W' O2W' 1.247(18) .
N1H O1H 1.240(18) .
N1H O2H 1.244(18) .
N1H O3H 1.279(18) .
O145 O87 1.78(6) .
O87 O284 1.31(5) 2_666
N1I O2I 1.042(15) .
N1I O1I 1.211(16) .
N1I O3I 1.272(16) .
N1O O1O 1.234(17) .
N1O O3O 1.291(19) .
N1O O2O 1.320(17) .
N1S O1S 1.239(16) .
N1S O3S 1.266(17) .
N1S O2S 1.284(18) .
N1T O1T 1.187(16) .
N1T O3T 1.240(16) .
N1T O2T 1.250(17) .
N1M O1M 1.256(18) .
N1M O2M 1.262(18) .
N1M O3M 1.264(18) .
N1U O2U 1.186(16) .
N1U O1U 1.231(16) .
N1U O3U 1.250(15) .
N1Z O2Z 1.224(17) .
N1Z O3Z 1.272(18) .
N1Z O1Z 1.282(18) .
N1V O1V 1.250(18) .
N1V O3V 1.282(18) .
N1V O2V 1.292(18) .
N1V' O1V' 1.258(18) .
N1V' O3V' 1.258(18) .
N1V' O2V' 1.280(18) .
NA1 OA3 1.181(16) .
NA1 OA2 1.191(16) .
NA1 OA1 1.288(16) .
O211 O271 1.27(5) .
N1QN O3QN 1.232(18) .
N1QN O2QN 1.245(18) .
N1QN O1QN 1.263(18) .
N1PN O2PN 1.263(18) .
N1PN O1PN 1.268(18) .
N1PN O3PN 1.273(18) .
